data_4120548
loop_
_publ_author_name
'Iyoda, Masahiko'
'Tanaka, Keita'
'Shimizu, Hideyuki'
'Hasegawa, Masashi'
'Nishinaga, Tohru'
'Nishiuchi, Tomohiko'
'Kunugi, Yoshihito'
'Ishida, Takayuki'
'Otani, Hiroyuki'
'Sato, Hiroyasu'
'Inukai, Koji'
'Tahara, Kazukuni'
'Tobe, Yoshito'

_publ_section_title
;
 Multifunctional \p-Expanded Macrocyclic Oligothiophene 6-Mers and Related
 Macrocyclic Oligomers.
;
_journal_issue 6
_journal_name_full 'Journal of the American Chemical Society'
_journal_page_first 2389
_journal_page_last 2396
_journal_paper_doi 10.1021/ja4101744
_journal_volume 136
_journal_year 2014
_chemical_formula_moiety 'C126 H168 S9'
_chemical_formula_sum 'C126 H168 S9'
_chemical_formula_weight 1971.25
_space_group_IT_number 2
_symmetry_cell_setting triclinic
_symmetry_Int_Tables_number 2
_symmetry_space_group_name_Hall '-P 1'
_symmetry_space_group_name_H-M 'P -1'
_atom_sites_solution_hydrogens geom
_atom_sites_solution_primary direct
_atom_sites_solution_secondary difmap
_cell_angle_alpha 99.030(7)
_cell_angle_beta 90.771(6)
_cell_angle_gamma 107.277(8)
_cell_formula_units_Z 2
_cell_length_a 14.5307(13)
_cell_length_b 16.0648(14)
_cell_length_c 26.561(2)
_cell_measurement_reflns_used 31051
_cell_measurement_temperature 93
_cell_measurement_theta_max 72.42
_cell_measurement_theta_min 3.12
_cell_volume 5835.2(9)
_computing_cell_refinement 'RAPID AUTO'
_computing_data_collection 'RAPID AUTO (Rigaku, ????)'
_computing_data_reduction 'RAPID AUTO'
_computing_molecular_graphics 'CrystalStructure 4.1'
_computing_publication_material 'CrystalStructure 4.1 (Rigaku, 2013)'
_computing_structure_refinement 'SHELXL97 (Sheldrick, 2008)'
_computing_structure_solution 'Superflip (Palatinus, et al., 2007)'
_diffrn_ambient_temperature 93
_diffrn_detector_area_resol_mean 10.000
_diffrn_measured_fraction_theta_full 0.999
_diffrn_measured_fraction_theta_max 0.999
_diffrn_measurement_device_type 'Rigaku R-AXIS RAPID'
_diffrn_measurement_method \w
_diffrn_radiation_type 'Cu K\a'
_diffrn_radiation_wavelength 1.54187
_diffrn_reflns_av_R_equivalents 0.0987
_diffrn_reflns_limit_h_max 12
_diffrn_reflns_limit_h_min -12
_diffrn_reflns_limit_k_max 14
_diffrn_reflns_limit_k_min -14
_diffrn_reflns_limit_l_max 23
_diffrn_reflns_limit_l_min -23
_diffrn_reflns_number 41040
_diffrn_reflns_theta_full 43.02
_diffrn_reflns_theta_max 43.02
_diffrn_reflns_theta_min 3.12
_diffrn_standards_number 0
_exptl_absorpt_coefficient_mu 1.924
_exptl_absorpt_correction_T_max 0.794
_exptl_absorpt_correction_T_min 0.210
_exptl_absorpt_correction_type multi-scan
_exptl_absorpt_process_details 'ABSCOR (Rigaku, 1995)'
_exptl_crystal_colour brown
_exptl_crystal_density_diffrn 1.122
_exptl_crystal_density_method 'not measured'
_exptl_crystal_description platelet
_exptl_crystal_F_000 2136.00
_exptl_crystal_size_max 0.750
_exptl_crystal_size_mid 0.150
_exptl_crystal_size_min 0.120
_refine_diff_density_max 0.93
_refine_diff_density_min -0.52
_refine_ls_extinction_method none
_refine_ls_goodness_of_fit_ref 1.591
_refine_ls_hydrogen_treatment constr
_refine_ls_number_parameters 1097
_refine_ls_number_reflns 8463
_refine_ls_number_restraints 709
_refine_ls_R_factor_gt 0.2360
_refine_ls_shift/su_max 0.001
_refine_ls_structure_factor_coef Fsqd
_refine_ls_weighting_details 'w = 1/[\s^2^(Fo^2^)+(0.2000P)^2^+0.0000P] where P=(Fo^2^+2Fc^2^)/3'
_refine_ls_weighting_scheme calc
_refine_ls_wR_factor_ref 0.5506
_reflns_number_gt 3117
_reflns_number_total 8463
_reflns_threshold_expression F^2^>2.0\s(F^2^)
_cod_data_source_file ja4101744_si_004.cif
_cod_data_source_block KITASATO_HASEGAWA
_cod_original_cell_volume 5835.3(10)
_cod_database_code 4120548

loop_
_symmetry_equiv_pos_site_id
_symmetry_equiv_pos_as_xyz
1 +X,+Y,+Z
2 -X,-Y,-Z

loop_
_atom_site_label
_atom_site_type_symbol
_atom_site_fract_x
_atom_site_fract_y
_atom_site_fract_z
_atom_site_U_iso_or_equiv
_atom_site_adp_type
_atom_site_occupancy
_atom_site_symmetry_multiplicity
_atom_site_calc_flag
_atom_site_refinement_flags
S1 S 0.3550(5) 0.2973(5) 0.0220(2) 0.180(3) Uani 1 2 d .
S2 S 0.5793(5) 0.4886(4) 0.1832(2) 0.175(3) Uani 1 2 d .
S3 S 0.6070(7) 0.6014(5) 0.3837(3) 0.203(3) Uani 1 2 d .
S4 S 0.3306(6) 0.5544(5) 0.5235(3) 0.200(3) Uani 1 2 d .
S5 S -0.0678(6) 0.4003(5) 0.5340(3) 0.205(3) Uani 1 2 d .
S6 S -0.3868(5) 0.1742(5) 0.4410(2) 0.184(3) Uani 1 2 d .
S7 S -0.5041(5) -0.0080(5) 0.2370(2) 0.189(3) Uani 1 2 d .
S8 S -0.3889(5) -0.0707(5) 0.0470(2) 0.178(3) Uani 1 2 d .
S9 S -0.0391(5) 0.0900(5) -0.0169(2) 0.176(3) Uani 1 2 d .
C1 C 0.3105(17) 0.2550(15) -0.0404(6) 0.175(6) Uani 1 2 d .
C2 C 0.3691(16) 0.3001(14) -0.0719(6) 0.179(6) Uani 1 2 d .
C3 C 0.4608(13) 0.3544(15) -0.0490(7) 0.177(6) Uani 1 2 d .
C4 C 0.4658(14) 0.3533(15) 0.0021(8) 0.170(5) Uani 1 2 d .
C5 C 0.346(4) 0.302(3) -0.1291(8) 0.187(17) Uiso 0.54(5) 2 d .
C5A C 0.343(4) 0.267(3) -0.1300(7) 0.138(15) Uiso 0.46(5) 2 d .
C6 C 0.360(3) 0.228(4) -0.1713(8) 0.189(16) Uiso 0.54(5) 2 d .
C6A C 0.377(3) 0.1893(19) -0.1589(8) 0.148(13) Uiso 0.46(5) 2 d .
C7 C 0.317(4) 0.190(3) -0.2270(9) 0.172(16) Uiso 0.54(5) 2 d .
C7A C 0.373(4) 0.1693(16) -0.2191(8) 0.174(12) Uiso 0.46(5) 2 d .
C9 C 0.5434(17) 0.4102(15) -0.0770(12) 0.164(13) Uiso 0.71(4) 2 d .
C9a C 0.567(3) 0.365(8) -0.063(3) 0.27(4) Uiso 0.29(4) 2 d .
C10 C 0.6199(18) 0.3611(17) -0.0919(11) 0.185(13) Uiso 0.71(4) 2 d .
C10a C 0.586(4) 0.392(8) -0.116(2) 0.27(4) Uiso 0.29(4) 2 d .
C11 C 0.7033(14) 0.413(2) -0.1219(10) 0.204(14) Uiso 0.71(4) 2 d .
C11a C 0.692(6) 0.447(5) -0.123(3) 0.27(4) Uiso 0.29(4) 2 d .
C12 C 0.672(3) 0.421(2) -0.1769(10) 0.222(15) Uiso 0.71(4) 2 d .
C12a C 0.744(5) 0.398(8) -0.163(5) 0.28(4) Uiso 0.29(4) 2 d .
C13 C 0.5351(17) 0.4042(15) 0.0402(8) 0.169(6) Uani 1 2 d .
C14 C 0.5743(17) 0.4290(15) 0.0831(8) 0.171(6) Uani 1 2 d .
C15 C 0.6343(16) 0.4742(15) 0.1276(7) 0.162(6) Uani 1 2 d .
C16 C 0.7319(17) 0.5089(16) 0.1329(9) 0.172(5) Uani 1 2 d .
C17 C 0.7653(13) 0.5445(15) 0.1854(9) 0.174(5) Uani 1 2 d .
C18 C 0.6947(13) 0.5421(14) 0.2188(7) 0.167(5) Uani 1 2 d .
C19 C 0.799(2) 0.5011(16) 0.0885(9) 0.189(7) Uani 1 2 d .
C20 C 0.8157(19) 0.5714(17) 0.0570(9) 0.188(6) Uani 1 2 d .
C21 C 0.8728(19) 0.5556(17) 0.0115(9) 0.190(6) Uani 1 2 d .
C22 C 0.8869(19) 0.6248(16) -0.0234(9) 0.197(7) Uani 1 2 d .
C23 C 0.8709(14) 0.5970(13) 0.2030(9) 0.179(6) Uiso 1 2 d .
C24 C 0.8859(18) 0.6971(14) 0.2088(10) 0.200(7) Uiso 1 2 d .
C25 C 0.890(3) 0.786(3) 0.242(4) 0.214(10) Uiso 0.22(3) 2 d .
C25A C 0.9838(19) 0.7413(17) 0.2393(12) 0.2162 Uiso 0.78(3) 2 d .
C26 C 0.998(2) 0.8414(17) 0.2470(10) 0.225(9) Uiso 1 2 d .
C27 C 0.6744(16) 0.5605(14) 0.2687(7) 0.173(5) Uani 1 2 d .
C28 C 0.7355(16) 0.6031(14) 0.3024(6) 0.179(6) Uani 1 2 d .
C29 C 0.7231(14) 0.6285(14) 0.3584(6) 0.182(6) Uani 1 2 d .
C30 C 0.7887(15) 0.6816(14) 0.3978(8) 0.179(6) Uani 1 2 d .
C31 C 0.7483(18) 0.6926(15) 0.4470(8) 0.179(6) Uani 1 2 d .
C32 C 0.6490(19) 0.6503(15) 0.4454(6) 0.175(6) Uani 1 2 d .
C33 C 0.892(2) 0.7251(18) 0.3929(11) 0.224(9) Uiso 1 2 d .
C34 C 0.931(2) 0.8169(18) 0.3771(12) 0.242(9) Uiso 1 2 d .
C35 C 0.915(2) 0.887(2) 0.4110(13) 0.261(9) Uiso 1 2 d .
C36 C 0.953(2) 0.974(2) 0.3895(12) 0.265(10) Uiso 1 2 d .
C37 C 0.7989(18) 0.7358(18) 0.5000(8) 0.189(7) Uani 1 2 d .
C38 C 0.8508(18) 0.6773(19) 0.5230(8) 0.191(7) Uani 1 2 d .
C39 C 0.9073(18) 0.7282(19) 0.5699(8) 0.195(7) Uani 1 2 d .
C40 C 0.9453(18) 0.6677(18) 0.5973(8) 0.201(8) Uani 1 2 d .
C41 C 0.586(2) 0.647(2) 0.4849(11) 0.175(10) Uani 1 2 d .
C42 C 0.519(2) 0.631(2) 0.5125(12) 0.177(10) Uani 1 2 d .
C43 C 0.4471(14) 0.6165(15) 0.5488(9) 0.169(6) Uani 1 2 d .
C44 C 0.455(2) 0.6468(15) 0.5999(9) 0.169(6) Uani 1 2 d .
C45 C 0.359(2) 0.6200(15) 0.6179(10) 0.162(6) Uani 1 2 d .
C46 C 0.2882(17) 0.5702(15) 0.5825(8) 0.158(6) Uani 1 2 d .
C47 C 0.5424(19) 0.6983(18) 0.6319(9) 0.194(7) Uani 1 2 d .
C48 C 0.5830(19) 0.6348(19) 0.6559(10) 0.202(7) Uani 1 2 d .
C49 C 0.636(2) 0.5840(19) 0.6194(10) 0.210(7) Uani 1 2 d .
C50 C 0.685(2) 0.5202(18) 0.6433(10) 0.217(7) Uani 1 2 d .
C51 C 0.341(2) 0.650(2) 0.6736(11) 0.191(10) Uani 1 2 d .
C52 C 0.322(2) 0.741(2) 0.6864(11) 0.214(11) Uani 1 2 d .
C53 C 0.224(3) 0.748(2) 0.6569(12) 0.227(11) Uani 1 2 d .
C54 C 0.227(2) 0.839(2) 0.6661(11) 0.231(11) Uani 1 2 d .
C55 C 0.1862(19) 0.530(2) 0.5834(11) 0.200(10) Uani 1 2 d .
C56 C 0.1020(19) 0.493(2) 0.5840(11) 0.194(10) Uani 1 2 d .
C57 C 0.0018(18) 0.4526(17) 0.5900(8) 0.188(7) Uani 1 2 d .
C58 C -0.0470(19) 0.4334(18) 0.6319(9) 0.191(6) Uani 1 2 d .
C59 C -0.1442(19) 0.3742(17) 0.6197(9) 0.189(6) Uani 1 2 d .
C60 C -0.1679(14) 0.3544(16) 0.5684(9) 0.191(7) Uani 1 2 d .
C61 C -0.0006(17) 0.4700(16) 0.6848(9) 0.183(9) Uiso 1 2 d .
C62 C -0.0149(19) 0.5533(18) 0.7086(10) 0.208(11) Uiso 1 2 d .
C63 C 0.029(2) 0.591(2) 0.7645(12) 0.251(13) Uiso 1 2 d .
C64 C 0.034(4) 0.688(2) 0.7798(19) 0.41(3) Uiso 1 2 d .
C65 C -0.2097(19) 0.3504(18) 0.6606(11) 0.208(10) Uiso 1 2 d .
C66 C -0.206(3) 0.244(3) 0.6625(15) 0.318(14) Uiso 1 2 d .
C67 C -0.252(3) 0.236(3) 0.7182(16) 0.333(13) Uiso 1 2 d .
C68 C -0.355(3) 0.219(3) 0.7117(15) 0.339(14) Uiso 1 2 d .
C69 C -0.2508(18) 0.2995(18) 0.5347(10) 0.206(10) Uani 1 2 d .
C70 C -0.3379(18) 0.2535(17) 0.5435(10) 0.205(10) Uani 1 2 d .
C71 C -0.4075(16) 0.1989(14) 0.5049(6) 0.161(6) Uani 1 2 d .
C72 C -0.5039(16) 0.1611(15) 0.5133(8) 0.160(5) Uani 1 2 d .
C73 C -0.5614(17) 0.1191(16) 0.4677(8) 0.161(5) Uani 1 2 d .
C74 C -0.5079(13) 0.1172(14) 0.4265(8) 0.158(6) Uani 1 2 d .
C75 C -0.5463(19) 0.1741(19) 0.5670(8) 0.194(7) Uani 1 2 d .
C76 C -0.5472(19) 0.0965(19) 0.5906(8) 0.195(7) Uani 1 2 d .
C77 C -0.585(2) 0.101(2) 0.6443(9) 0.204(7) Uani 1 2 d .
C78 C -0.685(2) 0.079(2) 0.6384(9) 0.213(8) Uani 1 2 d .
C79 C -0.674(2) 0.0792(19) 0.4648(11) 0.224(12) Uani 1 2 d .
C80 C -0.705(2) -0.015(3) 0.4666(14) 0.275(10) Uani 1 2 d .
C81 C -0.821(3) -0.048(3) 0.4690(15) 0.276(10) Uani 1 2 d .
C82 C -0.852(2) -0.121(2) 0.4925(14) 0.277(10) Uani 1 2 d .
C83 C -0.5421(19) 0.0820(16) 0.3744(9) 0.165(8) Uani 1 2 d .
C84 C -0.5659(18) 0.0448(16) 0.3322(8) 0.162(7) Uani 1 2 d .
C85 C -0.5887(15) 0.0118(15) 0.2793(7) 0.158(5) Uani 1 2 d .
C86 C -0.6791(14) -0.0074(13) 0.2533(8) 0.162(5) Uani 1 2 d .
C87 C -0.6849(17) -0.0449(16) 0.2007(9) 0.167(6) Uani 1 2 d .
C88 C -0.5955(15) -0.0444(16) 0.1877(7) 0.170(6) Uani 1 2 d .
C89 C -0.7630(15) 0.0123(14) 0.2824(9) 0.202(10) Uiso 1 2 d .
C90 C -0.7624(15) 0.1077(14) 0.2800(10) 0.206(11) Uiso 1 2 d .
C91 C -0.830(2) 0.134(3) 0.3192(10) 0.30(2) Uiso 0.65(9) 2 d .
C91A C -0.818(2) 0.170(6) 0.305(6) 0.3000 Uiso 0.35(9) 2 d .
C92 C -0.9280(17) 0.128(3) 0.2937(14) 0.311(18) Uiso 1 2 d .
C93 C -0.766(2) -0.072(2) 0.1628(9) 0.198(11) Uani 1 2 d .
C94 C -0.803(2) -0.175(3) 0.1512(11) 0.240(11) Uani 1 2 d .
C95 C -0.878(3) -0.205(3) 0.1191(11) 0.243(11) Uani 1 2 d .
C96 C -0.916(2) -0.304(3) 0.1006(11) 0.266(17) Uani 1 2 d .
C97 C -0.5702(18) -0.0718(12) 0.1372(7) 0.148(7) Uani 1 2 d .
C98 C -0.5560(17) -0.0960(13) 0.0929(7) 0.151(7) Uani 1 2 d .
C99 C -0.5148(12) -0.1030(14) 0.0450(7) 0.146(5) Uani 1 2 d .
C100 C -0.5560(15) -0.1315(14) -0.0030(7) 0.146(5) Uani 1 2 d .
C101 C -0.4810(15) -0.1172(14) -0.0395(7) 0.148(5) Uani 1 2 d .
C102 C -0.3856(15) -0.0844(14) -0.0189(6) 0.148(5) Uani 1 2 d .
C103 C -0.6653(18) -0.1569(18) -0.0132(9) 0.192(7) Uani 1 2 d .
C104 C -0.7126(19) -0.2465(18) -0.0121(9) 0.195(7) Uani 1 2 d .
C105 C -0.8237(18) -0.2732(17) -0.0243(9) 0.196(7) Uani 1 2 d .
C106 C -0.8488(17) -0.2716(16) -0.0791(9) 0.203(7) Uani 1 2 d .
C107 C -0.5048(19) -0.1287(18) -0.0989(8) 0.194(7) Uani 1 2 d .
C108 C -0.5346(19) -0.2237(18) -0.1206(9) 0.192(6) Uani 1 2 d .
C109 C -0.5632(19) -0.2434(18) -0.1799(8) 0.194(7) Uani 1 2 d .
C110 C -0.4720(18) -0.2211(17) -0.2091(8) 0.197(7) Uani 1 2 d .
C111 C -0.3036(16) -0.0681(18) -0.0489(9) 0.181(10) Uani 1 2 d .
C112 C -0.2194(17) -0.0298(19) -0.0300(9) 0.186(10) Uani 1 2 d .
C113 C -0.1273(14) -0.0041(13) -0.0521(8) 0.166(6) Uani 1 2 d .
C114 C -0.0871(17) -0.0302(15) -0.0965(7) 0.161(6) Uani 1 2 d .
C115 C 0.0105(17) 0.0202(15) -0.1038(8) 0.160(5) Uani 1 2 d .
C116 C 0.0418(15) 0.0856(15) -0.0631(7) 0.151(6) Uani 1 2 d .
C117 C -0.146(2) -0.1157(19) -0.1332(11) 0.217(9) Uiso 1 2 d .
C118 C -0.147(2) -0.2014(19) -0.1171(11) 0.235(9) Uiso 1 2 d .
C119 C -0.211(2) -0.290(2) -0.1475(12) 0.272(10) Uiso 1 2 d .
C120 C -0.230(3) -0.307(2) -0.2053(12) 0.309(12) Uiso 1 2 d .
C121 C 0.061(2) -0.001(2) -0.1504(9) 0.232(9) Uani 1 2 d .
C122 C 0.128(2) -0.052(2) -0.1377(10) 0.231(8) Uani 1 2 d .
C123 C 0.192(2) -0.050(2) -0.1851(11) 0.239(8) Uani 1 2 d .
C124 C 0.254(2) -0.098(2) -0.1767(10) 0.237(9) Uani 1 2 d .
C125 C 0.1333(18) 0.1472(16) -0.0563(8) 0.165(6) Uani 1 2 d .
C126 C 0.2120(18) 0.2007(16) -0.0493(8) 0.170(6) Uani 1 2 d .
H9A H 0.57543 0.4674 -0.05472 0.1965 Uiso 0.71(4) 2 calc R
H9B H 0.51606 0.42275 -0.10833 0.1965 Uiso 0.71(4) 2 calc R
H27 H 0.60948 0.53907 0.27758 0.2076 Uiso 1 2 calc R
H28 H 0.7995 0.62302 0.29198 0.2149 Uiso 1 2 calc R
H69 H -0.23933 0.29668 0.49941 0.2477 Uiso 1 2 calc R
H70 H -0.35557 0.25677 0.57793 0.2459 Uiso 1 2 calc R
H111 H -0.31331 -0.08715 -0.08479 0.2169 Uiso 1 2 calc R
H112 H -0.2154 -0.0146 0.00614 0.2232 Uiso 1 2 calc R
H9C H 0.61149 0.4103 -0.03658 0.3268 Uiso 0.29(4) 2 calc R
H9D H 0.5809 0.30818 -0.06237 0.3268 Uiso 0.29(4) 2 calc R
H10C H 0.54267 0.42696 -0.12306 0.3298 Uiso 0.29(4) 2 calc R
H10D H 0.56861 0.33785 -0.1424 0.3298 Uiso 0.29(4) 2 calc R
H11C H 0.72917 0.46209 -0.08949 0.3288 Uiso 0.29(4) 2 calc R
H11D H 0.69164 0.50353 -0.13363 0.3288 Uiso 0.29(4) 2 calc R
H12C H 0.61036 0.43511 -0.17621 0.2669 Uiso 0.71(4) 2 calc R
H12D H 0.69518 0.35009 -0.18528 0.3307 Uiso 0.29(4) 2 calc R
H12E H 0.78596 0.37277 -0.1452 0.3307 Uiso 0.29(4) 2 calc R
H10A H 0.64805 0.35007 -0.06039 0.2220 Uiso 0.71(4) 2 calc R
H10B H 0.58688 0.30293 -0.11308 0.2220 Uiso 0.71(4) 2 calc R
H11A H 0.73193 0.47357 -0.1022 0.2445 Uiso 0.71(4) 2 calc R
H11B H 0.75429 0.38372 -0.12435 0.2445 Uiso 0.71(4) 2 calc R
H12A H 0.6635 0.36511 -0.19981 0.2669 Uiso 0.71(4) 2 calc R
H12B H 0.72124 0.4685 -0.18914 0.2669 Uiso 0.71(4) 2 calc R
H19A H 0.86229 0.50152 0.10311 0.2265 Uiso 1 2 calc R
H19B H 0.77074 0.44331 0.06604 0.2265 Uiso 1 2 calc R
H20A H 0.85079 0.62877 0.07832 0.2251 Uiso 1 2 calc R
H20B H 0.75262 0.5753 0.0449 0.2251 Uiso 1 2 calc R
H21A H 0.83932 0.49663 -0.00863 0.2274 Uiso 1 2 calc R
H21B H 0.93696 0.55458 0.02386 0.2274 Uiso 1 2 calc R
H22A H 0.85246 0.59705 -0.05667 0.2360 Uiso 1 2 calc R
H22B H 0.95585 0.64956 -0.02807 0.2360 Uiso 1 2 calc R
H22C H 0.8613 0.67221 -0.00797 0.2360 Uiso 1 2 calc R
H23A H 0.88738 0.58234 0.23614 0.2150 Uiso 1 2 calc R
H23B H 0.91433 0.58009 0.17773 0.2150 Uiso 1 2 calc R
H24A H 0.9492 0.71507 0.19365 0.2398 Uiso 0.22(3) 2 calc R
H24B H 0.83901 0.69659 0.1813 0.2398 Uiso 0.22(3) 2 calc R
H25A H 0.8666 0.77668 0.27617 0.2571 Uiso 0.22(3) 2 calc R
H25B H 0.85062 0.81585 0.2257 0.2571 Uiso 0.22(3) 2 calc R
H25C H 0.98318 0.72097 0.27261 0.2594 Uiso 0.78(3) 2 calc R
H25D H 1.03658 0.72693 0.22001 0.2594 Uiso 0.78(3) 2 calc R
H26A H 1.00532 0.89923 0.26788 0.2703 Uiso 0.22(3) 2 calc R
H26B H 1.02013 0.84952 0.2129 0.2703 Uiso 0.22(3) 2 calc R
H26C H 1.03599 0.81066 0.26312 0.2703 Uiso 0.22(3) 2 calc R
H26D H 1.05962 0.87338 0.266 0.2703 Uiso 0.78(3) 2 calc R
H26E H 0.94509 0.85435 0.26615 0.2703 Uiso 0.78(3) 2 calc R
H26F H 0.99732 0.86011 0.21359 0.2703 Uiso 0.78(3) 2 calc R
H33A H 0.91486 0.68378 0.36806 0.2685 Uiso 1 2 calc R
H33B H 0.92579 0.72904 0.42629 0.2685 Uiso 1 2 calc R
H34A H 1.00147 0.8298 0.3734 0.2909 Uiso 1 2 calc R
H34B H 0.90057 0.81449 0.34312 0.2909 Uiso 1 2 calc R
H35A H 0.94941 0.89355 0.44459 0.3135 Uiso 1 2 calc R
H35B H 0.84557 0.87484 0.41604 0.3135 Uiso 1 2 calc R
H36A H 0.96639 0.96085 0.35362 0.3178 Uiso 1 2 calc R
H36B H 1.01221 1.01187 0.40916 0.3178 Uiso 1 2 calc R
H36C H 0.9038 1.00511 0.39216 0.3178 Uiso 1 2 calc R
H12F H 0.78223 0.43943 -0.18352 0.3307 Uiso 0.29(4) 2 calc R
H37A H 0.75042 0.7479 0.5235 0.2263 Uiso 1 2 calc R
H37B H 0.84687 0.79309 0.49724 0.2263 Uiso 1 2 calc R
H38A H 0.80257 0.62358 0.53078 0.2290 Uiso 1 2 calc R
H38B H 0.89398 0.65876 0.49812 0.2290 Uiso 1 2 calc R
H39A H 0.86619 0.75485 0.59246 0.2343 Uiso 1 2 calc R
H39B H 0.96197 0.77661 0.56138 0.2343 Uiso 1 2 calc R
H40A H 0.99784 0.65314 0.57869 0.2415 Uiso 1 2 calc R
H40B H 0.89305 0.61318 0.59869 0.2415 Uiso 1 2 calc R
H40C H 0.96953 0.69763 0.63205 0.2415 Uiso 1 2 calc R
H47A H 0.52697 0.74094 0.659 0.2333 Uiso 1 2 calc R
H47B H 0.59102 0.73193 0.61085 0.2333 Uiso 1 2 calc R
H48A H 0.62811 0.66895 0.68532 0.2430 Uiso 1 2 calc R
H48B H 0.52911 0.59159 0.66915 0.2430 Uiso 1 2 calc R
H49A H 0.68685 0.62756 0.60457 0.2518 Uiso 1 2 calc R
H49B H 0.58943 0.54766 0.59105 0.2518 Uiso 1 2 calc R
H50A H 0.75347 0.53484 0.63547 0.2603 Uiso 1 2 calc R
H50B H 0.65199 0.45846 0.62846 0.2603 Uiso 1 2 calc R
H50C H 0.68068 0.52848 0.6804 0.2603 Uiso 1 2 calc R
H51A H 0.3974 0.65127 0.69541 0.2294 Uiso 1 2 calc R
H51B H 0.28439 0.60425 0.68325 0.2294 Uiso 1 2 calc R
H52A H 0.37912 0.78673 0.67736 0.2569 Uiso 1 2 calc R
H52B H 0.31721 0.75435 0.72373 0.2569 Uiso 1 2 calc R
H53A H 0.22304 0.72675 0.6198 0.2729 Uiso 1 2 calc R
H53B H 0.1654 0.71109 0.67038 0.2729 Uiso 1 2 calc R
H54A H 0.29232 0.87658 0.66294 0.2767 Uiso 1 2 calc R
H54B H 0.20674 0.85395 0.70065 0.2767 Uiso 1 2 calc R
H54C H 0.1823 0.84866 0.64109 0.2767 Uiso 1 2 calc R
H61A H -0.02617 0.42528 0.70702 0.2190 Uiso 1 2 calc R
H61B H 0.06968 0.47878 0.68353 0.2190 Uiso 1 2 calc R
H62A H -0.0852 0.54503 0.70818 0.2496 Uiso 1 2 calc R
H62B H 0.01332 0.59842 0.68704 0.2496 Uiso 1 2 calc R
H63A H -0.0116 0.55567 0.78815 0.3008 Uiso 1 2 calc R
H63B H 0.09442 0.58505 0.76762 0.3008 Uiso 1 2 calc R
H64A H -0.02076 0.69224 0.8003 0.4957 Uiso 1 2 calc R
H64B H 0.03071 0.71388 0.74897 0.4957 Uiso 1 2 calc R
H64C H 0.09447 0.72028 0.79985 0.4957 Uiso 1 2 calc R
H65A H -0.27572 0.35117 0.65161 0.2490 Uiso 1 2 calc R
H65B H -0.18523 0.39021 0.69349 0.2490 Uiso 1 2 calc R
H66A H -0.24729 0.20039 0.6345 0.3816 Uiso 1 2 calc R
H66B H -0.13964 0.24015 0.66237 0.3816 Uiso 1 2 calc R
H67A H -0.23801 0.18698 0.73202 0.3999 Uiso 1 2 calc R
H67B H -0.22301 0.29149 0.74259 0.3999 Uiso 1 2 calc R
H68A H -0.3689 0.25441 0.68728 0.4064 Uiso 1 2 calc R
H68B H -0.38007 0.2356 0.74464 0.4064 Uiso 1 2 calc R
H68C H -0.38605 0.15626 0.69876 0.4064 Uiso 1 2 calc R
H75A H -0.50567 0.22908 0.58861 0.2327 Uiso 1 2 calc R
H75B H -0.61264 0.17816 0.56318 0.2327 Uiso 1 2 calc R
H76A H -0.48077 0.09213 0.59266 0.2343 Uiso 1 2 calc R
H76B H -0.58811 0.0423 0.56838 0.2343 Uiso 1 2 calc R
H77A H -0.56684 0.05836 0.6626 0.2451 Uiso 1 2 calc R
H77B H -0.5579 0.16091 0.66426 0.2451 Uiso 1 2 calc R
H78A H -0.70468 0.13201 0.64956 0.2550 Uiso 1 2 calc R
H78B H -0.71449 0.03387 0.65902 0.2550 Uiso 1 2 calc R
H78C H -0.70603 0.05626 0.60232 0.2550 Uiso 1 2 calc R
H79 H -0.69995 0.11036 0.49373 0.2683 Uiso 1 2 calc R
H79B H -0.7013 0.08921 0.43275 0.2683 Uiso 1 2 calc R
H80A H -0.67392 -0.02654 0.49714 0.3299 Uiso 1 2 calc R
H80B H -0.6857 -0.0478 0.43587 0.3299 Uiso 1 2 calc R
H81A H -0.84256 0.0005 0.48788 0.3311 Uiso 1 2 calc R
H81B H -0.85174 -0.06259 0.43386 0.3311 Uiso 1 2 calc R
H82A H -0.81628 -0.10989 0.52556 0.3321 Uiso 1 2 calc R
H82B H -0.8416 -0.17235 0.47087 0.3321 Uiso 1 2 calc R
H82C H -0.92147 -0.13349 0.4978 0.3321 Uiso 1 2 calc R
H89A H -0.75616 0.00507 0.31851 0.2429 Uiso 1 2 calc R
H89B H -0.82508 -0.02982 0.26707 0.2429 Uiso 1 2 calc R
H90A H -0.69609 0.14862 0.2879 0.2476 Uiso 1 2 calc R
H90B H -0.78434 0.11155 0.24527 0.2476 Uiso 1 2 calc R
H91A H -0.84115 0.09382 0.34494 0.3591 Uiso 0.65(9) 2 calc R
H91B H -0.79955 0.19474 0.33712 0.3591 Uiso 0.65(9) 2 calc R
H91C H -0.80339 0.18282 0.34218 0.3600 Uiso 0.35(9) 2 calc R
H91D H -0.79751 0.22599 0.29145 0.3600 Uiso 0.35(9) 2 calc R
H92A H -0.91742 0.15245 0.26206 0.3736 Uiso 0.65(9) 2 calc R
H92B H -0.96119 0.16106 0.31692 0.3736 Uiso 0.65(9) 2 calc R
H92C H -0.9677 0.06555 0.28576 0.3736 Uiso 0.65(9) 2 calc R
H92D H -0.94345 0.11722 0.25676 0.3736 Uiso 0.35(9) 2 calc R
H92E H -0.96162 0.16763 0.31084 0.3736 Uiso 0.35(9) 2 calc R
H92F H -0.94874 0.07125 0.30635 0.3736 Uiso 0.35(9) 2 calc R
H93A H -0.74517 -0.04892 0.13118 0.2376 Uiso 1 2 calc R
H93B H -0.81817 -0.04892 0.17598 0.2376 Uiso 1 2 calc R
H94A H -0.75079 -0.19769 0.13721 0.2885 Uiso 1 2 calc R
H95B H -0.93074 -0.18536 0.13482 0.2919 Uiso 1 2 calc R
H95A H -0.86152 -0.17573 0.08868 0.2919 Uiso 1 2 calc R
H96A H -0.92414 -0.33516 0.13002 0.3198 Uiso 1 2 calc R
H96B H -0.8698 -0.32324 0.07841 0.3198 Uiso 1 2 calc R
H96C H -0.97818 -0.31871 0.08135 0.3198 Uiso 1 2 calc R
H10E H -0.69141 -0.12023 0.01278 0.2301 Uiso 1 2 calc R
H10F H -0.67939 -0.14356 -0.04706 0.2301 Uiso 1 2 calc R
H10G H -0.70026 -0.25937 0.02216 0.2335 Uiso 1 2 calc R
H10H H -0.68485 -0.28319 -0.03724 0.2335 Uiso 1 2 calc R
H10I H -0.85388 -0.33343 -0.01674 0.2346 Uiso 1 2 calc R
H10J H -0.85054 -0.23203 -0.00191 0.2346 Uiso 1 2 calc R
H10K H -0.91894 -0.29523 -0.08601 0.2431 Uiso 1 2 calc R
H10L H -0.81729 -0.30799 -0.10143 0.2431 Uiso 1 2 calc R
H10M H -0.82651 -0.21064 -0.08554 0.2431 Uiso 1 2 calc R
H10N H -0.55732 -0.10338 -0.10522 0.2331 Uiso 1 2 calc R
H10O H -0.44698 -0.097 -0.11531 0.2331 Uiso 1 2 calc R
H10P H -0.5904 -0.25488 -0.10269 0.2303 Uiso 1 2 calc R
H10Q H -0.48095 -0.24783 -0.11443 0.2303 Uiso 1 2 calc R
H10R H -0.60016 -0.30664 -0.19037 0.2332 Uiso 1 2 calc R
H10S H -0.6046 -0.20745 -0.18775 0.2332 Uiso 1 2 calc R
H10T H -0.41539 -0.20949 -0.18555 0.2367 Uiso 1 2 calc R
H10U H -0.4676 -0.16846 -0.22435 0.2367 Uiso 1 2 calc R
H10V H -0.47439 -0.27098 -0.23606 0.2367 Uiso 1 2 calc R
H11E H -0.21321 -0.11469 -0.13714 0.2607 Uiso 1 2 calc R
H11F H -0.1188 -0.11419 -0.16725 0.2607 Uiso 1 2 calc R
H11G H -0.16569 -0.19842 -0.08129 0.2815 Uiso 1 2 calc R
H11H H -0.07971 -0.20396 -0.11679 0.2815 Uiso 1 2 calc R
H11I H -0.18434 -0.33627 -0.13915 0.3268 Uiso 1 2 calc R
H11J H -0.2755 -0.30129 -0.13291 0.3268 Uiso 1 2 calc R
H11K H -0.28514 -0.28775 -0.21415 0.3711 Uiso 1 2 calc R
H11L H -0.24451 -0.37071 -0.21813 0.3711 Uiso 1 2 calc R
H11M H -0.17268 -0.27454 -0.22085 0.3711 Uiso 1 2 calc R
H12G H 0.09802 0.05407 -0.16202 0.2779 Uiso 1 2 calc R
H12H H 0.01292 -0.03726 -0.17824 0.2779 Uiso 1 2 calc R
H12I H 0.09157 -0.11293 -0.13411 0.2769 Uiso 1 2 calc R
H12J H 0.16795 -0.02199 -0.10573 0.2769 Uiso 1 2 calc R
H12K H 0.15067 -0.07748 -0.21702 0.2864 Uiso 1 2 calc R
H12L H 0.22861 0.01147 -0.18797 0.2864 Uiso 1 2 calc R
H12M H 0.21641 -0.15499 -0.16802 0.2846 Uiso 1 2 calc R
H12N H 0.3007 -0.06485 -0.14838 0.2846 Uiso 1 2 calc R
H12O H 0.2875 -0.10785 -0.20761 0.2846 Uiso 1 2 calc R
C8 C 0.4070(18) 0.2573(16) -0.2413(9) 0.2028 Uiso 1 2 d .
H5A H 0.3856 0.35912 -0.13698 0.2248 Uiso 0.54(5) 2 calc R
H5B H 0.27741 0.30036 -0.13274 0.2248 Uiso 0.54(5) 2 calc R
H6A H 0.43078 0.24543 -0.17474 0.2262 Uiso 0.54(5) 2 calc R
H6B H 0.34569 0.17482 -0.15449 0.2262 Uiso 0.54(5) 2 calc R
H7A H 0.31262 0.12773 -0.23885 0.2069 Uiso 0.54(5) 2 calc R
H7B H 0.25542 0.20216 -0.23487 0.2069 Uiso 0.54(5) 2 calc R
H5C H 0.36867 0.31872 -0.14751 0.1657 Uiso 0.46(5) 2 calc R
H5D H 0.27169 0.24938 -0.13515 0.1657 Uiso 0.46(5) 2 calc R
H6C H 0.3381 0.13441 -0.14747 0.1782 Uiso 0.46(5) 2 calc R
H6D H 0.4447 0.19974 -0.1464 0.1782 Uiso 0.46(5) 2 calc R
H7C H 0.416 0.13263 -0.23002 0.2091 Uiso 0.46(5) 2 calc R
H7D H 0.30677 0.13557 -0.2326 0.2091 Uiso 0.46(5) 2 calc R
H8A H 0.44295 0.29451 -0.2102 0.2433 Uiso 0.54(5) 2 calc R
H8B H 0.38831 0.29442 -0.26293 0.2433 Uiso 0.54(5) 2 calc R
H8C H 0.44789 0.22585 -0.25996 0.2433 Uiso 0.54(5) 2 calc R
H8D H 0.44743 0.30453 -0.2152 0.2433 Uiso 0.46(5) 2 calc R
H8E H 0.35036 0.27334 -0.25148 0.2433 Uiso 0.46(5) 2 calc R
H8F H 0.44436 0.24908 -0.27113 0.2433 Uiso 0.46(5) 2 calc R
H94B H -0.82033 -0.19788 0.1834 0.2885 Uiso 1 2 calc R
H24C H 0.83343 0.71306 0.22749 0.2398 Uiso 0.785 2 calc R
H24D H 0.88729 0.71563 0.17493 0.2398 Uiso 0.785 2 calc R

loop_
_atom_site_aniso_label
_atom_site_aniso_U_11
_atom_site_aniso_U_22
_atom_site_aniso_U_33
_atom_site_aniso_U_12
_atom_site_aniso_U_13
_atom_site_aniso_U_23
S1 0.200(6) 0.201(7) 0.123(5) 0.044(5) -0.001(4) 0.015(4)
S2 0.211(6) 0.178(6) 0.118(5) 0.035(5) 0.007(4) 0.022(4)
S3 0.291(9) 0.193(7) 0.136(5) 0.091(6) -0.020(5) 0.025(5)
S4 0.230(8) 0.178(7) 0.177(6) 0.048(5) -0.045(6) 0.019(5)
S5 0.217(8) 0.206(7) 0.162(6) 0.029(6) -0.007(5) 0.009(5)
S6 0.198(6) 0.202(7) 0.138(5) 0.035(5) 0.006(5) 0.032(5)
S7 0.217(7) 0.237(7) 0.104(5) 0.059(6) -0.000(4) 0.024(5)
S8 0.195(6) 0.207(7) 0.113(4) 0.038(5) 0.002(4) 0.012(4)
S9 0.194(6) 0.205(6) 0.110(5) 0.042(5) -0.001(4) 0.009(4)
C1 0.198(13) 0.180(14) 0.121(8) 0.027(10) -0.008(8) 0.011(8)
C2 0.196(12) 0.187(13) 0.119(8) 0.020(10) -0.018(8) 0.006(9)
C3 0.192(11) 0.187(12) 0.123(9) 0.025(9) -0.015(8) 0.008(10)
C4 0.195(10) 0.176(12) 0.124(10) 0.035(9) -0.018(8) 0.024(11)
C13 0.202(11) 0.168(13) 0.126(12) 0.038(9) -0.019(9) 0.032(12)
C14 0.207(13) 0.163(14) 0.133(13) 0.037(11) -0.026(11) 0.036(13)
C15 0.203(12) 0.153(12) 0.135(9) 0.055(12) 0.009(8) 0.035(10)
C16 0.203(10) 0.163(10) 0.146(8) 0.050(10) 0.009(8) 0.031(9)
C17 0.201(7) 0.165(8) 0.155(8) 0.049(7) 0.005(7) 0.032(7)
C18 0.199(9) 0.156(10) 0.147(8) 0.049(9) 0.006(7) 0.038(9)
C19 0.240(16) 0.178(16) 0.146(16) 0.059(14) 0.019(13) 0.028(11)
C20 0.237(15) 0.173(15) 0.145(15) 0.050(13) 0.020(12) 0.025(10)
C21 0.235(15) 0.177(15) 0.149(15) 0.050(13) 0.019(12) 0.029(10)
C22 0.240(16) 0.185(16) 0.155(16) 0.046(14) 0.014(13) 0.036(11)
C27 0.208(12) 0.159(12) 0.146(9) 0.047(10) -0.005(8) 0.030(10)
C28 0.213(14) 0.165(14) 0.157(11) 0.051(12) -0.007(10) 0.031(11)
C29 0.290(13) 0.170(15) 0.121(11) 0.115(12) -0.016(10) 0.045(11)
C30 0.286(11) 0.166(14) 0.120(11) 0.113(11) -0.011(10) 0.041(10)
C31 0.281(14) 0.160(14) 0.128(10) 0.113(12) -0.011(10) 0.034(9)
C32 0.281(15) 0.153(15) 0.129(9) 0.118(14) -0.010(10) 0.038(10)
C37 0.216(17) 0.24(2) 0.084(13) 0.045(13) 0.015(11) 0.008(11)
C38 0.218(16) 0.25(2) 0.084(12) 0.044(12) 0.011(11) 0.010(10)
C39 0.227(16) 0.25(2) 0.087(13) 0.044(12) 0.006(11) 0.004(10)
C40 0.230(17) 0.25(2) 0.097(14) 0.047(13) -0.002(12) 0.000(11)
C41 0.18(3) 0.164(17) 0.22(3) 0.09(3) 0.016(18) 0.08(2)
C42 0.18(3) 0.167(18) 0.22(3) 0.09(3) 0.018(18) 0.07(2)
C43 0.202(12) 0.132(13) 0.173(13) 0.045(11) -0.024(10) 0.037(13)
C44 0.193(13) 0.141(12) 0.170(12) 0.039(10) -0.030(10) 0.041(11)
C45 0.185(14) 0.136(13) 0.169(10) 0.048(11) -0.034(10) 0.042(10)
C46 0.184(13) 0.125(14) 0.175(11) 0.054(11) -0.040(10) 0.046(11)
C47 0.208(18) 0.22(2) 0.156(17) 0.071(13) 0.023(13) 0.034(13)
C48 0.215(17) 0.23(2) 0.169(17) 0.077(12) 0.017(12) 0.035(12)
C49 0.228(17) 0.23(2) 0.181(17) 0.086(12) 0.016(12) 0.041(12)
C50 0.237(18) 0.23(2) 0.194(18) 0.089(13) 0.015(13) 0.046(13)
C51 0.21(3) 0.21(3) 0.19(3) 0.09(2) 0.02(2) 0.07(2)
C52 0.22(3) 0.26(4) 0.18(3) 0.09(3) 0.05(2) 0.05(3)
C53 0.27(2) 0.27(3) 0.135(16) 0.09(3) 0.040(16) 0.00(3)
C54 0.27(2) 0.28(3) 0.137(16) 0.09(3) 0.038(15) -0.00(3)
C55 0.18(3) 0.20(3) 0.161(15) -0.01(3) -0.04(3) -0.000(16)
C56 0.18(3) 0.20(3) 0.152(14) -0.01(3) -0.03(3) 0.001(16)
C57 0.198(15) 0.197(15) 0.163(11) 0.056(12) -0.018(10) 0.021(13)
C58 0.199(15) 0.201(14) 0.165(10) 0.055(12) -0.017(10) 0.019(12)
C59 0.197(14) 0.201(14) 0.163(11) 0.055(11) -0.018(10) 0.022(12)
C60 0.202(14) 0.200(15) 0.161(12) 0.049(12) -0.015(10) 0.024(14)
C69 0.23(3) 0.19(3) 0.193(18) 0.03(2) -0.01(2) 0.084(16)
C70 0.23(3) 0.19(3) 0.190(18) 0.04(2) -0.01(2) 0.077(16)
C71 0.194(13) 0.160(14) 0.122(8) 0.049(13) -0.013(10) 0.020(10)
C72 0.193(12) 0.164(13) 0.113(9) 0.046(11) -0.012(9) 0.013(10)
C73 0.193(10) 0.170(12) 0.111(11) 0.046(11) -0.008(9) 0.015(11)
C74 0.193(10) 0.170(14) 0.105(10) 0.046(11) -0.006(10) 0.021(12)
C75 0.237(16) 0.255(19) 0.099(12) 0.093(17) -0.011(12) 0.023(11)
C76 0.236(16) 0.260(18) 0.099(11) 0.092(16) -0.014(12) 0.030(11)
C77 0.237(17) 0.270(17) 0.110(11) 0.087(17) -0.007(13) 0.027(11)
C78 0.237(17) 0.274(18) 0.122(12) 0.075(19) -0.006(14) 0.026(12)
C79 0.23(3) 0.18(3) 0.23(3) 0.02(2) -0.06(2) 0.05(2)
C80 0.22(2) 0.27(3) 0.33(3) 0.04(3) -0.01(2) 0.122(19)
C81 0.22(2) 0.27(3) 0.33(3) 0.04(3) -0.01(2) 0.120(19)
C82 0.22(2) 0.28(3) 0.33(3) 0.04(2) -0.01(2) 0.120(19)
C83 0.174(17) 0.140(19) 0.15(2) 0.013(14) -0.032(18) -0.000(17)
C84 0.173(17) 0.138(19) 0.15(2) 0.014(14) -0.037(18) 0.009(17)
C85 0.210(13) 0.160(13) 0.108(11) 0.055(13) -0.011(8) 0.032(11)
C86 0.215(11) 0.162(12) 0.112(11) 0.060(12) -0.021(9) 0.029(10)
C87 0.224(12) 0.159(12) 0.116(11) 0.055(14) -0.017(9) 0.024(10)
C88 0.227(13) 0.159(13) 0.116(10) 0.049(15) -0.014(9) 0.020(11)
C93 0.21(3) 0.25(3) 0.100(19) 0.03(3) -0.004(18) 0.00(2)
C94 0.20(3) 0.32(3) 0.13(2) -0.00(3) -0.036(15) 0.01(2)
C95 0.21(3) 0.32(3) 0.14(2) -0.00(3) -0.035(15) 0.01(2)
C96 0.16(3) 0.38(5) 0.19(3) -0.02(3) -0.03(2) 0.06(3)
C97 0.287(19) 0.088(12) 0.074(13) 0.068(12) 0.003(17) 0.009(14)
C98 0.285(19) 0.093(12) 0.078(13) 0.063(12) 0.003(17) 0.007(14)
C99 0.196(9) 0.162(13) 0.088(9) 0.064(11) 0.009(9) 0.029(11)
C100 0.195(10) 0.168(12) 0.086(9) 0.067(11) 0.011(8) 0.031(10)
C101 0.195(12) 0.167(12) 0.097(8) 0.073(12) 0.017(8) 0.032(9)
C102 0.194(12) 0.162(14) 0.104(8) 0.075(13) 0.017(9) 0.025(10)
C103 0.168(15) 0.212(16) 0.147(13) 0.002(15) 0.005(12) -0.004(15)
C104 0.172(14) 0.212(15) 0.153(11) 0.001(15) -0.011(12) 0.008(13)
C105 0.172(14) 0.214(14) 0.153(12) -0.000(13) -0.017(12) 0.007(13)
C106 0.180(15) 0.220(15) 0.155(13) -0.006(14) -0.018(13) 0.010(14)
C107 0.196(15) 0.220(16) 0.136(13) 0.023(15) -0.008(12) 0.021(13)
C108 0.196(14) 0.221(15) 0.132(12) 0.027(14) -0.004(11) 0.024(13)
C109 0.201(15) 0.226(14) 0.128(12) 0.026(14) 0.004(11) 0.026(12)
C110 0.201(17) 0.231(15) 0.132(13) 0.026(15) 0.000(11) 0.027(13)
C111 0.25(3) 0.18(2) 0.106(17) 0.07(2) 0.004(17) 0.022(15)
C112 0.26(3) 0.19(2) 0.104(17) 0.06(3) 0.004(17) 0.021(15)
C113 0.197(13) 0.193(13) 0.090(12) 0.029(10) 0.004(9) 0.031(10)
C114 0.195(14) 0.183(12) 0.087(10) 0.027(10) 0.002(9) 0.031(8)
C115 0.194(13) 0.178(13) 0.091(10) 0.029(10) -0.001(9) 0.025(8)
C116 0.192(13) 0.163(14) 0.089(11) 0.038(10) -0.005(9) 0.030(9)
C121 0.31(3) 0.28(2) 0.103(14) 0.105(16) 0.023(15) -0.003(15)
C122 0.30(2) 0.28(2) 0.107(13) 0.112(14) 0.017(14) -0.007(14)
C123 0.31(2) 0.29(2) 0.123(13) 0.114(15) 0.006(14) -0.011(15)
C124 0.30(3) 0.29(2) 0.129(14) 0.120(16) -0.000(15) -0.008(15)
C125 0.193(15) 0.174(17) 0.114(10) 0.041(11) -0.008(12) 0.013(11)
C126 0.198(14) 0.175(16) 0.120(9) 0.035(11) -0.003(9) 0.015(9)

loop_
_atom_type_symbol
_atom_type_description
_atom_type_scat_dispersion_real
_atom_type_scat_dispersion_imag
_atom_type_scat_source
C C 0.0181 0.0091
;
International Tables for Crystallography
(1992, Vol. C, Tables 4.2.6.8 and 6.1.1.4)
;
H H 0.0000 0.0000
;
International Tables for Crystallography
(1992, Vol. C, Table 6.1.1.4)
;
S S 0.3331 0.5567
;
International Tables for Crystallography
(1992, Vol. C, Tables 4.2.6.8 and 6.1.1.4)
;

loop_
_geom_angle_atom_site_label_1
_geom_angle_atom_site_label_2
_geom_angle_atom_site_label_3
_geom_angle
_geom_angle_publ_flag
C1 S1 C4 91.3(10) yes
C15 S2 C18 91.6(9) yes
C29 S3 C32 94.9(10) yes
C43 S4 C46 89.7(11) yes
C57 S5 C60 91.5(11) yes
C71 S6 C74 91.0(10) yes
C85 S7 C88 88.9(10) yes
C99 S8 C102 93.5(10) yes
C113 S9 C116 91.1(9) yes
S1 C1 C2 109.3(14) yes
S1 C1 C126 118.1(15) yes
C2 C1 C126 129.8(19) yes
C1 C2 C3 114.9(16) yes
C1 C2 C5 127(2) yes
C1 C2 C5A 116(2) yes
C3 C2 C5 118(2) yes
C3 C2 C5A 126(2) yes
C2 C3 C4 110.8(16) yes
C2 C3 C9 125.5(18) yes
C2 C3 C9a 134(4) yes
C4 C3 C9 123.7(17) yes
C4 C3 C9a 102(3) yes
S1 C4 C3 111.2(14) yes
S1 C4 C13 116.4(16) yes
C3 C4 C13 130.5(19) yes
C2 C5 C6 120(4) yes
C2 C5A C6A 120(4) yes
C5 C6 C7 133(5) yes
C5A C6A C7A 121(3) yes
C6 C7 C8 84.217 yes
C6A C7A C8 110.627 yes
C3 C9 C10 112(2) yes
C3 C9a C10a 112(6) yes
C9 C10 C11 114(2) yes
C9a C10a C11a 115(5) yes
C10 C11 C12 114(2) yes
C10a C11a C12a 113(6) yes
C4 C13 C14 157(2) yes
C13 C14 C15 166(2) yes
S2 C15 C14 117.4(17) yes
S2 C15 C16 113.5(15) yes
C14 C15 C16 129(2) yes
C15 C16 C17 111.6(19) yes
C15 C16 C19 123.6(19) yes
C17 C16 C19 124.5(19) yes
C16 C17 C18 115.3(17) yes
C16 C17 C23 124.0(19) yes
C18 C17 C23 119.8(18) yes
S2 C18 C17 107.8(13) yes
S2 C18 C27 106.2(14) yes
C17 C18 C27 145.9(18) yes
C16 C19 C20 115(2) yes
C19 C20 C21 113(2) yes
C20 C21 C22 114(2) yes
C17 C23 C24 111(2) yes
C23 C24 C25 150(4) yes
C23 C24 C25A 105.285 yes
C24 C25 C26 106(4) yes
C24 C25A C26 105.619 yes
C18 C27 C28 123(2) yes
C27 C28 C29 129(2) yes
S3 C29 C28 121.4(14) yes
S3 C29 C30 107.0(14) yes
C28 C29 C30 131.2(18) yes
C29 C30 C31 114.8(18) yes
C29 C30 C33 126(2) yes
C31 C30 C33 119.7(19) yes
C30 C31 C32 113.2(17) yes
C30 C31 C37 130(2) yes
C32 C31 C37 116.6(19) yes
S3 C32 C31 109.7(15) yes
S3 C32 C41 120.8(19) yes
C31 C32 C41 129.5(18) yes
C30 C33 C34 123(3) yes
C33 C34 C35 115(3) yes
C34 C35 C36 110(3) yes
C31 C37 C38 113(2) yes
C37 C38 C39 109(2) yes
C38 C39 C40 110(2) yes
C32 C41 C42 167(3) yes
C41 C42 C43 175(3) yes
S4 C43 C42 115.4(18) yes
S4 C43 C44 115.3(18) yes
C42 C43 C44 129(2) yes
C43 C44 C45 107(2) yes
C43 C44 C47 128(2) yes
C45 C44 C47 125(2) yes
C44 C45 C46 116(2) yes
C44 C45 C51 121(2) yes
C46 C45 C51 123(2) yes
S4 C46 C45 112.0(19) yes
S4 C46 C55 113.3(17) yes
C45 C46 C55 135(2) yes
C44 C47 C48 109(2) yes
C47 C48 C49 115(2) yes
C48 C49 C50 117(2) yes
C45 C51 C52 117(3) yes
C51 C52 C53 115(2) yes
C52 C53 C54 108(3) yes
C46 C55 C56 177(4) yes
C55 C56 C57 174(3) yes
S5 C57 C56 115.5(18) yes
S5 C57 C58 111.9(17) yes
C56 C57 C58 131(2) yes
C57 C58 C59 113(2) yes
C57 C58 C61 121(2) yes
C59 C58 C61 125(2) yes
C58 C59 C60 112(2) yes
C58 C59 C65 120(2) yes
C60 C59 C65 127(2) yes
S5 C60 C59 110.9(16) yes
S5 C60 C69 111.9(17) yes
C59 C60 C69 137(2) yes
C58 C61 C62 115(3) yes
C61 C62 C63 117(3) yes
C62 C63 C64 111(3) yes
C59 C65 C66 101(2) yes
C65 C66 C67 97(3) yes
C66 C67 C68 108(3) yes
C60 C69 C70 132(2) yes
C69 C70 C71 124(2) yes
S6 C71 C70 125.6(17) yes
S6 C71 C72 110.8(14) yes
C70 C71 C72 123.6(18) yes
C71 C72 C73 112.9(19) yes
C71 C72 C75 123.1(17) yes
C73 C72 C75 124(2) yes
C72 C73 C74 112(2) yes
C72 C73 C79 124(2) yes
C74 C73 C79 123.6(19) yes
S6 C74 C73 112.8(15) yes
S6 C74 C83 119.6(16) yes
C73 C74 C83 127.3(19) yes
C72 C75 C76 107(2) yes
C75 C76 C77 113(3) yes
C76 C77 C78 107(2) yes
C73 C79 C80 112(3) yes
C79 C80 C81 109(3) yes
C80 C81 C82 112(4) yes
C74 C83 C84 172(3) yes
C83 C84 C85 172(3) yes
S7 C85 C84 123.3(18) yes
S7 C85 C86 110.3(14) yes
C84 C85 C86 126(2) yes
C85 C86 C87 116(2) yes
C85 C86 C89 119.2(18) yes
C87 C86 C89 125.2(19) yes
C86 C87 C88 108.0(19) yes
C86 C87 C93 130(2) yes
C88 C87 C93 122(2) yes
S7 C88 C87 116.8(15) yes
S7 C88 C97 118.1(17) yes
C87 C88 C97 125.1(19) yes
C86 C89 C90 109.6(18) yes
C89 C90 C91 109(2) yes
C89 C90 C91A 135.500 yes
C90 C91 C92 112(2) yes
C90 C91A C92 111.457 yes
C87 C93 C94 109(3) yes
C93 C94 C95 113(4) yes
C94 C95 C96 118(4) yes
C88 C97 C98 175(3) yes
C97 C98 C99 163(2) yes
S8 C99 C98 115.8(14) yes
S8 C99 C100 112.9(15) yes
C98 C99 C100 131.2(18) yes
C99 C100 C101 109.4(17) yes
C99 C100 C103 121.0(19) yes
C101 C100 C103 128.6(18) yes
C100 C101 C102 116.3(17) yes
C100 C101 C107 122.6(18) yes
C102 C101 C107 120.8(18) yes
S8 C102 C101 107.5(14) yes
S8 C102 C111 128.7(16) yes
C101 C102 C111 123.8(16) yes
C100 C103 C104 113(3) yes
C103 C104 C105 113(3) yes
C104 C105 C106 112(2) yes
C101 C107 C108 109(2) yes
C107 C108 C109 113(2) yes
C108 C109 C110 109.3(19) yes
C102 C111 C112 123(2) yes
C111 C112 C113 133(2) yes
S9 C113 C112 115.5(15) yes
S9 C113 C114 107.4(14) yes
C112 C113 C114 137.0(18) yes
C113 C114 C115 117.3(17) yes
C113 C114 C117 118.7(19) yes
C115 C114 C117 124(2) yes
C114 C115 C116 108.3(19) yes
C114 C115 C121 122.0(18) yes
C116 C115 C121 130(2) yes
S9 C116 C115 116.0(16) yes
S9 C116 C125 119.1(15) yes
C115 C116 C125 125(2) yes
C114 C117 C118 116(2) yes
C117 C118 C119 120(3) yes
C118 C119 C120 123(3) yes
C115 C121 C122 109(2) yes
C121 C122 C123 103(3) yes
C122 C123 C124 106(3) yes
C116 C125 C126 179(2) yes
C1 C126 C125 173(3) yes
C2 C5 H5A 107.430 no
C2 C5 H5B 107.428 no
C6 C5 H5A 107.409 no
C6 C5 H5B 107.419 no
H5A C5 H5B 106.956 no
C2 C5A H5C 107.274 no
C2 C5A H5D 107.267 no
C6A C5A H5C 107.272 no
C6A C5A H5D 107.280 no
H5C C5A H5D 106.878 no
C5 C6 H6A 103.928 no
C5 C6 H6B 103.923 no
C7 C6 H6A 103.925 no
C7 C6 H6B 103.924 no
H6A C6 H6B 105.426 no
C5A C6A H6C 107.032 no
C5A C6A H6D 107.037 no
C7A C6A H6C 107.045 no
C7A C6A H6D 107.046 no
H6C C6A H6D 106.758 no
C6 C7 H7A 114.599 no
C6 C7 H7B 114.608 no
C8 C7 H7A 114.612 no
C8 C7 H7B 114.613 no
H7A C7 H7B 111.710 no
C6A C7A H7C 109.519 no
C6A C7A H7D 109.530 no
C8 C7A H7C 109.521 no
C8 C7A H7D 109.517 no
H7C C7A H7D 108.083 no
C3 C9 H9A 109.317 no
C3 C9 H9B 109.321 no
C10 C9 H9A 109.321 no
C10 C9 H9B 109.323 no
H9A C9 H9B 107.969 no
C3 C9a H9C 109.293 no
C3 C9a H9D 109.288 no
C10a C9a H9C 109.279 no
C10a C9a H9D 109.272 no
H9C C9a H9D 107.946 no
C9 C10 H10A 108.854 no
C9 C10 H10B 108.847 no
C11 C10 H10A 108.850 no
C11 C10 H10B 108.851 no
H10A C10 H10B 107.700 no
C9a C10a H10C 108.515 no
C9a C10a H10D 108.515 no
C11a C10a H10C 108.499 no
C11a C10a H10D 108.508 no
H10C C10a H10D 107.503 no
C10 C11 H11A 108.644 no
C10 C11 H11B 108.650 no
C12 C11 H11A 108.644 no
C12 C11 H11B 108.655 no
H11A C11 H11B 107.583 no
C10a C11a H11C 108.976 no
C10a C11a H11D 108.979 no
C12a C11a H11C 108.979 no
C12a C11a H11D 108.979 no
H11C C11a H11D 107.760 no
C11 C12 H12C 109.467 no
C11 C12 H12A 109.462 no
C11 C12 H12B 109.475 no
H12C C12 H12A 109.479 no
H12C C12 H12B 109.474 no
H12A C12 H12B 109.470 no
C11a C12a H12D 109.465 no
C11a C12a H12E 109.464 no
C11a C12a H12F 109.474 no
H12D C12a H12E 109.469 no
H12D C12a H12F 109.486 no
H12E C12a H12F 109.469 no
C16 C19 H19A 108.488 no
C16 C19 H19B 108.502 no
C20 C19 H19A 108.495 no
C20 C19 H19B 108.499 no
H19A C19 H19B 107.517 no
C19 C20 H20A 109.054 no
C19 C20 H20B 109.038 no
C21 C20 H20A 109.035 no
C21 C20 H20B 109.036 no
H20A C20 H20B 107.808 no
C20 C21 H21A 108.736 no
C20 C21 H21B 108.727 no
C22 C21 H21A 108.744 no
C22 C21 H21B 108.753 no
H21A C21 H21B 107.641 no
C21 C22 H22A 109.469 no
C21 C22 H22B 109.473 no
C21 C22 H22C 109.469 no
H22A C22 H22B 109.481 no
H22A C22 H22C 109.465 no
H22B C22 H22C 109.471 no
C17 C23 H23A 109.526 no
C17 C23 H23B 109.537 no
C24 C23 H23A 109.526 no
C24 C23 H23B 109.528 no
H23A C23 H23B 108.079 no
C23 C24 H24A 99.047 no
C23 C24 H24B 99.044 no
C23 C24 H24C 110.686 no
C23 C24 H24D 110.685 no
C25 C24 H24A 99.047 no
C25 C24 H24B 99.060 no
C25A C24 H24C 110.684 no
C25A C24 H24D 110.687 no
H24A C24 H24B 103.947 no
H24C C24 H24D 108.797 no
C24 C25 H25A 110.623 no
C24 C25 H25B 110.623 no
C26 C25 H25A 110.612 no
C26 C25 H25B 110.627 no
H25A C25 H25B 108.742 no
C24 C25A H25C 110.624 no
C24 C25A H25D 110.619 no
C26 C25A H25C 110.616 no
C26 C25A H25D 110.611 no
H25C C25A H25D 108.740 no
C25 C26 H26A 109.481 no
C25 C26 H26B 109.463 no
C25 C26 H26C 109.481 no
C25A C26 H26D 109.474 no
C25A C26 H26E 109.470 no
C25A C26 H26F 109.467 no
H26A C26 H26B 109.465 no
H26A C26 H26C 109.482 no
H26B C26 H26C 109.455 no
H26D C26 H26E 109.477 no
H26D C26 H26F 109.470 no
H26E C26 H26F 109.470 no
C18 C27 H27 118.388 no
C28 C27 H27 118.372 no
C27 C28 H28 115.675 no
C29 C28 H28 115.665 no
C30 C33 H33A 106.552 no
C30 C33 H33B 106.560 no
C34 C33 H33A 106.543 no
C34 C33 H33B 106.560 no
H33A C33 H33B 106.531 no
C33 C34 H34A 108.421 no
C33 C34 H34B 108.430 no
C35 C34 H34A 108.434 no
C35 C34 H34B 108.441 no
H34A C34 H34B 107.489 no
C34 C35 H35A 109.628 no
C34 C35 H35B 109.634 no
C36 C35 H35A 109.625 no
C36 C35 H35B 109.636 no
H35A C35 H35B 108.152 no
C35 C36 H36A 109.482 no
C35 C36 H36B 109.465 no
C35 C36 H36C 109.464 no
H36A C36 H36B 109.481 no
H36A C36 H36C 109.477 no
H36B C36 H36C 109.458 no
C31 C37 H37A 108.977 no
C31 C37 H37B 108.975 no
C38 C37 H37A 108.969 no
C38 C37 H37B 108.981 no
H37A C37 H37B 107.779 no
C37 C38 H38A 109.866 no
C37 C38 H38B 109.858 no
C39 C38 H38A 109.859 no
C39 C38 H38B 109.872 no
H38A C38 H38B 108.285 no
C38 C39 H39A 109.763 no
C38 C39 H39B 109.765 no
C40 C39 H39A 109.752 no
C40 C39 H39B 109.751 no
H39A C39 H39B 108.227 no
C39 C40 H40A 109.465 no
C39 C40 H40B 109.470 no
C39 C40 H40C 109.476 no
H40A C40 H40B 109.474 no
H40A C40 H40C 109.470 no
H40B C40 H40C 109.473 no
C44 C47 H47A 109.943 no
C44 C47 H47B 109.930 no
C48 C47 H47A 109.937 no
C48 C47 H47B 109.928 no
H47A C47 H47B 108.332 no
C47 C48 H48A 108.640 no
C47 C48 H48B 108.627 no
C49 C48 H48A 108.645 no
C49 C48 H48B 108.641 no
H48A C48 H48B 107.577 no
C48 C49 H49A 108.093 no
C48 C49 H49B 108.098 no
C50 C49 H49A 108.087 no
C50 C49 H49B 108.089 no
H49A C49 H49B 107.303 no
C49 C50 H50A 109.469 no
C49 C50 H50B 109.472 no
C49 C50 H50C 109.474 no
H50A C50 H50B 109.460 no
H50A C50 H50C 109.480 no
H50B C50 H50C 109.472 no
C45 C51 H51A 108.159 no
C45 C51 H51B 108.154 no
C52 C51 H51A 108.151 no
C52 C51 H51B 108.157 no
H51A C51 H51B 107.315 no
C51 C52 H52A 108.514 no
C51 C52 H52B 108.517 no
C53 C52 H52A 108.497 no
C53 C52 H52B 108.502 no
H52A C52 H52B 107.508 no
C52 C53 H53A 110.179 no
C52 C53 H53B 110.178 no
C54 C53 H53A 110.169 no
C54 C53 H53B 110.163 no
H53A C53 H53B 108.471 no
C53 C54 H54A 109.468 no
C53 C54 H54B 109.474 no
C53 C54 H54C 109.471 no
H54A C54 H54B 109.466 no
H54A C54 H54C 109.474 no
H54B C54 H54C 109.475 no
C58 C61 H61A 108.424 no
C58 C61 H61B 108.418 no
C62 C61 H61A 108.417 no
C62 C61 H61B 108.420 no
H61A C61 H61B 107.453 no
C61 C62 H62A 108.131 no
C61 C62 H62B 108.139 no
C63 C62 H62A 108.148 no
C63 C62 H62B 108.135 no
H62A C62 H62B 107.308 no
C62 C63 H63A 109.328 no
C62 C63 H63B 109.335 no
C64 C63 H63A 109.328 no
C64 C63 H63B 109.328 no
H63A C63 H63B 107.979 no
C63 C64 H64A 109.466 no
C63 C64 H64B 109.475 no
C63 C64 H64C 109.462 no
H64A C64 H64B 109.475 no
H64A C64 H64C 109.465 no
H64B C64 H64C 109.485 no
C59 C65 H65A 111.604 no
C59 C65 H65B 111.611 no
C66 C65 H65A 111.614 no
C66 C65 H65B 111.606 no
H65A C65 H65B 109.401 no
C65 C66 H66A 112.399 no
C65 C66 H66B 112.419 no
C67 C66 H66A 112.414 no
C67 C66 H66B 112.411 no
H66A C66 H66B 109.962 no
C66 C67 H67A 109.988 no
C66 C67 H67B 109.981 no
C68 C67 H67A 109.996 no
C68 C67 H67B 109.989 no
H67A C67 H67B 108.389 no
C67 C68 H68A 109.478 no
C67 C68 H68B 109.461 no
C67 C68 H68C 109.471 no
H68A C68 H68B 109.470 no
H68A C68 H68C 109.474 no
H68B C68 H68C 109.472 no
C60 C69 H69 113.764 no
C70 C69 H69 113.768 no
C69 C70 H70 118.045 no
C71 C70 H70 118.035 no
C72 C75 H75A 110.330 no
C72 C75 H75B 110.329 no
C76 C75 H75A 110.334 no
C76 C75 H75B 110.330 no
H75A C75 H75B 108.568 no
C75 C76 H76A 108.978 no
C75 C76 H76B 108.972 no
C77 C76 H76A 108.984 no
C77 C76 H76B 108.976 no
H76A C76 H76B 107.775 no
C76 C77 H77A 110.259 no
C76 C77 H77B 110.258 no
C78 C77 H77A 110.265 no
C78 C77 H77B 110.276 no
H77A C77 H77B 108.529 no
C77 C78 H78A 109.468 no
C77 C78 H78B 109.477 no
C77 C78 H78C 109.465 no
H78A C78 H78B 109.473 no
H78A C78 H78C 109.466 no
H78B C78 H78C 109.478 no
C73 C79 H79 109.131 no
C73 C79 H79B 109.130 no
C80 C79 H79 109.132 no
C80 C79 H79B 109.129 no
H79 C79 H79B 107.873 no
C79 C80 H80A 109.954 no
C79 C80 H80B 109.965 no
C81 C80 H80A 109.949 no
C81 C80 H80B 109.972 no
H80A C80 H80B 108.342 no
C80 C81 H81A 109.170 no
C80 C81 H81B 109.160 no
C82 C81 H81A 109.189 no
C82 C81 H81B 109.168 no
H81A C81 H81B 107.872 no
C81 C82 H82A 109.469 no
C81 C82 H82B 109.482 no
C81 C82 H82C 109.464 no
H82A C82 H82B 109.472 no
H82A C82 H82C 109.472 no
H82B C82 H82C 109.469 no
C86 C89 H89A 109.753 no
C86 C89 H89B 109.737 no
C90 C89 H89A 109.746 no
C90 C89 H89B 109.735 no
H89A C89 H89B 108.223 no
C89 C90 H90A 109.926 no
C89 C90 H90B 109.934 no
C91 C90 H90A 109.914 no
C91 C90 H90B 109.922 no
C91A C90 H90A 98.491 no
C91A C90 H90B 91.698 no
H90A C90 H90B 108.339 no
C90 C91 H91A 109.267 no
C90 C91 H91B 109.256 no
C92 C91 H91A 109.270 no
C92 C91 H91B 109.264 no
H91A C91 H91B 107.947 no
C90 C91A H91C 109.329 no
C90 C91A H91D 109.335 no
C92 C91A H91C 109.337 no
C92 C91A H91D 109.335 no
H91C C91A H91D 107.979 no
C91 C92 H92A 109.473 no
C91 C92 H92B 109.468 no
C91 C92 H92C 109.462 no
C91A C92 H92D 109.471 no
C91A C92 H92E 109.475 no
C91A C92 H92F 109.470 no
H92A C92 H92B 109.475 no
H92A C92 H92C 109.475 no
H92B C92 H92C 109.475 no
H92D C92 H92E 109.472 no
H92D C92 H92F 109.456 no
H92E C92 H92F 109.483 no
C87 C93 H93A 109.835 no
C87 C93 H93B 109.845 no
C94 C93 H93A 109.833 no
C94 C93 H93B 109.842 no
H93A C93 H93B 108.282 no
C93 C94 H94A 109.017 no
C93 C94 H94B 109.022 no
C95 C94 H94A 109.024 no
C95 C94 H94B 109.033 no
H94A C94 H94B 107.794 no
C94 C95 H95B 107.795 no
C94 C95 H95A 107.804 no
C96 C95 H95B 107.796 no
C96 C95 H95A 107.796 no
H95B C95 H95A 107.153 no
C95 C96 H96A 109.476 no
C95 C96 H96B 109.472 no
C95 C96 H96C 109.465 no
H96A C96 H96B 109.478 no
H96A C96 H96C 109.460 no
H96B C96 H96C 109.477 no
C100 C103 H10E 108.913 no
C100 C103 H10F 108.902 no
C104 C103 H10E 108.914 no
C104 C103 H10F 108.905 no
H10E C103 H10F 107.720 no
C103 C104 H10G 108.892 no
C103 C104 H10H 108.903 no
C105 C104 H10G 108.902 no
C105 C104 H10H 108.906 no
H10G C104 H10H 107.734 no
C104 C105 H10I 109.144 no
C104 C105 H10J 109.155 no
C106 C105 H10I 109.159 no
C106 C105 H10J 109.157 no
H10I C105 H10J 107.875 no
C105 C106 H10K 109.477 no
C105 C106 H10L 109.476 no
C105 C106 H10M 109.477 no
H10K C106 H10L 109.470 no
H10K C106 H10M 109.465 no
H10L C106 H10M 109.461 no
C101 C107 H10N 109.906 no
C101 C107 H10O 109.890 no
C108 C107 H10N 109.885 no
C108 C107 H10O 109.878 no
H10N C107 H10O 108.297 no
C107 C108 H10P 108.880 no
C107 C108 H10Q 108.891 no
C109 C108 H10P 108.900 no
C109 C108 H10Q 108.895 no
H10P C108 H10Q 107.714 no
C108 C109 H10R 109.808 no
C108 C109 H10S 109.809 no
C110 C109 H10R 109.806 no
C110 C109 H10S 109.808 no
H10R C109 H10S 108.250 no
C109 C110 H10T 109.466 no
C109 C110 H10U 109.477 no
C109 C110 H10V 109.475 no
H10T C110 H10U 109.475 no
H10T C110 H10V 109.462 no
H10U C110 H10V 109.472 no
C102 C111 H111 118.518 no
C112 C111 H111 118.525 no
C111 C112 H112 113.495 no
C113 C112 H112 113.506 no
C114 C117 H11E 108.333 no
C114 C117 H11F 108.324 no
C118 C117 H11E 108.327 no
C118 C117 H11F 108.318 no
H11E C117 H11F 107.407 no
C117 C118 H11G 107.266 no
C117 C118 H11H 107.273 no
C119 C118 H11G 107.269 no
C119 C118 H11H 107.265 no
H11G C118 H11H 106.868 no
C118 C119 H11I 106.465 no
C118 C119 H11J 106.461 no
C120 C119 H11I 106.459 no
C120 C119 H11J 106.446 no
H11I C119 H11J 106.501 no
C119 C120 H11K 109.472 no
C119 C120 H11L 109.474 no
C119 C120 H11M 109.462 no
H11K C120 H11L 109.471 no
H11K C120 H11M 109.476 no
H11L C120 H11M 109.473 no
C115 C121 H12G 109.946 no
C115 C121 H12H 109.944 no
C122 C121 H12G 109.936 no
C122 C121 H12H 109.944 no
H12G C121 H12H 108.317 no
C121 C122 H12I 111.211 no
C121 C122 H12J 111.208 no
C123 C122 H12I 111.204 no
C123 C122 H12J 111.210 no
H12I C122 H12J 109.143 no
C122 C123 H12K 110.553 no
C122 C123 H12L 110.555 no
C124 C123 H12K 110.559 no
C124 C123 H12L 110.556 no
H12K C123 H12L 108.723 no
C123 C124 H12M 109.476 no
C123 C124 H12N 109.481 no
C123 C124 H12O 109.479 no
H12M C124 H12N 109.468 no
H12M C124 H12O 109.458 no
H12N C124 H12O 109.464 no
C7 C8 H8A 109.470 no
C7 C8 H8B 109.466 no
C7 C8 H8C 109.464 no
C7A C8 H8D 109.456 no
C7A C8 H8E 109.461 no
C7A C8 H8F 109.468 no
H8A C8 H8B 109.469 no
H8A C8 H8C 109.468 no
H8B C8 H8C 109.491 no
H8D C8 H8E 109.472 no
H8D C8 H8F 109.481 no
H8E C8 H8F 109.490 no

loop_
_geom_bond_atom_site_label_1
_geom_bond_atom_site_label_2
_geom_bond_distance
_geom_bond_publ_flag
S1 C1 1.728(18) yes
S1 C4 1.73(2) yes
S2 C15 1.70(2) yes
S2 C18 1.814(18) yes
S3 C29 1.78(2) yes
S3 C32 1.722(18) yes
S4 C43 1.75(2) yes
S4 C46 1.70(2) yes
S5 C57 1.73(2) yes
S5 C60 1.76(2) yes
S6 C71 1.732(18) yes
S6 C74 1.732(18) yes
S7 C85 1.74(2) yes
S7 C88 1.75(2) yes
S8 C99 1.744(18) yes
S8 C102 1.733(17) yes
S9 C113 1.781(18) yes
S9 C116 1.72(2) yes
C1 C2 1.34(3) yes
C1 C126 1.43(3) yes
C2 C3 1.42(3) yes
C2 C5 1.56(3) yes
C2 C5A 1.55(2) yes
C3 C4 1.36(3) yes
C3 C9 1.55(3) yes
C3 C9a 1.56(5) yes
C4 C13 1.39(3) yes
C5 C6 1.56(6) yes
C5A C6A 1.57(6) yes
C6 C7 1.55(3) yes
C6A C7A 1.58(3) yes
C7 C8 1.526 yes
C7A C8 1.563 yes
C9 C10 1.56(4) yes
C9a C10a 1.56(12) yes
C10 C11 1.56(4) yes
C10a C11a 1.56(9) yes
C11 C12 1.56(4) yes
C11a C12a 1.56(14) yes
C13 C14 1.22(3) yes
C14 C15 1.42(3) yes
C15 C16 1.36(3) yes
C16 C17 1.44(3) yes
C16 C19 1.55(4) yes
C17 C18 1.36(3) yes
C17 C23 1.54(2) yes
C18 C27 1.37(3) yes
C19 C20 1.47(4) yes
C20 C21 1.50(4) yes
C21 C22 1.53(4) yes
C23 C24 1.54(3) yes
C24 C25 1.54(7) yes
C24 C25A 1.540 yes
C25 C26 1.54(4) yes
C25A C26 1.540 yes
C27 C28 1.22(3) yes
C28 C29 1.51(2) yes
C29 C30 1.39(3) yes
C30 C31 1.44(3) yes
C30 C33 1.48(3) yes
C31 C32 1.40(3) yes
C31 C37 1.54(3) yes
C32 C41 1.40(4) yes
C33 C34 1.54(4) yes
C34 C35 1.41(4) yes
C35 C36 1.54(5) yes
C37 C38 1.55(4) yes
C38 C39 1.46(3) yes
C39 C40 1.52(4) yes
C41 C42 1.21(4) yes
C42 C43 1.43(4) yes
C43 C44 1.36(3) yes
C44 C45 1.44(4) yes
C44 C47 1.47(3) yes
C45 C46 1.35(3) yes
C45 C51 1.53(4) yes
C46 C55 1.43(3) yes
C47 C48 1.53(5) yes
C48 C49 1.53(4) yes
C49 C50 1.61(5) yes
C51 C52 1.55(5) yes
C52 C53 1.66(5) yes
C53 C54 1.43(5) yes
C55 C56 1.19(4) yes
C56 C57 1.43(4) yes
C57 C58 1.36(3) yes
C58 C59 1.45(3) yes
C58 C61 1.50(3) yes
C59 C60 1.36(3) yes
C59 C65 1.47(4) yes
C60 C69 1.46(3) yes
C61 C62 1.46(4) yes
C62 C63 1.56(4) yes
C63 C64 1.53(5) yes
C65 C66 1.73(5) yes
C66 C67 1.64(6) yes
C67 C68 1.44(6) yes
C69 C70 1.31(3) yes
C70 C71 1.42(3) yes
C71 C72 1.39(3) yes
C72 C73 1.42(3) yes
C72 C75 1.57(3) yes
C73 C74 1.35(3) yes
C73 C79 1.57(4) yes
C74 C83 1.43(3) yes
C75 C76 1.48(4) yes
C76 C77 1.54(3) yes
C77 C78 1.38(4) yes
C79 C80 1.46(5) yes
C80 C81 1.62(5) yes
C81 C82 1.38(6) yes
C83 C84 1.18(3) yes
C84 C85 1.42(3) yes
C85 C86 1.40(3) yes
C86 C87 1.42(3) yes
C86 C89 1.54(3) yes
C87 C88 1.35(3) yes
C87 C93 1.45(3) yes
C88 C97 1.43(3) yes
C89 C90 1.54(3) yes
C90 C91 1.54(4) yes
C90 C91A 1.541 yes
C91 C92 1.53(5) yes
C91A C92 1.537 yes
C93 C94 1.55(5) yes
C94 C95 1.29(4) yes
C95 C96 1.53(5) yes
C97 C98 1.22(3) yes
C98 C99 1.41(3) yes
C99 C100 1.35(3) yes
C100 C101 1.46(3) yes
C100 C103 1.53(3) yes
C101 C102 1.40(3) yes
C101 C107 1.58(3) yes
C102 C111 1.42(3) yes
C103 C104 1.40(4) yes
C104 C105 1.56(4) yes
C105 C106 1.50(3) yes
C107 C108 1.48(4) yes
C108 C109 1.58(3) yes
C109 C110 1.52(3) yes
C111 C112 1.25(3) yes
C112 C113 1.44(3) yes
C113 C114 1.38(3) yes
C114 C115 1.44(3) yes
C114 C117 1.56(3) yes
C115 C116 1.35(3) yes
C115 C121 1.49(4) yes
C116 C125 1.39(3) yes
C117 C118 1.50(5) yes
C118 C119 1.54(4) yes
C119 C120 1.52(4) yes
C121 C122 1.51(6) yes
C122 C123 1.57(4) yes
C123 C124 1.38(6) yes
C125 C126 1.20(3) yes
C5 H5A 0.990 no
C5 H5B 0.990 no
C5A H5C 0.990 no
C5A H5D 0.990 no
C6 H6A 0.990 no
C6 H6B 0.990 no
C6A H6C 0.990 no
C6A H6D 0.990 no
C7 H7A 0.990 no
C7 H7B 0.990 no
C7A H7C 0.990 no
C7A H7D 0.990 no
C9 H9A 0.990 no
C9 H9B 0.990 no
C9a H9C 0.990 no
C9a H9D 0.990 no
C10 H10A 0.990 no
C10 H10B 0.990 no
C10a H10C 0.990 no
C10a H10D 0.990 no
C11 H11A 0.990 no
C11 H11B 0.990 no
C11a H11C 0.990 no
C11a H11D 0.990 no
C12 H12C 0.980 no
C12 H12A 0.980 no
C12 H12B 0.980 no
C12a H12D 0.980 no
C12a H12E 0.980 no
C12a H12F 0.980 no
C19 H19A 0.990 no
C19 H19B 0.990 no
C20 H20A 0.990 no
C20 H20B 0.990 no
C21 H21A 0.990 no
C21 H21B 0.990 no
C22 H22A 0.980 no
C22 H22B 0.980 no
C22 H22C 0.980 no
C23 H23A 0.990 no
C23 H23B 0.990 no
C24 H24A 0.990 no
C24 H24B 0.990 no
C24 H24C 0.990 no
C24 H24D 0.990 no
C25 H25A 0.990 no
C25 H25B 0.990 no
C25A H25C 0.990 no
C25A H25D 0.990 no
C26 H26A 0.980 no
C26 H26B 0.980 no
C26 H26C 0.980 no
C26 H26D 0.980 no
C26 H26E 0.980 no
C26 H26F 0.980 no
C27 H27 0.950 no
C28 H28 0.950 no
C33 H33A 0.990 no
C33 H33B 0.990 no
C34 H34A 0.990 no
C34 H34B 0.990 no
C35 H35A 0.990 no
C35 H35B 0.990 no
C36 H36A 0.980 no
C36 H36B 0.980 no
C36 H36C 0.980 no
C37 H37A 0.990 no
C37 H37B 0.990 no
C38 H38A 0.990 no
C38 H38B 0.990 no
C39 H39A 0.990 no
C39 H39B 0.990 no
C40 H40A 0.980 no
C40 H40B 0.980 no
C40 H40C 0.980 no
C47 H47A 0.990 no
C47 H47B 0.990 no
C48 H48A 0.990 no
C48 H48B 0.990 no
C49 H49A 0.990 no
C49 H49B 0.990 no
C50 H50A 0.980 no
C50 H50B 0.980 no
C50 H50C 0.980 no
C51 H51A 0.990 no
C51 H51B 0.990 no
C52 H52A 0.990 no
C52 H52B 0.990 no
C53 H53A 0.990 no
C53 H53B 0.990 no
C54 H54A 0.980 no
C54 H54B 0.980 no
C54 H54C 0.980 no
C61 H61A 0.990 no
C61 H61B 0.990 no
C62 H62A 0.990 no
C62 H62B 0.990 no
C63 H63A 0.990 no
C63 H63B 0.990 no
C64 H64A 0.980 no
C64 H64B 0.980 no
C64 H64C 0.980 no
C65 H65A 0.990 no
C65 H65B 0.990 no
C66 H66A 0.990 no
C66 H66B 0.990 no
C67 H67A 0.990 no
C67 H67B 0.990 no
C68 H68A 0.980 no
C68 H68B 0.980 no
C68 H68C 0.980 no
C69 H69 0.950 no
C70 H70 0.950 no
C75 H75A 0.990 no
C75 H75B 0.990 no
C76 H76A 0.990 no
C76 H76B 0.990 no
C77 H77A 0.990 no
C77 H77B 0.990 no
C78 H78A 0.980 no
C78 H78B 0.980 no
C78 H78C 0.980 no
C79 H79 0.990 no
C79 H79B 0.990 no
C80 H80A 0.990 no
C80 H80B 0.990 no
C81 H81A 0.990 no
C81 H81B 0.990 no
C82 H82A 0.980 no
C82 H82B 0.980 no
C82 H82C 0.980 no
C89 H89A 0.990 no
C89 H89B 0.990 no
C90 H90A 0.990 no
C90 H90B 0.990 no
C91 H91A 0.990 no
C91 H91B 0.990 no
C91A H91C 0.990 no
C91A H91D 0.990 no
C92 H92A 0.980 no
C92 H92B 0.980 no
C92 H92C 0.980 no
C92 H92D 0.980 no
C92 H92E 0.980 no
C92 H92F 0.980 no
C93 H93A 0.990 no
C93 H93B 0.990 no
C94 H94A 0.990 no
C94 H94B 0.990 no
C95 H95B 0.990 no
C95 H95A 0.990 no
C96 H96A 0.980 no
C96 H96B 0.980 no
C96 H96C 0.980 no
C103 H10E 0.990 no
C103 H10F 0.990 no
C104 H10G 0.990 no
C104 H10H 0.990 no
C105 H10I 0.990 no
C105 H10J 0.990 no
C106 H10K 0.980 no
C106 H10L 0.980 no
C106 H10M 0.980 no
C107 H10N 0.990 no
C107 H10O 0.990 no
C108 H10P 0.990 no
C108 H10Q 0.990 no
C109 H10R 0.990 no
C109 H10S 0.990 no
C110 H10T 0.980 no
C110 H10U 0.980 no
C110 H10V 0.980 no
C111 H111 0.950 no
C112 H112 0.950 no
C117 H11E 0.990 no
C117 H11F 0.990 no
C118 H11G 0.990 no
C118 H11H 0.990 no
C119 H11I 0.990 no
C119 H11J 0.990 no
C120 H11K 0.980 no
C120 H11L 0.980 no
C120 H11M 0.980 no
C121 H12G 0.990 no
C121 H12H 0.990 no
C122 H12I 0.990 no
C122 H12J 0.990 no
C123 H12K 0.990 no
C123 H12L 0.990 no
C124 H12M 0.980 no
C124 H12N 0.980 no
C124 H12O 0.980 no
C8 H8A 0.980 no
C8 H8B 0.980 no
C8 H8C 0.980 no
C8 H8D 0.980 no
C8 H8E 0.980 no
C8 H8F 0.980 no

loop_
_geom_contact_atom_site_label_1
_geom_contact_atom_site_label_2
_geom_contact_distance
_geom_contact_publ_flag
_geom_contact_site_symmetry_2
S1 C14 3.47(2) no .
S3 C27 3.25(2) no .
S6 C69 3.18(2) no .
S8 C97 3.58(2) no .
S8 C112 3.21(2) no .
C1 C6 3.55(3) no .
C1 C6A 3.41(3) no .
C2 C10 3.55(3) no .
C2 C10a 3.38(6) no .
C3 C6 3.59(3) no .
C3 C6A 3.55(3) no .
C4 C10 3.37(3) no .
C5 C126 3.20(4) no .
C5 C8 3.1557 no .
C5A C126 3.00(4) no .
C5A C8 3.1049 no .
C9 C12 3.26(4) no .
C9 C13 3.13(4) no .
C9a C13 2.78(8) no .
C13 C16 3.57(3) no .
C14 C19 3.12(4) no .
C15 C20 3.39(3) no .
C16 C24 3.49(3) no .
C17 C20 3.56(3) no .
C17 C28 3.18(3) no .
C18 C24 3.18(3) no .
C19 C23 3.19(3) no .
C23 C27 3.32(3) no .
C23 C28 3.32(3) no .
C24 C28 3.55(3) no .
C25 C34 3.56(11) no .
C28 C33 3.25(3) no .
C29 C34 3.55(3) no .
C30 C35 3.23(3) no .
C30 C38 3.45(3) no .
C31 C34 3.55(4) no .
C32 C38 3.44(3) no .
C33 C37 3.17(4) no .
C37 C41 2.99(4) no .
C42 C47 3.16(4) no .
C42 C49 3.58(5) no .
C43 C48 3.37(4) no .
C43 C49 3.51(4) no .
C44 C49 3.15(5) no .
C44 C52 3.47(4) no .
C45 C48 3.32(4) no .
C45 C53 3.30(5) no .
C46 C52 3.49(4) no .
C46 C53 3.58(5) no .
C47 C51 3.07(4) no .
C51 C55 3.22(4) no .
C56 C61 3.10(4) no .
C57 C62 3.35(3) no .
C58 C66 3.45(5) no .
C59 C62 3.45(3) no .
C59 C70 3.34(3) no .
C60 C66 3.24(5) no .
C61 C65 3.07(3) no .
C65 C68 3.01(5) no .
C65 C69 3.32(4) no .
C65 C70 3.49(3) no .
C70 C75 3.03(4) no .
C71 C76 3.37(3) no .
C72 C80 3.46(4) no .
C73 C76 3.35(3) no .
C74 C80 3.32(4) no .
C75 C78 3.03(4) no .
C75 C79 3.17(3) no .
C79 C83 3.09(4) no .
C84 C89 3.00(3) no .
C85 C90 3.32(4) no .
C86 C94 3.54(3) no .
C87 C90 3.44(4) no .
C87 C95 3.60(4) no .
C87 C98 3.56(3) no .
C88 C94 3.16(3) no .
C89 C92 3.43(4) no .
C89 C93 3.25(3) no .
C93 C97 2.93(4) no .
C94 C97 3.35(4) no .
C98 C103 3.08(3) no .
C99 C104 3.27(3) no .
C100 C108 3.30(3) no .
C101 C104 3.54(3) no .
C102 C108 3.47(3) no .
C103 C106 3.08(3) no .
C103 C107 3.27(4) no .
C107 C110 3.18(3) no .
C107 C111 3.01(3) no .
C111 C114 3.33(3) no .
C111 C117 3.39(4) no .
C112 C117 3.21(4) no .
C113 C118 3.29(3) no .
C114 C122 3.42(4) no .
C115 C118 3.57(3) no .
C115 C126 3.55(3) no .
C116 C122 3.27(4) no .
C117 C120 3.24(4) no .
C117 C121 3.10(4) no .
C121 C125 3.10(3) no .
C122 C125 3.54(4) no .
S1 C102 3.57(3) no 2_555
S4 C69 3.46(3) no 2_566
S8 C1 3.46(3) no 2_555
C1 S8 3.46(3) no 2_555
C5 C15 3.52(5) no 2_665
C5 C16 3.56(6) no 2_665
C9 C13 3.50(4) no 2_665
C9 C14 3.52(4) no 2_665
C13 C9 3.50(4) no 2_665
C14 C9 3.52(4) no 2_665
C14 C108 3.48(4) no 2_555
C15 C5 3.52(5) no 2_665
C16 C5 3.56(6) no 2_665
C41 C75 3.56(5) no 2_566
C42 C72 3.59(4) no 2_566
C47 C83 3.56(4) no 2_566
C50 C65 3.58(5) no 1_655
C65 C50 3.58(5) no 1_455
C69 S4 3.46(3) no 2_566
C69 C82 3.59(5) no 2_456
C72 C42 3.59(4) no 2_566
C75 C41 3.56(5) no 2_566
C82 C69 3.59(5) no 2_456
C83 C47 3.56(4) no 2_566
C97 C107 3.40(3) no 2_455
C98 C107 3.43(3) no 2_455
C99 C101 3.58(3) no 2_455
C101 C99 3.58(3) no 2_455
C102 S1 3.57(3) no 2_555
C107 C97 3.40(3) no 2_455
C107 C98 3.43(3) no 2_455
C108 C14 3.48(4) no 2_555
S2 H27 2.5015 no .
S3 H27 2.8428 no .
S5 H69 2.6121 no .
S6 H69 2.7050 no .
S8 H112 2.7164 no .
S9 H112 2.7507 no .
C1 H5A 3.3025 no .
C1 H5B 2.7411 no .
C1 H6B 3.2114 no .
C1 H5C 3.2126 no .
C1 H5D 2.5533 no .
C1 H6C 3.2813 no .
C1 H6D 3.5933 no .
C2 H9A 3.3482 no .
C2 H9B 2.7443 no .
C2 H9C 3.4794 no .
C2 H9D 3.0473 no .
C2 H10C 3.2042 no .
C2 H10D 3.4259 no .
C2 H10B 3.3522 no .
C2 H6A 2.9692 no .
C2 H6B 2.6771 no .
C2 H6C 2.9842 no .
C2 H6D 2.7987 no .
C3 H10C 2.5706 no .
C3 H10D 2.9721 no .
C3 H10A 2.7627 no .
C3 H10B 2.7362 no .
C3 H5A 2.5886 no .
C3 H5B 3.2657 no .
C3 H6A 3.4772 no .
C3 H5C 2.8198 no .
C3 H5D 3.3915 no .
C3 H6D 3.2482 no .
C4 H9A 2.7148 no .
C4 H9B 3.3131 no .
C4 H9C 2.3614 no .
C4 H9D 2.5809 no .
C4 H10A 3.1531 no .
C5 H7B 3.0669 no .
C5 H8A 2.5972 no .
C5A H7C 3.5346 no .
C5A H7D 3.1088 no .
C5A H8D 2.7853 no .
C5A H8E 3.2446 no .
C6 H12L 3.3859 no .
C6 H8A 1.8119 no .
C6 H8B 2.7977 no .
C6 H8C 2.6934 no .
C6A H12L 3.0015 no .
C6A H8D 2.5496 no .
C6A H8E 3.0585 no .
C6A H8F 3.3453 no .
C7 H12L 3.1233 no .
C7 H5A 3.2179 no .
C7 H5B 2.9936 no .
C7A H12L 3.0129 no .
C7A H5C 2.8375 no .
C7A H5D 3.0219 no .
C9 H12C 2.8657 no .
C9 H11A 2.7555 no .
C9 H11B 3.4437 no .
C9a H11C 2.5882 no .
C9a H11D 3.2861 no .
C10 H12C 2.7153 no .
C10 H12A 2.9500 no .
C10 H12B 3.4364 no .
C10a H12D 2.5797 no .
C10a H12E 3.1059 no .
C10a H12F 3.3419 no .
C11 H9A 2.8206 no .
C11 H9B 2.7948 no .
C11 H21A 3.4290 no .
C11 H22A 3.3025 no .
C11a H9C 2.6578 no .
C11a H9D 3.0397 no .
C11a H21A 3.5335 no .
C11a H22A 3.0899 no .
C12 H9B 2.9253 no .
C12 H10A 3.4504 no .
C12 H10B 2.7711 no .
C12a H10C 3.2576 no .
C12a H10D 2.5382 no .
C13 H9A 2.8666 no .
C13 H9C 2.3362 no .
C13 H9D 3.0956 no .
C13 H10A 3.2898 no .
C13 H19B 3.3334 no .
C13 H20B 3.5040 no .
C14 H9C 3.2142 no .
C14 H19B 2.8437 no .
C14 H20B 3.2356 no .
C15 H19A 3.2984 no .
C15 H19B 2.6966 no .
C15 H20B 3.1600 no .
C16 H20A 2.7865 no .
C16 H20B 2.7027 no .
C16 H23A 3.3542 no .
C16 H23B 2.7277 no .
C16 H24B 3.0185 no .
C16 H24D 3.4193 no .
C17 H27 3.3508 no .
C17 H28 2.8850 no .
C17 H19A 2.7252 no .
C17 H19B 3.3411 no .
C17 H20A 3.4308 no .
C17 H24A 3.1853 no .
C17 H24B 2.3797 no .
C17 H24C 2.6444 no .
C17 H24D 2.8528 no .
C18 H28 2.3961 no .
C18 H23A 2.6956 no .
C18 H23B 3.3004 no .
C18 H24B 3.0481 no .
C18 H24C 2.8570 no .
C19 H21A 2.6474 no .
C19 H21B 2.6891 no .
C19 H23B 2.7784 no .
C19 H24B 3.5670 no .
C20 H22A 3.1414 no .
C20 H22B 3.2124 no .
C20 H22C 2.5114 no .
C20 H23B 3.4609 no .
C20 H24B 3.5420 no .
C20 H24D 3.5311 no .
C21 H11C 3.2454 no .
C21 H11A 3.4688 no .
C21 H19A 2.6996 no .
C21 H19B 2.6144 no .
C22 H11C 3.1712 no .
C22 H11A 3.2214 no .
C22 H20A 2.7544 no .
C22 H20B 2.7126 no .
C23 H28 2.6168 no .
C23 H19A 2.8301 no .
C23 H20A 3.4507 no .
C23 H25A 3.2342 no .
C23 H25B 3.5726 no .
C23 H25C 2.6230 no .
C23 H25D 2.6550 no .
C24 H28 2.8080 no .
C24 H20A 3.4502 no .
C24 H26A 3.3163 no .
C24 H26B 2.6241 no .
C24 H26C 2.6251 no .
C24 H26D 3.3165 no .
C24 H26E 2.6283 no .
C24 H26F 2.6205 no .
C25 H28 3.0707 no .
C25 H23A 3.2362 no .
C25 H23B 3.5918 no .
C25 H34B 2.6445 no .
C25A H28 3.2646 no .
C25A H23A 2.5090 no .
C25A H23B 2.7330 no .
C25A H34A 3.5988 no .
C25A H34B 3.2209 no .
C26 H24A 2.2001 no .
C26 H24B 3.0335 no .
C26 H34A 3.3935 no .
C26 H34B 2.9641 no .
C26 H36A 3.2811 no .
C26 H24C 2.6316 no .
C26 H24D 2.6635 no .
C27 H23A 3.1579 no .
C27 H24C 3.1766 no .
C28 H23A 2.9050 no .
C28 H25A 3.0625 no .
C28 H33A 2.9460 no .
C28 H34B 3.5205 no .
C28 H24C 2.9646 no .
C29 H27 2.6309 no .
C29 H33A 2.6569 no .
C29 H33B 3.2643 no .
C29 H34B 3.4017 no .
C30 H28 2.8435 no .
C30 H34A 3.4370 no .
C30 H34B 2.8786 no .
C30 H35A 3.5295 no .
C30 H35B 2.9232 no .
C30 H37A 3.4452 no .
C30 H37B 2.9066 no .
C30 H38B 3.1782 no .
C31 H33A 3.2421 no .
C31 H33B 2.5562 no .
C31 H35B 3.0939 no .
C31 H38A 2.8378 no .
C31 H38B 2.7308 no .
C32 H37A 2.5406 no .
C32 H37B 3.2257 no .
C32 H38A 3.3232 no .
C33 H28 2.9838 no .
C33 H25A 3.3758 no .
C33 H25C 3.4715 no .
C33 H35A 2.7137 no .
C33 H35B 2.6726 no .
C33 H37B 2.9731 no .
C33 H38B 3.1462 no .
C34 H28 3.5504 no .
C34 H25A 2.7401 no .
C34 H25C 3.1706 no .
C34 H26A 3.4297 no .
C34 H26C 3.4076 no .
C34 H26E 3.0955 no .
C34 H36A 2.3986 no .
C34 H36B 2.9775 no .
C34 H36C 3.1297 no .
C34 H37B 3.4705 no .
C35 H33A 3.2884 no .
C35 H33B 2.6849 no .
C35 H37B 2.9643 no .
C36 H26A 3.4441 no .
C36 H26E 3.5128 no .
C36 H34A 2.5948 no .
C36 H34B 2.5502 no .
C37 H33B 2.7185 no .
C37 H35A 3.3669 no .
C37 H35B 3.3358 no .
C37 H39A 2.5695 no .
C37 H39B 2.7089 no .
C38 H33B 2.9473 no .
C38 H40A 2.7364 no .
C38 H40B 2.5436 no .
C38 H40C 3.2713 no .
C38 H49A 3.2495 no .
C39 H37A 2.6995 no .
C39 H37B 2.5901 no .
C39 H49A 3.3455 no .
C40 H38A 2.5607 no .
C40 H38B 2.6975 no .
C40 H50A 3.2520 no .
C41 H37A 2.5532 no .
C41 H38A 3.5113 no .
C41 H47B 3.3994 no .
C41 H49A 3.5836 no .
C41 H49B 3.4616 no .
C42 H37A 3.3091 no .
C42 H47B 2.8519 no .
C42 H49A 3.4436 no .
C42 H49B 2.9657 no .
C43 H47A 3.2565 no .
C43 H47B 2.6783 no .
C43 H48B 3.5193 no .
C43 H49B 2.9070 no .
C44 H48A 3.2670 no .
C44 H48B 2.5221 no .
C44 H49A 3.4770 no .
C44 H49B 2.8557 no .
C44 H51A 2.6792 no .
C44 H51B 3.3356 no .
C44 H52A 3.2532 no .
C45 H47A 2.7139 no .
C45 H47B 3.3396 no .
C45 H48B 2.9904 no .
C45 H52A 2.8188 no .
C45 H52B 3.4417 no .
C45 H53A 2.9724 no .
C46 H51A 3.2589 no .
C46 H51B 2.6496 no .
C46 H53A 2.9758 no .
C47 H49A 2.7238 no .
C47 H49B 2.7706 no .
C47 H51A 2.7224 no .
C47 H52A 3.2636 no .
C48 H50A 3.3360 no .
C48 H50B 3.2578 no .
C48 H50C 2.6675 no .
C48 H51A 2.9769 no .
C49 H38A 3.3944 no .
C49 H47A 3.3985 no .
C49 H47B 2.6854 no .
C50 H40B 3.2734 no .
C50 H48A 2.8315 no .
C50 H48B 2.8781 no .
C51 H47A 2.7322 no .
C51 H48B 3.1398 no .
C51 H53A 2.8734 no .
C51 H53B 2.9992 no .
C52 H47A 3.0695 no .
C52 H54A 2.5136 no .
C52 H54B 2.8077 no .
C52 H54C 3.3577 no .
C53 H51A 3.5429 no .
C53 H51B 2.8771 no .
C53 H62B 3.4768 no .
C54 H52A 2.6220 no .
C54 H52B 2.7546 no .
C55 H51B 2.8971 no .
C55 H53A 3.0423 no .
C55 H53B 3.5139 no .
C55 H61B 3.2557 no .
C56 H51B 3.5625 no .
C56 H61B 2.7224 no .
C56 H62B 3.4608 no .
C57 H61A 3.2211 no .
C57 H61B 2.5851 no .
C57 H62B 3.1658 no .
C58 H62A 2.6651 no .
C58 H62B 2.7023 no .
C58 H65A 3.2736 no .
C58 H65B 2.6084 no .
C58 H66B 3.2313 no .
C59 H69 3.3579 no .
C59 H70 3.1668 no .
C59 H61A 2.7309 no .
C59 H61B 3.3501 no .
C59 H62A 3.2116 no .
C59 H66A 2.8411 no .
C59 H66B 2.6036 no .
C60 H70 2.7503 no .
C60 H65A 2.7241 no .
C60 H65B 3.3072 no .
C60 H66A 3.2021 no .
C60 H66B 3.4087 no .
C61 H63A 2.8994 no .
C61 H63B 2.6988 no .
C61 H65B 2.6382 no .
C61 H66B 3.5936 no .
C62 H53B 3.3543 no .
C62 H64A 3.0560 no .
C62 H64B 2.5185 no .
C62 H64C 3.3051 no .
C62 H65B 2.9904 no .
C63 H61A 2.7333 no .
C63 H61B 2.7706 no .
C64 H53B 3.5083 no .
C64 H62A 2.8396 no .
C64 H62B 2.6158 no .
C65 H70 2.9191 no .
C65 H61A 2.7601 no .
C65 H62A 3.1599 no .
C65 H67A 3.4063 no .
C65 H67B 2.4952 no .
C65 H68A 2.5498 no .
C66 H70 3.1718 no .
C66 H61A 3.3188 no .
C66 H68A 2.5061 no .
C66 H68B 3.3456 no .
C66 H68C 2.8382 no .
C67 H65A 2.8393 no .
C67 H65B 2.5713 no .
C68 H65A 2.8336 no .
C68 H65B 3.2078 no .
C68 H66A 2.6305 no .
C68 H66B 3.3538 no .
C68 H77A 3.4586 no .
C68 H77B 3.0075 no .
C69 H65A 3.1410 no .
C69 H66A 3.3075 no .
C70 H65A 3.0323 no .
C70 H66A 3.0864 no .
C70 H75A 2.6812 no .
C70 H76A 3.2661 no .
C71 H69 2.5026 no .
C71 H75A 2.7159 no .
C71 H75B 3.3303 no .
C71 H76A 3.1223 no .
C72 H70 2.6568 no .
C72 H76A 2.5913 no .
C72 H76B 2.6102 no .
C72 H79 2.7383 no .
C72 H79B 3.3515 no .
C72 H80A 3.2424 no .
C73 H75A 3.3759 no .
C73 H75B 2.7582 no .
C73 H76B 3.0998 no .
C73 H80A 2.6640 no .
C73 H80B 2.7450 no .
C74 H79 3.3169 no .
C74 H79B 2.7227 no .
C74 H80A 3.5839 no .
C74 H80B 3.1495 no .
C75 H70 2.6837 no .
C75 H77A 3.3408 no .
C75 H77B 2.6277 no .
C75 H78A 3.1990 no .
C75 H78C 2.8023 no .
C75 H79 2.7787 no .
C75 H80A 3.4279 no .
C76 H70 3.2462 no .
C76 H68C 3.5044 no .
C76 H78A 2.9337 no .
C76 H78B 3.0763 no .
C76 H78C 2.2441 no .
C76 H79 3.4515 no .
C76 H80A 3.1032 no .
C77 H68A 3.4202 no .
C77 H68C 3.0367 no .
C77 H75A 2.7143 no .
C77 H75B 2.7313 no .
C78 H75A 3.4203 no .
C78 H75B 2.7720 no .
C78 H76A 3.1820 no .
C78 H76B 2.4503 no .
C79 H75B 2.8177 no .
C79 H76B 3.2150 no .
C79 H81A 2.5319 no .
C79 H81B 2.8966 no .
C80 H75B 3.5987 no .
C80 H76B 3.0336 no .
C80 H82A 2.5961 no .
C80 H82B 2.7300 no .
C80 H82C 3.3483 no .
C81 H79 2.6084 no .
C81 H79B 2.6959 no .
C82 H80A 2.5779 no .
C82 H80B 2.9121 no .
C83 H79B 2.8220 no .
C83 H80B 3.1536 no .
C83 H89A 3.2282 no .
C84 H79B 3.4482 no .
C84 H80B 3.5642 no .
C84 H89A 2.6528 no .
C84 H90A 3.1901 no .
C85 H89A 2.6386 no .
C85 H89B 3.2996 no .
C85 H90A 3.0345 no .
C86 H90A 2.6159 no .
C86 H90B 2.8097 no .
C86 H93A 3.2773 no .
C86 H93B 2.7208 no .
C86 H94B 3.3767 no .
C87 H89A 3.3627 no .
C87 H89B 2.7524 no .
C87 H90B 3.3283 no .
C87 H94A 2.6540 no .
C87 H94B 2.6215 no .
C88 H93A 2.6020 no .
C88 H93B 3.2239 no .
C88 H94A 2.9214 no .
C88 H94B 3.4467 no .
C89 H91A 2.4520 no .
C89 H91B 3.2542 no .
C89 H91C 3.1593 no .
C89 H91D 3.5862 no .
C89 H92C 3.3293 no .
C89 H92F 3.1563 no .
C89 H93B 2.8646 no .
C90 H92A 2.6195 no .
C90 H92B 3.3652 no .
C90 H92C 2.8681 no .
C90 H92D 2.7483 no .
C90 H92E 3.3840 no .
C90 H92F 2.7205 no .
C90 H93B 3.3419 no .
C91 H89A 2.5954 no .
C91 H89B 2.7916 no .
C91A H89A 3.1064 no .
C91A H89B 3.1747 no .
C92 H89B 3.2934 no .
C92 H90A 3.2935 no .
C92 H90B 2.5229 no .
C93 H89B 2.9484 no .
C93 H90B 3.4730 no .
C93 H95B 2.5557 no .
C93 H95A 2.4691 no .
C94 H96A 2.6176 no .
C94 H96B 2.7336 no .
C94 H96C 3.2046 no .
C95 H93A 2.6338 no .
C95 H93B 2.6053 no .
C95 H10J 3.2191 no .
C96 H94A 2.5708 no .
C96 H10I 3.2562 no .
C96 H10J 3.1725 no .
C96 H94B 2.6498 no .
C97 H93A 2.6815 no .
C97 H94A 2.7973 no .
C97 H10E 3.5853 no .
C98 H93A 3.1991 no .
C98 H94A 3.1653 no .
C98 H10E 2.7785 no .
C98 H10G 3.1448 no .
C99 H10E 2.6161 no .
C99 H10F 3.2477 no .
C99 H10G 3.0656 no .
C99 H10H 3.5890 no .
C100 H10G 2.6404 no .
C100 H10H 2.6117 no .
C100 H10N 2.8227 no .
C100 H10O 3.4413 no .
C100 H10P 2.9869 no .
C101 H111 2.6794 no .
C101 H10E 3.3653 no .
C101 H10F 2.7856 no .
C101 H10H 3.3546 no .
C101 H10P 2.6285 no .
C101 H10Q 2.6560 no .
C102 H112 2.4266 no .
C102 H10N 3.2792 no .
C102 H10O 2.6576 no .
C102 H10Q 3.3018 no .
C103 H10I 3.2942 no .
C103 H10J 2.6454 no .
C103 H10L 3.3397 no .
C103 H10M 2.8435 no .
C103 H10N 3.0231 no .
C103 H10P 3.0371 no .
C104 H96B 3.4535 no .
C104 H10K 3.3800 no .
C104 H10L 2.6823 no .
C104 H10M 2.7767 no .
C104 H10P 3.0186 no .
C105 H95A 3.2928 no .
C105 H96B 2.9928 no .
C105 H10E 2.6622 no .
C105 H10F 2.6332 no .
C106 H10E 3.4322 no .
C106 H10F 2.7204 no .
C106 H10G 3.3691 no .
C106 H10H 2.6832 no .
C107 H111 2.6673 no .
C107 H10F 2.8684 no .
C107 H10R 3.3727 no .
C107 H10S 2.6756 no .
C107 H10T 2.9690 no .
C107 H10U 3.3753 no .
C108 H111 3.3361 no .
C108 H10F 3.2921 no .
C108 H10H 3.1851 no .
C108 H10T 2.4478 no .
C108 H10U 3.1062 no .
C108 H10V 3.2363 no .
C109 H10N 2.7352 no .
C109 H10O 2.7610 no .
C110 H10N 3.5449 no .
C110 H10O 2.8799 no .
C110 H10P 3.3605 no .
C110 H10Q 2.6141 no .
C110 H11K 3.1986 no .
C111 H10O 2.5958 no .
C111 H10Q 3.4480 no .
C111 H11E 2.8105 no .
C111 H11G 3.3337 no .
C112 H11E 2.9703 no .
C112 H11G 3.1504 no .
C113 H111 2.6970 no .
C113 H11E 2.6767 no .
C113 H11F 3.3074 no .
C113 H11G 2.9746 no .
C114 H111 3.1735 no .
C114 H112 3.3428 no .
C114 H11G 2.7012 no .
C114 H11H 2.7936 no .
C114 H12G 3.2856 no .
C114 H12H 2.6347 no .
C114 H12I 3.3477 no .
C115 H11E 3.3441 no .
C115 H11F 2.7195 no .
C115 H11H 3.4055 no .
C115 H12I 2.7552 no .
C115 H12J 2.5708 no .
C116 H12G 2.7760 no .
C116 H12H 3.3161 no .
C116 H12J 2.9918 no .
C117 H111 2.8913 no .
C117 H11I 3.3972 no .
C117 H11J 3.0196 no .
C117 H11K 3.3253 no .
C117 H11M 3.0984 no .
C117 H12H 2.6739 no .
C117 H12I 3.4354 no .
C118 H111 3.4846 no .
C118 H11K 3.1128 no .
C118 H11L 3.4541 no .
C118 H11M 2.7954 no .
C118 H12H 3.5769 no .
C118 H12I 3.3991 no .
C119 H11E 2.7940 no .
C119 H11F 2.8793 no .
C120 H10T 3.5048 no .
C120 H11E 3.2696 no .
C120 H11F 3.0418 no .
C120 H11G 3.4529 no .
C120 H11H 3.0889 no .
C121 H11F 2.6851 no .
C121 H11H 3.5484 no .
C121 H12K 2.5830 no .
C121 H12L 2.6108 no .
C122 H11F 3.4662 no .
C122 H11H 3.3889 no .
C122 H12M 2.4369 no .
C122 H12N 2.5977 no .
C122 H12O 3.2371 no .
C123 H12G 2.4656 no .
C123 H12H 2.6722 no .
C123 H6B 3.5981 no .
C123 H7A 3.4127 no .
C123 H6C 3.0945 no .
C123 H7D 3.3990 no .
C124 H12I 2.5879 no .
C124 H12J 2.6132 no .
C124 H6C 3.5188 no .
C125 H12G 2.9290 no .
C125 H12J 3.0132 no .
C125 H5D 3.2191 no .
C126 H12G 3.5495 no .
C126 H12J 3.5201 no .
C126 H5B 2.9411 no .
C126 H6B 3.4674 no .
C126 H5D 2.6037 no .
C126 H6C 3.4227 no .
H9A H12C 3.2580 no .
H9A H10A 2.4053 no .
H9A H10B 2.8972 no .
H9A H11A 2.5989 no .
H9A H20B 3.5158 no .
H9B H12C 2.2771 no .
H9B H10A 2.8973 no .
H9B H10B 2.4257 no .
H9B H11A 2.9926 no .
H9B H12A 3.4588 no .
H27 H28 2.6808 no .
H28 H23A 2.1213 no .
H28 H23B 3.5541 no .
H28 H24B 3.3320 no .
H28 H25A 2.4753 no .
H28 H25C 2.7678 no .
H28 H33A 2.4827 no .
H28 H34B 3.0683 no .
H28 H24C 2.3762 no .
H69 H70 2.7359 no .
H70 H65A 2.3320 no .
H70 H66A 2.6007 no .
H70 H68A 2.9190 no .
H70 H75A 2.1249 no .
H70 H75B 3.5644 no .
H70 H76A 2.8185 no .
H111 H112 2.6935 no .
H111 H10N 3.5055 no .
H111 H10O 2.0469 no .
H111 H10Q 2.9652 no .
H111 H10T 3.1202 no .
H111 H11E 2.1186 no .
H111 H11G 3.1827 no .
H9C H10C 2.5765 no .
H9C H10D 2.8527 no .
H9C H11C 2.2755 no .
H9C H11D 3.2405 no .
H9C H19B 3.4224 no .
H9C H20B 3.2812 no .
H9C H21A 3.2121 no .
H9D H10C 2.8495 no .
H9D H10D 2.2663 no .
H9D H11C 2.9514 no .
H10C H11C 2.7067 no .
H10C H11D 2.1956 no .
H10C H12D 3.2017 no .
H10D H11C 2.7689 no .
H10D H11D 2.7023 no .
H10D H12D 2.1518 no .
H10D H12E 3.0433 no .
H10D H12F 3.3366 no .
H10D C8 3.3241 no .
H11C H12D 2.8206 no .
H11C H12E 2.2359 no .
H11C H21A 2.5472 no .
H11C H22A 2.3932 no .
H11C H12F 2.6264 no .
H11D H12D 2.6413 no .
H11D H12E 2.8115 no .
H11D H22A 2.9527 no .
H11D H12F 2.2300 no .
H12C H10B 2.8531 no .
H12C H11A 2.4987 no .
H12C H11B 2.8737 no .
H10A H11A 2.4386 no .
H10A H11B 2.3291 no .
H10A H21A 3.1862 no .
H10B H11A 2.8885 no .
H10B H11B 2.4409 no .
H10B H12A 2.7704 no .
H11A H12A 2.8688 no .
H11A H12B 2.2994 no .
H11A H21A 2.8306 no .
H11A H22A 2.3646 no .
H11B H12A 2.3138 no .
H11B H12B 2.4798 no .
H11B H21A 3.3288 no .
H11B H22A 3.4792 no .
H19A H20A 2.2941 no .
H19A H20B 2.8224 no .
H19A H21A 2.9683 no .
H19A H21B 2.5318 no .
H19A H23A 3.5423 no .
H19A H23B 2.1681 no .
H19A H24B 3.5852 no .
H19A H24D 3.5751 no .
H19B H20A 2.8217 no .
H19B H20B 2.3626 no .
H19B H21A 2.3958 no .
H19B H21B 2.9019 no .
H20A H21A 2.8475 no .
H20A H21B 2.3398 no .
H20A H22A 3.5429 no .
H20A H22B 3.2461 no .
H20A H22C 2.4923 no .
H20A H23B 3.0737 no .
H20A H24A 3.2745 no .
H20A H24B 2.8082 no .
H20A H24D 2.6857 no .
H20B H21A 2.3740 no .
H20B H21B 2.8477 no .
H20B H22A 3.0992 no .
H20B H22B 3.5620 no .
H20B H22C 2.4850 no .
H21A H22A 2.1764 no .
H21A H22B 2.6684 no .
H21A H22C 2.7400 no .
H21B H22A 2.7264 no .
H21B H22B 2.1744 no .
H21B H22C 2.6842 no .
H23A H24A 2.5044 no .
H23A H24B 2.7500 no .
H23A H25A 3.2396 no .
H23A H25C 2.2980 no .
H23A H25D 2.7614 no .
H23A H33A 3.5883 no .
H23A H24C 2.4903 no .
H23A H24D 2.8849 no .
H23B H24A 2.0473 no .
H23B H24B 2.4235 no .
H23B H25C 3.0448 no .
H23B H25D 2.5704 no .
H23B H24C 2.8877 no .
H23B H24D 2.3365 no .
H24A H25A 2.7055 no .
H24A H25B 2.5250 no .
H24A H26A 3.1619 no .
H24A H26B 2.0750 no .
H24A H26C 2.2915 no .
H24B H25A 2.6105 no .
H24B H25B 2.0453 no .
H24B H26B 3.0198 no .
H24B H26C 3.4264 no .
H25A H26A 2.4038 no .
H25A H26B 2.8876 no .
H25A H26C 2.4001 no .
H25A H33A 3.2242 no .
H25A H34A 3.0687 no .
H25A H34B 1.7984 no .
H25A H36A 3.2479 no .
H25B H26A 2.4031 no .
H25B H26B 2.4008 no .
H25B H26C 2.8875 no .
H25B H34B 3.1975 no .
H25C H26D 2.4050 no .
H25C H26E 2.3967 no .
H25C H26F 2.8865 no .
H25C H33A 2.8215 no .
H25C H34A 2.9206 no .
H25C H34B 2.7302 no .
H25C H24C 2.4300 no .
H25C H24D 2.9055 no .
H25D H26D 2.3997 no .
H25D H26E 2.8865 no .
H25D H26F 2.4019 no .
H25D H24C 2.9055 no .
H25D H24D 2.4084 no .
H26A H34A 3.1703 no .
H26A H34B 2.8052 no .
H26A H36A 2.4791 no .
H26C H34A 2.9622 no .
H26C H34B 2.9214 no .
H26C H36A 3.5095 no .
H26D H34A 3.1116 no .
H26D H34B 3.1415 no .
H26D H36A 3.0684 no .
H26D H24C 3.5407 no .
H26D H24D 3.5619 no .
H26E H34A 3.0698 no .
H26E H34B 2.2823 no .
H26E H36A 2.6152 no .
H26E H24C 2.4238 no .
H26E H24D 2.9463 no .
H26F H24C 2.8886 no .
H26F H24D 2.4497 no .
H33A H34A 2.2899 no .
H33A H34B 2.3629 no .
H33A H35A 3.5437 no .
H33A H35B 3.5638 no .
H33A H38B 3.5467 no .
H33B H34A 2.3454 no .
H33B H34B 2.8509 no .
H33B H35A 2.5282 no .
H33B H35B 2.9551 no .
H33B H37B 2.4649 no .
H33B H38B 2.3491 no .
H33B H39B 3.5476 no .
H34A H35A 2.2555 no .
H34A H35B 2.7791 no .
H34A H36A 2.4384 no .
H34A H36B 2.8869 no .
H34A H36C 3.4852 no .
H34B H35A 2.7784 no .
H34B H35B 2.2896 no .
H34B H36A 2.2298 no .
H34B H36B 3.2992 no .
H34B H36C 3.1204 no .
H34B H24C 3.2317 no .
H35A H36A 2.7831 no .
H35A H36B 2.2103 no .
H35A H36C 2.6561 no .
H35A H37B 2.4732 no .
H35B H36A 2.6640 no .
H35B H36B 2.7775 no .
H35B H36C 2.2084 no .
H35B H37B 2.6981 no .
H37A H38A 2.3699 no .
H37A H38B 2.8924 no .
H37A H39A 2.4369 no .
H37A H39B 3.0989 no .
H37A H47B 3.2851 no .
H37A H49A 3.0866 no .
H37B H38A 2.8912 no .
H37B H38B 2.4533 no .
H37B H39A 2.7247 no .
H37B H39B 2.4693 no .
H38A H39A 2.3880 no .
H38A H39B 2.8300 no .
H38A H40A 2.9679 no .
H38A H40B 2.2741 no .
H38A H40C 3.4120 no .
H38A H49A 2.6050 no .
H38A H49B 3.4849 no .
H38A H50A 3.3117 no .
H38B H39A 2.8299 no .
H38B H39B 2.2868 no .
H38B H40A 2.6306 no .
H38B H40B 2.8777 no .
H39A H40A 2.8550 no .
H39A H40B 2.4502 no .
H39A H40C 2.2992 no .
H39A H49A 2.8530 no .
H39B H40A 2.3046 no .
H39B H40B 2.8565 no .
H39B H40C 2.4434 no .
H40B H49A 3.0769 no .
H40B H50A 2.3611 no .
H40C H50A 3.4510 no .
H47A H48A 2.2851 no .
H47A H48B 2.4652 no .
H47A H49A 3.5471 no .
H47A H51A 2.3303 no .
H47A H52A 2.4997 no .
H47A H52B 3.5647 no .
H47B H48A 2.4799 no .
H47B H48B 2.8668 no .
H47B H49A 2.4664 no .
H47B H49B 2.9173 no .
H48A H49A 2.3895 no .
H48A H49B 2.8570 no .
H48A H50A 3.3487 no .
H48A H50B 3.5977 no .
H48A H50C 2.5743 no .
H48A H51A 3.2975 no .
H48B H49A 2.8566 no .
H48B H49B 2.3508 no .
H48B H50B 3.2442 no .
H48B H50C 2.7151 no .
H48B H51A 2.4463 no .
H49A H50A 2.2468 no .
H49A H50B 2.7877 no .
H49A H50C 2.7431 no .
H49B H50A 2.7218 no .
H49B H50B 2.2502 no .
H49B H50C 2.8059 no .
H51A H52A 2.3882 no .
H51A H52B 2.3333 no .
H51B H52A 2.8750 no .
H51B H52B 2.3848 no .
H51B H53A 3.0904 no .
H51B H53B 2.8255 no .
H51B H61B 3.1728 no .
H51B H63B 3.5517 no .
H52A H53A 2.5604 no .
H52A H53B 2.9711 no .
H52A H54A 2.2501 no .
H52A H54B 3.0433 no .
H52A H54C 3.4661 no .
H52B H53A 2.9738 no .
H52B H53B 2.4603 no .
H52B H54A 2.8276 no .
H52B H54B 2.7055 no .
H53A H54A 2.4050 no .
H53A H54B 2.7869 no .
H53A H54C 2.2036 no .
H53B H54A 2.7876 no .
H53B H54B 2.2053 no .
H53B H54C 2.4026 no .
H53B H62B 2.5014 no .
H53B H63B 3.5082 no .
H53B H64B 2.8849 no .
H53B H64C 3.5967 no .
H54B H64B 3.2908 no .
H61A H62A 2.3237 no .
H61A H62B 2.8055 no .
H61A H63A 2.7173 no .
H61A H63B 2.8644 no .
H61A H65B 2.2202 no .
H61A H66B 2.9829 no .
H61A H67B 3.2790 no .
H61B H62A 2.8053 no .
H61B H62B 2.2922 no .
H61B H63A 3.2435 no .
H61B H63B 2.5396 no .
H61B H65B 3.5817 no .
H62A H63A 2.3240 no .
H62A H63B 2.8796 no .
H62A H64A 3.0435 no .
H62A H64B 2.7718 no .
H62A H65A 3.5942 no .
H62A H65B 2.4461 no .
H62B H63A 2.8762 no .
H62B H63B 2.4985 no .
H62B H64A 3.2599 no .
H62B H64B 2.2277 no .
H62B H64C 3.3005 no .
H63A H64A 2.2108 no .
H63A H64B 2.8000 no .
H63A H64C 2.6025 no .
H63B H64A 2.7931 no .
H63B H64B 2.6141 no .
H63B H64C 2.2063 no .
H65A H66A 2.5492 no .
H65A H66B 3.0679 no .
H65A H67B 2.9085 no .
H65A H68A 2.0961 no .
H65A H68B 3.4236 no .
H65A H68C 3.4995 no .
H65A H75A 3.5690 no .
H65B H66A 3.0653 no .
H65B H66B 2.6965 no .
H65B H67A 3.4464 no .
H65B H67B 2.1607 no .
H65B H68A 2.8855 no .
H66A H67A 2.6376 no .
H66A H67B 2.9759 no .
H66A H68A 2.5371 no .
H66A H68B 3.5891 no .
H66A H68C 2.6655 no .
H66A H76A 3.3995 no .
H66B H67A 2.4571 no .
H66B H67B 2.6075 no .
H66B H68A 3.4717 no .
H67A H68A 2.7875 no .
H67A H68B 2.4244 no .
H67A H68C 2.1984 no .
H67B H68A 2.4287 no .
H67B H68B 2.1952 no .
H67B H68C 2.7861 no .
H68A H75A 3.1668 no .
H68A H76A 3.3273 no .
H68A H77A 3.5415 no .
H68A H77B 2.7182 no .
H68B H77B 3.1434 no .
H68C H76A 3.0066 no .
H68C H77A 2.7020 no .
H68C H77B 2.6742 no .
H75A H76A 2.3514 no .
H75A H76B 2.8405 no .
H75A H77A 3.5306 no .
H75A H77B 2.4599 no .
H75A H78A 3.4139 no .
H75A H78C 3.4440 no .
H75B H76A 2.8403 no .
H75B H76B 2.3378 no .
H75B H77B 2.8679 no .
H75B H78A 2.7622 no .
H75B H78C 2.4199 no .
H75B H79 2.1643 no .
H75B H79B 3.5967 no .
H75B H80A 3.3304 no .
H76A H77A 2.2990 no .
H76A H77B 2.4954 no .
H76A H78C 3.1718 no .
H76B H77A 2.4808 no .
H76B H77B 2.8738 no .
H76B H78A 3.1888 no .
H76B H78B 3.0431 no .
H76B H78C 2.0013 no .
H76B H79 3.0688 no .
H76B H80A 2.1952 no .
H76B H82A 3.5319 no .
H77A H78A 2.6550 no .
H77A H78B 2.0611 no .
H77A H78C 2.5516 no .
H77B H78A 2.0614 no .
H77B H78B 2.5506 no .
H77B H78C 2.6558 no .
H78C H79 3.1354 no .
H78C H80A 3.0048 no .
H78C H81A 3.4504 no .
H78C H82A 3.0841 no .
H79 H80A 2.3545 no .
H79 H80B 2.8206 no .
H79 H81A 2.2729 no .
H79 H81B 3.1610 no .
H79B H80A 2.8214 no .
H79B H80B 2.2926 no .
H79B H81A 2.7179 no .
H79B H81B 2.7539 no .
H79B H89A 3.1108 no .
H79B H91A 3.0969 no .
H79B H91C 3.5516 no .
H80A H81A 2.6275 no .
H80A H81B 2.9198 no .
H80A H82A 2.3143 no .
H80A H82B 2.8216 no .
H80A H82C 3.4973 no .
H80B H81A 2.9162 no .
H80B H81B 2.3521 no .
H80B H82A 3.1645 no .
H80B H82B 2.8192 no .
H80B H89A 3.5705 no .
H81A H82A 2.2894 no .
H81A H82B 2.7467 no .
H81A H82C 2.1766 no .
H81B H82A 2.7487 no .
H81B H82B 2.1890 no .
H81B H82C 2.2751 no .
H81B H89A 3.5722 no .
H89A H90A 2.4805 no .
H89A H90B 2.8840 no .
H89A H91A 2.1922 no .
H89A H91B 3.2562 no .
H89A H91C 3.1036 no .
H89A H92F 3.3039 no .
H89B H90A 2.8843 no .
H89B H90B 2.3382 no .
H89B H91A 2.6975 no .
H89B H91C 3.5990 no .
H89B H92A 3.5837 no .
H89B H92C 2.9263 no .
H89B H92D 3.3492 no .
H89B H92F 2.8645 no .
H89B H93B 2.3979 no .
H89B H94B 3.2348 no .
H90A H91A 2.6298 no .
H90A H91B 2.2200 no .
H90A H91C 2.2654 no .
H90A H91D 2.1865 no .
H90A H92A 3.2999 no .
H90A H92D 3.5454 no .
H90A H92F 3.5766 no .
H90B H91A 2.8155 no .
H90B H91B 2.6369 no .
H90B H91C 2.7010 no .
H90B H91D 2.1044 no .
H90B H92A 2.2485 no .
H90B H92B 3.4247 no .
H90B H92C 2.8211 no .
H90B H92D 2.3626 no .
H90B H92E 3.3893 no .
H90B H92F 2.8763 no .
H90B H93B 2.8298 no .
H91A H92A 2.8578 no .
H91A H92B 2.4698 no .
H91A H92C 2.2936 no .
H91B H92A 2.4823 no .
H91B H92B 2.2842 no .
H91B H92C 2.8544 no .
H91C H92D 2.8725 no .
H91C H92E 2.3644 no .
H91C H92F 2.3960 no .
H91D H92D 2.3749 no .
H91D H92E 2.3848 no .
H91D H92F 2.8727 no .
H93A H94A 2.3977 no .
H93A H95B 2.9407 no .
H93A H95A 2.3374 no .
H93A H10E 3.3585 no .
H93A H94B 2.8937 no .
H93B H94A 2.8940 no .
H93B H95B 2.3969 no .
H93B H95A 2.7639 no .
H93B H94B 2.4228 no .
H94A H95B 2.6810 no .
H94A H95A 2.1907 no .
H94A H96A 2.7944 no .
H94A H96B 2.5228 no .
H94A H96C 3.4707 no .
H94A H10G 3.2251 no .
H95B H96A 2.4203 no .
H95B H96B 2.8450 no .
H95B H96C 2.2854 no .
H95B H94B 2.1206 no .
H95A H96A 2.8494 no .
H95A H96B 2.3090 no .
H95A H96C 2.3928 no .
H95A H10E 3.2184 no .
H95A H10G 3.4138 no .
H95A H10I 3.4957 no .
H95A H10J 2.4589 no .
H95A H94B 2.6798 no .
H96A H94B 2.4767 no .
H96B H10G 2.9039 no .
H96B H10I 2.5251 no .
H96B H10J 2.7442 no .
H96B H94B 3.1100 no .
H96C H10I 3.2083 no .
H96C H10J 3.1325 no .
H96C H94B 3.4514 no .
H10E H10G 2.2539 no .
H10E H10H 2.7726 no .
H10E H10I 3.4962 no .
H10E H10J 2.4523 no .
H10E H10M 3.1243 no .
H10F H10G 2.7726 no .
H10F H10H 2.2769 no .
H10F H10I 3.5515 no .
H10F H10J 2.8564 no .
H10F H10L 2.9426 no .
H10F H10M 2.2367 no .
H10F H10N 2.3782 no .
H10F H10P 2.7657 no .
H10G H10I 2.3325 no .
H10G H10J 2.4475 no .
H10G H10L 3.5403 no .
H10H H10I 2.4448 no .
H10H H10J 2.8891 no .
H10H H10K 3.5634 no .
H10H H10L 2.4520 no .
H10H H10M 3.0108 no .
H10H H10P 2.2482 no .
H10H H10Q 3.5824 no .
H10I H10K 2.3039 no .
H10I H10L 2.3878 no .
H10I H10M 2.8415 no .
H10J H10K 2.3743 no .
H10J H10L 2.8429 no .
H10J H10M 2.3159 no .
H10L H10P 3.1527 no .
H10N H10P 2.3487 no .
H10N H10Q 2.8346 no .
H10N H10R 3.5499 no .
H10N H10S 2.4898 no .
H10N H10T 3.5744 no .
H10N H10U 3.5619 no .
H10O H10P 2.8345 no .
H10O H10Q 2.3287 no .
H10O H10S 2.9141 no .
H10O H10T 2.5327 no .
H10O H10U 2.9197 no .
H10O H11E 3.5398 no .
H10P H10R 2.3342 no .
H10P H10S 2.5197 no .
H10P H10T 3.3757 no .
H10Q H10R 2.5095 no .
H10Q H10S 2.9046 no .
H10Q H10T 2.2182 no .
H10Q H10U 3.3503 no .
H10Q H10V 3.1995 no .
H10Q H11J 3.3646 no .
H10R H10T 2.6645 no .
H10R H10U 2.7547 no .
H10R H10V 2.1902 no .
H10S H10T 2.7592 no .
H10S H10U 2.1915 no .
H10S H10V 2.6588 no .
H10T H11E 3.0380 no .
H10T H11J 3.2578 no .
H10T H11K 2.6253 no .
H10V H11K 2.9017 no .
H11E H11G 2.3743 no .
H11E H11H 2.8248 no .
H11E H11J 2.8835 no .
H11E H11K 3.0720 no .
H11E H11M 3.3206 no .
H11E H12H 3.4104 no .
H11F H11G 2.8235 no .
H11F H11H 2.2960 no .
H11F H11J 3.4499 no .
H11F H11K 3.1613 no .
H11F H11M 2.6261 no .
H11F H12G 3.4733 no .
H11F H12H 1.9998 no .
H11F H12I 3.1630 no .
H11G H11I 2.4297 no .
H11G H11J 2.1956 no .
H11H H11I 2.2004 no .
H11H H11J 2.7994 no .
H11H H11M 2.9591 no .
H11H H12H 3.3072 no .
H11H H12I 2.5738 no .
H11I H11K 2.7944 no .
H11I H11L 2.1841 no .
H11I H11M 2.5114 no .
H11J H11K 2.2092 no .
H11J H11L 2.4705 no .
H11J H11M 2.8108 no .
H12G H12I 2.8693 no .
H12G H12J 2.4558 no .
H12G H12K 2.6846 no .
H12G H12L 2.2809 no .
H12G H6B 3.5308 no .
H12G H5D 3.3567 no .
H12G H6C 3.3343 no .
H12H H12I 2.3226 no .
H12H H12J 2.8724 no .
H12H H12K 2.4698 no .
H12H H12L 3.0216 no .
H12I H12K 2.4628 no .
H12I H12L 2.9353 no .
H12I H12M 2.2670 no .
H12I H12N 2.9501 no .
H12I H12O 3.4619 no .
H12J H12K 2.9352 no .
H12J H12L 2.4447 no .
H12J H12M 2.7593 no .
H12J H12N 2.4660 no .
H12J H12O 3.5526 no .
H12J H6C 3.3035 no .
H12K H12M 2.3106 no .
H12K H12N 2.7626 no .
H12K H12O 2.2033 no .
H12K H7A 3.5736 no .
H12K H7D 3.5901 no .
H12L H12M 2.7621 no .
H12L H12N 2.2010 no .
H12L H12O 2.3132 no .
H12L H6B 2.6733 no .
H12L H7A 2.5074 no .
H12L H7B 3.4044 no .
H12L H6C 2.2382 no .
H12L H7C 3.1728 no .
H12L H7D 2.4704 no .
H12N H6C 3.0797 no .
C8 H5A 3.0586 no .
C8 H5B 3.5547 no .
C8 H6A 1.8463 no .
C8 H6B 2.8598 no .
C8 H5C 2.6615 no .
C8 H5D 3.4564 no .
C8 H6C 3.3981 no .
C8 H6D 2.9158 no .
H5A H6A 2.2198 no .
H5A H6B 2.8034 no .
H5A H7B 3.4166 no .
H5A H8A 2.3405 no .
H5A H8B 3.3481 no .
H5B H6A 2.8135 no .
H5B H6B 2.4947 no .
H5B H7B 2.8781 no .
H5B H8A 3.1992 no .
H6A H7A 2.5308 no .
H6A H7B 2.8314 no .
H6A H8A 1.3019 no .
H6A H8B 2.7047 no .
H6A H8C 2.2633 no .
H6B H7A 2.2465 no .
H6B H7B 2.6520 no .
H6B H8A 2.6869 no .
H6B H8C 3.2917 no .
H7A H8A 2.7661 no .
H7A H8B 2.7562 no .
H7A H8C 2.2648 no .
H7B H8A 2.7021 no .
H7B H8B 2.2730 no .
H7B H8C 2.8122 no .
H5C H6C 2.8608 no .
H5C H6D 2.4791 no .
H5C H7D 3.2954 no .
H5C H8D 2.1624 no .
H5C H8E 2.7316 no .
H5C H8F 3.5941 no .
H5D H6C 2.3080 no .
H5D H6D 2.8603 no .
H5D H7D 3.0669 no .
H5D H8D 3.3497 no .
H5D H8E 3.3480 no .
H6C H7C 2.4811 no .
H6C H7D 2.3046 no .
H6C H8D 3.5029 no .
H6D H7C 2.2860 no .
H6D H7D 2.8688 no .
H6D H8D 2.6651 no .
H6D H8F 3.5257 no .
H7C H8D 2.6257 no .
H7C H8E 2.8311 no .
H7C H8F 2.2488 no .
H7D H8D 2.8362 no .
H7D H8E 2.2529 no .
H7D H8F 2.6163 no .
S1 H9A 3.5688 no 2_665
S1 H20B 3.5720 no 2_665
S1 H22C 3.3462 no 2_665
S1 H10Q 3.3709 no 2_555
S1 H11G 3.2980 no 2_555
S1 H11J 3.1766 no 2_555
S2 H9B 3.1438 no 2_665
S2 H10C 3.0917 no 2_665
S2 H12C 3.3451 no 2_665
S2 H10R 3.0623 no 2_555
S2 H5A 2.8224 no 2_665
S2 H5C 3.2553 no 2_665
S2 H8A 3.5560 no 2_665
S2 H8D 3.4354 no 2_665
S3 H48B 3.2266 no 2_666
S3 H49B 3.2910 no 2_666
S3 H50B 3.5934 no 2_666
S3 H75A 3.4506 no 2_566
S3 H75B 3.5769 no 2_566
S4 H69 3.1893 no 2_566
S4 H38A 3.0560 no 2_666
S4 H49B 3.5992 no 2_666
S5 H33B 3.5870 no 2_666
S5 H38B 3.0391 no 2_666
S5 H40A 3.2443 no 2_666
S5 H82B 3.4853 no 2_456
S6 H52A 3.2978 no 2_566
S6 H53A 3.0757 no 2_566
S6 H54A 3.1983 no 2_566
S6 H76B 3.3561 no 2_456
S6 H80A 3.3959 no 2_456
S6 H82A 3.5481 no 2_456
S7 H68C 3.1973 no 2_456
S7 H77A 3.1506 no 2_456
S7 H10U 3.0515 no 2_455
S7 H12O 3.3194 no 2_555
S7 H7C 2.6623 no 2_555
S8 H10E 3.5700 no 2_455
S8 H10F 3.2866 no 2_455
S8 H10N 3.2855 no 2_455
S8 H12J 3.3550 no 2_555
S8 H12N 3.1691 no 2_555
S8 H6C 3.1569 no 2_555
S8 H6D 3.5638 no 2_555
S9 H95A 3.0897 no 2_455
S9 H10J 3.1405 no 2_455
C1 H20B 3.1413 no 2_665
C1 H22C 3.2549 no 2_665
C2 H20B 3.0548 no 2_665
C3 H20B 3.5984 no 2_665
C4 H9A 3.2237 no 2_665
C5 H20A 3.5715 no 2_665
C5 H20B 3.3671 no 2_665
C7 H77B 3.4810 no 1_654
C7 H78A 3.2504 no 1_654
C7 H78B 3.5486 no 1_654
C7A H77B 3.2627 no 1_654
C7A H78A 3.5575 no 1_654
C7A H78B 3.5884 no 1_654
C9a H10G 3.2000 no 2_555
C10 H10G 3.0808 no 2_555
C11 H96B 3.4369 no 2_555
C11a H11I 3.5049 no 1_665
C12 H67B 3.4419 no 1_654
C12 H68B 3.2372 no 1_654
C12 H11L 3.5526 no 1_665
C12a H67B 2.9366 no 1_654
C12a H68B 3.3370 no 1_654
C12a H94A 3.4203 no 2_555
C12a H96A 3.2308 no 2_555
C12a H96B 3.4461 no 2_555
C13 H9A 2.9525 no 2_665
C13 H9B 3.3526 no 2_665
C13 H10H 3.3151 no 2_555
C13 H10P 3.3936 no 2_555
C13 H10Q 3.3531 no 2_555
C14 H9A 3.2508 no 2_665
C14 H9B 3.0366 no 2_665
C14 H10C 3.3134 no 2_665
C14 H10H 3.3087 no 2_555
C14 H10P 2.9993 no 2_555
C14 H10Q 3.0742 no 2_555
C14 H5A 3.3527 no 2_665
C15 H9B 3.1871 no 2_665
C15 H10C 3.4091 no 2_665
C15 H10P 3.3439 no 2_555
C15 H10R 3.3028 no 2_555
C15 H5A 2.7507 no 2_665
C15 H5B 3.4439 no 2_665
C15 H5C 3.2985 no 2_665
C16 H5A 3.0835 no 2_665
C16 H5B 3.1083 no 2_665
C16 H5C 3.4699 no 2_665
C17 H5A 3.3801 no 2_665
C17 H5B 3.2471 no 2_665
C17 H5C 3.5796 no 2_665
C18 H10R 3.5707 no 2_555
C18 H5A 3.2736 no 2_665
C18 H5C 3.4552 no 2_665
C18 H8B 3.2685 no 2_665
C18 H8E 3.2152 no 2_665
C19 H10H 3.4433 no 2_555
C19 H10I 3.3505 no 2_555
C19 H10L 3.2610 no 2_555
C20 H96C 2.9921 no 1_765
C20 H5B 3.2487 no 2_665
C21 H96C 2.8856 no 1_765
C21 H10I 3.5221 no 2_555
C22 H96C 3.2277 no 1_765
C22 H10K 3.3195 no 1_765
C22 H11I 3.4367 no 1_665
C23 H61A 3.3964 no 2_666
C23 H63B 3.3164 no 2_666
C23 H96A 3.5652 no 1_765
C24 H95B 3.5838 no 1_765
C24 H96A 3.5959 no 1_765
C24 H5B 3.1098 no 2_665
C24 H7B 2.9962 no 2_665
C24 H5D 3.3748 no 2_665
C25 H12G 3.5541 no 2_665
C25A H61A 3.4242 no 2_666
C25A H66B 3.3520 no 2_666
C25A H67A 3.5595 no 2_666
C25A H95B 3.2978 no 1_765
C25A H96A 3.4170 no 1_765
C25A H94B 3.1892 no 1_765
C26 H89B 2.7654 no 1_765
C26 H92C 3.4684 no 1_765
C26 H93B 3.4919 no 1_765
C26 H95B 3.1752 no 1_765
C26 H12G 3.5126 no 2_665
C26 H7B 3.5345 no 2_665
C26 H94B 3.3185 no 1_765
C27 H51A 3.5368 no 2_666
C27 H51B 3.3126 no 2_666
C27 H8B 2.7666 no 2_665
C27 H8E 2.9003 no 2_665
C28 H51B 3.3405 no 2_666
C28 H61B 3.4968 no 2_666
C28 H8B 3.0481 no 2_665
C28 H8E 3.0966 no 2_665
C29 H8B 3.5557 no 2_665
C31 H75B 3.2966 no 2_566
C31 H79 3.5758 no 2_566
C32 H75A 3.4357 no 2_566
C32 H75B 2.9970 no 2_566
C34 H66B 3.5428 no 2_666
C34 H81B 3.3620 no 1_765
C35 H78A 3.3480 no 2_566
C35 H78C 3.4514 no 2_566
C35 H81A 3.3567 no 2_566
C35 H81B 3.2611 no 1_765
C35 H82C 3.4072 no 1_765
C36 H78A 3.5614 no 2_566
C36 H78C 3.4875 no 2_566
C36 H81B 3.3048 no 1_765
C36 H91A 3.3834 no 1_765
C36 H92C 3.3811 no 1_765
C36 H92F 3.0329 no 1_765
C37 H79 3.1931 no 2_566
C39 H91B 3.2217 no 2_566
C39 H91C 3.1789 no 2_566
C39 H92B 3.2013 no 2_566
C39 H92E 3.3083 no 2_566
C40 H53B 3.5453 no 1_655
C40 H62B 3.0534 no 1_655
C40 H92B 3.2342 no 2_566
C40 H92E 3.2558 no 2_566
C41 H75A 3.4104 no 2_566
C41 H75B 3.1832 no 2_566
C46 H69 3.4833 no 2_566
C47 H90A 3.2463 no 2_566
C47 H10V 3.4872 no 1_666
C48 H90A 3.4564 no 2_566
C48 H91B 3.4846 no 2_566
C48 H91D 3.3815 no 2_566
C48 H10V 3.2677 no 1_666
C50 H65A 2.9732 no 1_655
C50 H65B 3.5798 no 1_655
C51 H10V 3.3791 no 1_666
C52 H10S 3.3910 no 1_666
C52 H12O 3.5654 no 1_566
C53 H40C 3.5724 no 1_455
C54 H78B 3.0278 no 1_665
C54 H12K 3.5090 no 1_566
C54 H12O 3.3663 no 1_566
C55 H38B 3.3156 no 2_666
C56 H33A 3.2300 no 2_666
C56 H33B 3.4275 no 2_666
C56 H38B 3.0158 no 2_666
C56 H40A 3.3757 no 1_455
C57 H33A 3.1324 no 2_666
C57 H33B 3.3535 no 2_666
C57 H38B 3.3705 no 2_666
C57 H40A 3.2999 no 1_455
C57 H40B 3.3841 no 1_455
C58 H33A 3.0632 no 2_666
C58 H40B 3.4854 no 1_455
C59 H50A 3.3164 no 1_455
C59 H50B 3.5989 no 1_455
C60 H82B 2.9909 no 2_456
C61 H23A 3.0162 no 2_666
C61 H25C 3.5056 no 2_666
C61 H33A 3.2266 no 2_666
C62 H40B 3.5738 no 1_455
C62 H40C 3.3670 no 1_455
C63 H23A 3.3501 no 2_666
C64 H10K 3.5744 no 1_666
C64 H11M 3.2295 no 1_566
C64 H12I 3.4952 no 1_566
C64 H12M 3.1866 no 1_566
C65 H50A 3.3266 no 1_455
C65 H50B 3.2055 no 1_455
C66 H25C 3.5018 no 2_666
C66 H26C 3.5383 no 2_666
C67 H12D 3.1513 no 1_456
C67 H12A 3.2734 no 1_456
C67 H25D 3.3610 no 2_666
C67 H26C 3.4837 no 2_666
C67 H94B 3.0199 no 2_456
C68 H12D 3.1095 no 1_456
C68 H12A 2.9948 no 1_456
C68 H8C 2.9990 no 1_456
C68 H8F 3.1199 no 1_456
C69 H82B 2.7455 no 2_456
C70 H80B 3.5450 no 2_456
C70 H82B 3.2459 no 2_456
C71 H80A 3.3117 no 2_456
C73 H47B 3.5239 no 2_566
C74 H47A 3.5231 no 2_566
C74 H47B 3.2833 no 2_566
C74 H76A 3.2751 no 2_456
C74 H76B 3.2798 no 2_456
C77 H7A 3.4789 no 1_456
C77 H7C 3.2958 no 1_456
C77 H8C 2.9202 no 1_456
C77 H8F 2.9319 no 1_456
C78 H35B 3.0587 no 2_566
C78 H36C 3.1040 no 2_566
C78 H54A 3.3401 no 1_445
C78 H7A 3.2352 no 1_456
C78 H7D 3.4181 no 1_456
C78 H8C 3.4252 no 1_456
C78 H8F 3.3960 no 1_456
C79 H37A 3.2575 no 2_566
C80 H66A 3.5734 no 2_456
C80 H76A 3.5750 no 2_456
C81 H34A 3.4903 no 1_345
C81 H35A 3.2073 no 1_345
C81 H36B 3.3263 no 1_345
C82 H69 3.4903 no 2_456
C82 H35A 3.2202 no 1_345
C82 H36C 3.5380 no 2_566
C82 H39B 3.4294 no 1_345
C83 H47A 3.0574 no 2_566
C83 H47B 3.2390 no 2_566
C83 H52A 3.1585 no 2_566
C83 H76A 3.1652 no 2_456
C83 H77A 3.1666 no 2_456
C84 H47A 3.2874 no 2_566
C84 H52A 3.2593 no 2_566
C84 H68C 3.0676 no 2_456
C84 H76A 3.3926 no 2_456
C84 H77A 2.9066 no 2_456
C85 H67A 3.3954 no 2_456
C85 H68C 2.7699 no 2_456
C85 H77A 3.2746 no 2_456
C85 H10U 3.0165 no 2_455
C86 H67A 2.8680 no 2_456
C86 H68C 3.2407 no 2_456
C86 H10U 3.2040 no 2_455
C87 H67A 3.0787 no 2_456
C87 H10U 3.4392 no 2_455
C88 H10O 3.1317 no 2_455
C88 H10U 3.2479 no 2_455
C88 H7C 3.5633 no 2_555
C89 H26A 3.3012 no 1_345
C89 H26D 2.8398 no 1_345
C89 H67A 3.1685 no 2_456
C90 H48A 3.5057 no 2_566
C90 H10U 3.5998 no 2_455
C90 H11F 3.4687 no 2_455
C90 H11K 3.5135 no 2_455
C91 H39A 2.8735 no 2_566
C91A H39A 2.9859 no 2_566
C91A H48A 3.1552 no 2_566
C91A H11K 3.3914 no 2_455
C91A H11M 3.0220 no 2_455
C92 H26A 3.4571 no 1_345
C92 H36A 3.3212 no 1_345
C92 H39A 3.2626 no 2_566
C92 H40C 3.3819 no 2_566
C92 H11F 3.4216 no 2_455
C92 H11M 3.3032 no 2_455
C92 H12H 3.2356 no 2_455
C93 H111 3.4899 no 2_455
C93 H26B 3.3660 no 1_345
C93 H67A 3.5851 no 2_456
C93 H11E 3.2838 no 2_455
C94 H12E 3.2392 no 2_555
C94 H11B 3.5957 no 2_555
C94 H25D 3.1753 no 1_345
C94 H26B 3.1535 no 1_345
C94 H26F 3.5036 no 1_345
C94 H67A 3.1985 no 2_456
C95 H12E 3.4989 no 2_555
C95 H24A 3.3067 no 1_345
C95 H25D 3.1868 no 1_345
C95 H26B 3.0612 no 1_345
C95 H26F 3.3350 no 1_345
C96 H12E 2.7849 no 2_555
C96 H11B 3.0862 no 2_555
C96 H20A 3.2535 no 1_345
C96 H21B 3.0681 no 1_345
C96 H23B 3.5138 no 1_345
C96 H24A 3.2110 no 1_345
C96 H25D 3.2502 no 1_345
C96 H24D 3.5621 no 1_345
C97 H10N 3.1259 no 2_455
C97 H10O 2.8024 no 2_455
C97 H6D 3.1587 no 2_555
C98 H9D 3.2865 no 2_555
C98 H10B 3.3503 no 2_555
C98 H10N 3.0980 no 2_455
C98 H10O 3.0509 no 2_455
C98 H6D 3.1144 no 2_555
C99 H9D 3.2563 no 2_555
C99 H10N 3.2978 no 2_455
C99 H6D 3.5885 no 2_555
C100 H9D 3.4864 no 2_555
C102 H10E 3.1194 no 2_455
C104 H9D 3.1930 no 2_555
C104 H10A 3.0396 no 2_555
C104 H19B 3.1180 no 2_555
C105 H19B 3.0996 no 2_555
C105 H22B 3.0667 no 1_345
C106 H19A 3.5932 no 2_555
C106 H19B 3.3405 no 2_555
C106 H22B 3.1629 no 1_345
C106 H64C 3.2823 no 1_444
C106 H12I 3.4405 no 1_455
C106 H12M 3.2227 no 1_455
C107 H12N 3.5803 no 1_455
C109 H51A 3.4319 no 1_444
C109 H52B 3.0644 no 1_444
C110 H47A 3.4606 no 1_444
C110 H51A 3.1888 no 1_444
C110 H52B 3.4111 no 1_444
C110 H90A 3.3049 no 2_455
C111 H93A 3.0591 no 2_455
C111 H10E 3.0497 no 2_455
C112 H93A 3.2404 no 2_455
C112 H10E 3.0374 no 2_455
C112 H12J 3.5875 no 2_555
C113 H93A 3.1578 no 2_455
C113 H95A 3.2369 no 2_455
C114 H93A 3.2479 no 2_455
C114 H93B 3.1251 no 2_455
C114 H95A 3.5772 no 2_455
C115 H93B 3.5498 no 2_455
C115 H95B 3.3987 no 2_455
C116 H112 3.4793 no 2_555
C116 H95B 3.3478 no 2_455
C116 H95A 3.4543 no 2_455
C117 H90B 3.1484 no 2_455
C117 H92A 3.5594 no 2_455
C117 H92D 3.5427 no 2_455
C117 H93A 3.4576 no 2_455
C117 H93B 3.2102 no 2_455
C118 H64A 3.4486 no 1_544
C119 H11D 3.2778 no 1_445
C119 H22A 3.5051 no 1_445
C119 H64A 3.1832 no 1_544
C120 H12B 3.5552 no 1_445
C120 H48A 3.4428 no 1_444
C120 H64A 3.0460 no 1_544
C120 H90B 3.4235 no 2_455
C120 H91D 2.7845 no 2_455
C120 H92A 3.3394 no 2_455
C121 H26F 3.3106 no 2_665
C121 H92D 3.2707 no 2_455
C122 H112 3.5866 no 2_555
C122 H10M 3.3128 no 1_655
C123 H54B 3.2218 no 1_544
C123 H64C 3.4921 no 1_544
C124 H52B 3.5896 no 1_544
C124 H54B 3.2428 no 1_544
C124 H64C 3.1053 no 1_544
C124 H10M 3.2700 no 1_655
C124 H10N 3.3490 no 1_655
C124 H10S 3.0722 no 1_655
C125 H112 3.1769 no 2_555
C125 H22C 3.1047 no 2_665
C126 H112 3.3787 no 2_555
C126 H20A 3.3256 no 2_665
C126 H20B 3.4630 no 2_665
C126 H22C 2.8234 no 2_665
C126 H11G 3.5447 no 2_555
H9A S1 3.5688 no 2_665
H9A C4 3.2237 no 2_665
H9A C13 2.9525 no 2_665
H9A C14 3.2508 no 2_665
H9B S2 3.1438 no 2_665
H9B C13 3.3526 no 2_665
H9B C14 3.0366 no 2_665
H9B C15 3.1871 no 2_665
H27 H48B 2.9936 no 2_666
H27 H51A 3.2224 no 2_666
H27 H51B 3.4029 no 2_666
H27 H8B 2.7539 no 2_665
H27 H8D 3.4994 no 2_665
H27 H8E 3.0863 no 2_665
H28 H61B 2.9763 no 2_666
H28 H8B 3.4952 no 2_665
H28 H8E 3.3651 no 2_665
H69 S4 3.1893 no 2_566
H69 C46 3.4833 no 2_566
H69 C82 3.4903 no 2_456
H69 H53A 3.1500 no 2_566
H69 H82A 3.3056 no 2_456
H69 H82B 2.8037 no 2_456
H70 H50B 3.2758 no 1_455
H70 H80B 3.5467 no 2_456
H111 C93 3.4899 no 2_455
H111 H93A 2.6056 no 2_455
H111 H10E 3.5528 no 2_455
H112 C116 3.4793 no 2_555
H112 C122 3.5866 no 2_555
H112 C125 3.1769 no 2_555
H112 C126 3.3787 no 2_555
H112 H10E 2.9738 no 2_455
H112 H10F 3.3852 no 2_455
H112 H12J 2.6534 no 2_555
H9C H10G 3.1346 no 2_555
H9C H10H 3.4124 no 2_555
H9D C98 3.2865 no 2_555
H9D C99 3.2563 no 2_555
H9D C100 3.4864 no 2_555
H9D C104 3.1930 no 2_555
H9D H10G 2.4051 no 2_555
H9D H10H 3.1668 no 2_555
H10C S2 3.0917 no 2_665
H10C C14 3.3134 no 2_665
H10C C15 3.4091 no 2_665
H10D H68B 3.3907 no 1_654
H11C H96B 3.4836 no 2_555
H11C H11I 3.5749 no 1_665
H11D C119 3.2778 no 1_665
H11D H11I 2.6950 no 1_665
H11D H11J 3.0251 no 1_665
H11D H11L 3.2165 no 1_665
H12C S2 3.3451 no 2_665
H12C H68B 3.5873 no 1_654
H12C H11L 3.5586 no 1_665
H12D C67 3.1513 no 1_654
H12D C68 3.1095 no 1_654
H12D H67A 3.5207 no 1_654
H12D H67B 2.4758 no 1_654
H12D H68A 3.4813 no 1_654
H12D H68B 2.3915 no 1_654
H12D H94A 3.2258 no 2_555
H12D H94B 3.4592 no 2_555
H12E C94 3.2392 no 2_555
H12E C95 3.4989 no 2_555
H12E C96 2.7849 no 2_555
H12E H67B 3.0450 no 1_654
H12E H94A 2.7484 no 2_555
H12E H96A 2.3096 no 2_555
H12E H96B 2.4950 no 2_555
H12E H94B 3.0207 no 2_555
H10A C104 3.0396 no 2_555
H10A H96B 3.4057 no 2_555
H10A H10G 2.1977 no 2_555
H10A H10H 3.0567 no 2_555
H10B C98 3.3503 no 2_555
H10B H94A 3.3218 no 2_555
H10B H10G 3.1850 no 2_555
H11A H11I 3.2467 no 1_665
H11B C94 3.5957 no 2_555
H11B C96 3.0862 no 2_555
H11B H94A 2.9393 no 2_555
H11B H96A 2.7999 no 2_555
H11B H96B 2.5565 no 2_555
H11B H10G 3.5780 no 2_555
H11B H94B 3.5449 no 2_555
H12A C67 3.2734 no 1_654
H12A C68 2.9948 no 1_654
H12A H67B 2.6678 no 1_654
H12A H68A 3.1889 no 1_654
H12A H68B 2.2661 no 1_654
H12B C120 3.5552 no 1_665
H12B H67B 3.4380 no 1_654
H12B H11I 3.0935 no 1_665
H12B H11L 2.7173 no 1_665
H19A C106 3.5932 no 2_555
H19A H96A 3.3971 no 1_765
H19A H96C 3.2606 no 1_765
H19A H10I 3.2282 no 2_555
H19A H10L 2.9738 no 2_555
H19B C104 3.1180 no 2_555
H19B C105 3.0996 no 2_555
H19B C106 3.3405 no 2_555
H19B H10G 3.3517 no 2_555
H19B H10H 2.4918 no 2_555
H19B H10I 2.6218 no 2_555
H19B H10L 2.7504 no 2_555
H20A C5 3.5715 no 2_665
H20A C96 3.2535 no 1_765
H20A C126 3.3256 no 2_665
H20A H96A 3.3795 no 1_765
H20A H96C 2.3711 no 1_765
H20A H5B 2.7697 no 2_665
H20A H5D 3.2391 no 2_665
H20B S1 3.5720 no 2_665
H20B C1 3.1413 no 2_665
H20B C2 3.0548 no 2_665
H20B C3 3.5984 no 2_665
H20B C5 3.3671 no 2_665
H20B C126 3.4630 no 2_665
H20B H5A 3.4214 no 2_665
H20B H5B 2.9506 no 2_665
H20B H5D 3.5069 no 2_665
H21A H21B 3.5955 no 2_765
H21A H96B 3.2441 no 2_555
H21A H10I 2.8728 no 2_555
H21B C96 3.0681 no 1_765
H21B H21A 3.5955 no 2_765
H21B H21B 3.0514 no 2_765
H21B H96A 3.3642 no 1_765
H21B H96B 3.0920 no 1_765
H21B H96C 2.3406 no 1_765
H21B H10I 3.3296 no 1_765
H21B H10I 3.3690 no 2_555
H22A C119 3.5051 no 1_665
H22A H10K 3.4226 no 1_765
H22A H11G 3.5324 no 1_665
H22A H11I 2.6978 no 1_665
H22B C105 3.0667 no 1_765
H22B C106 3.1629 no 1_765
H22B H96C 2.9657 no 1_765
H22B H10I 2.7041 no 1_765
H22B H10J 2.8930 no 1_765
H22B H10K 2.4516 no 1_765
H22C S1 3.3462 no 2_665
H22C C1 3.2549 no 2_665
H22C C125 3.1047 no 2_665
H22C C126 2.8234 no 2_665
H22C H96C 3.2605 no 1_765
H22C H11G 3.1623 no 1_665
H22C H11I 3.5120 no 1_665
H23A C61 3.0162 no 2_666
H23A C63 3.3501 no 2_666
H23A H61A 2.5464 no 2_666
H23A H61B 2.6252 no 2_666
H23A H63A 3.2480 no 2_666
H23A H63B 2.7658 no 2_666
H23B C96 3.5138 no 1_765
H23B H61A 3.4716 no 2_666
H23B H63A 3.1611 no 2_666
H23B H63B 3.1898 no 2_666
H23B H96A 2.7735 no 1_765
H23B H96C 3.3973 no 1_765
H24A C95 3.3067 no 1_765
H24A C96 3.2110 no 1_765
H24A H95B 2.6915 no 1_765
H24A H96A 2.7263 no 1_765
H24A H96C 3.1972 no 1_765
H24A H94B 3.2569 no 1_765
H25A H78A 3.5841 no 2_566
H25B H12G 2.8288 no 2_665
H25B H12L 3.5727 no 2_665
H25C C61 3.5056 no 2_666
H25C C66 3.5018 no 2_666
H25C H61A 2.7322 no 2_666
H25C H61B 3.4609 no 2_666
H25C H66B 2.6933 no 2_666
H25C H67A 3.5679 no 2_666
H25C H67B 3.5741 no 2_666
H25D C67 3.3610 no 2_666
H25D C94 3.1753 no 1_765
H25D C95 3.1868 no 1_765
H25D C96 3.2502 no 1_765
H25D H61A 3.3218 no 2_666
H25D H66B 3.3418 no 2_666
H25D H67A 3.0075 no 2_666
H25D H67B 2.9848 no 2_666
H25D H95B 2.8219 no 1_765
H25D H96A 2.5808 no 1_765
H25D H94B 2.3789 no 1_765
H26A C89 3.3012 no 1_765
H26A C92 3.4571 no 1_765
H26A H89A 3.5168 no 1_765
H26A H89B 2.3903 no 1_765
H26A H93B 3.5733 no 1_765
H26A H12G 3.4557 no 2_665
H26A H12H 3.5561 no 2_665
H26B C93 3.3660 no 1_765
H26B C94 3.1535 no 1_765
H26B C95 3.0612 no 1_765
H26B H89B 2.7082 no 1_765
H26B H93B 2.7261 no 1_765
H26B H95B 2.2444 no 1_765
H26B H12G 3.0572 no 2_665
H26B H12H 3.4488 no 2_665
H26B H94B 2.7346 no 1_765
H26C C66 3.5383 no 2_666
H26C C67 3.4837 no 2_666
H26C H66B 2.8299 no 2_666
H26C H67A 2.9253 no 2_666
H26C H67B 3.5613 no 2_666
H26C H89B 2.7369 no 1_765
H26C H95B 3.4562 no 1_765
H26C H94B 3.0098 no 1_765
H26D C89 2.8398 no 1_765
H26D H66B 3.2539 no 2_666
H26D H67A 3.0278 no 2_666
H26D H89A 3.0325 no 1_765
H26D H89B 1.9140 no 1_765
H26D H93B 3.1880 no 1_765
H26D H95B 3.4799 no 1_765
H26D H94B 3.1093 no 1_765
H26E H89B 3.3028 no 1_765
H26E H12G 3.4619 no 2_665
H26F C94 3.5036 no 1_765
H26F C95 3.3350 no 1_765
H26F C121 3.3106 no 2_665
H26F H89B 2.8647 no 1_765
H26F H93B 2.9197 no 1_765
H26F H95B 2.4569 no 1_765
H26F H12G 2.7152 no 2_665
H26F H12H 3.1764 no 2_665
H26F H94B 3.1338 no 1_765
H33A C56 3.2300 no 2_666
H33A C57 3.1324 no 2_666
H33A C58 3.0632 no 2_666
H33A C61 3.2266 no 2_666
H33A H61A 3.2149 no 2_666
H33A H61B 2.8251 no 2_666
H33A H66B 3.2901 no 2_666
H33B S5 3.5870 no 2_666
H33B C56 3.4275 no 2_666
H33B C57 3.3535 no 2_666
H33B H82B 3.3851 no 1_765
H33B H82C 3.0115 no 1_765
H34A C81 3.4903 no 1_765
H34A H66B 2.6931 no 2_666
H34A H81B 2.6388 no 1_765
H34A H82B 3.4380 no 1_765
H34A H82C 3.3788 no 1_765
H34B H78A 3.2085 no 2_566
H34B H7B 3.5636 no 2_665
H35A C81 3.2073 no 1_765
H35A C82 3.2202 no 1_765
H35A H81A 3.1005 no 1_765
H35A H81A 3.0350 no 2_566
H35A H81B 2.7933 no 1_765
H35A H82B 3.5937 no 1_765
H35A H82C 2.5123 no 1_765
H35B C78 3.0587 no 2_566
H35B H75B 3.3123 no 2_566
H35B H78A 2.6362 no 2_566
H35B H78B 3.4969 no 2_566
H35B H78C 2.6552 no 2_566
H35B H79 3.2456 no 2_566
H35B H81A 2.9960 no 2_566
H36A C92 3.3212 no 1_765
H36A H81B 3.5156 no 1_765
H36A H91A 3.0101 no 1_765
H36A H92B 3.3769 no 1_765
H36A H92C 2.6526 no 1_765
H36A H92E 3.5459 no 1_765
H36A H92F 2.3842 no 1_765
H36B C81 3.3263 no 1_765
H36B H39B 3.2710 no 2_776
H36B H81A 3.0148 no 1_765
H36B H81B 2.7176 no 1_765
H36B H82C 3.4300 no 2_566
H36B H91A 2.8844 no 1_765
H36B H92C 3.5122 no 1_765
H36B H92F 3.0376 no 1_765
H36C C78 3.1040 no 2_566
H36C C82 3.5380 no 2_566
H36C H39B 3.4839 no 2_776
H36C H54C 3.1986 no 2_676
H36C H78A 3.1326 no 2_566
H36C H78B 2.9010 no 2_566
H36C H78C 2.7615 no 2_566
H36C H81A 3.3273 no 2_566
H36C H82A 3.0690 no 2_566
H36C H82C 3.2612 no 2_566
H36C H92B 3.5884 no 1_765
H36C H92C 3.5132 no 1_765
H36C H92F 3.2333 no 1_765
H12F H63A 3.1948 no 1_654
H12F H65B 3.3126 no 1_654
H12F H67B 2.8161 no 1_654
H12F H96A 3.4347 no 2_555
H12F H11I 3.4958 no 1_665
H12F H11L 3.4458 no 1_665
H37A C79 3.2575 no 2_566
H37A H75B 3.5870 no 2_566
H37A H79 2.6911 no 2_566
H37A H79B 2.9807 no 2_566
H37A H91C 3.5680 no 2_566
H37B H79 2.9807 no 2_566
H37B H79B 3.5896 no 2_566
H37B H81A 3.2967 no 2_566
H37B H82C 3.2183 no 1_765
H38A S4 3.0560 no 2_666
H38B S5 3.0391 no 2_666
H38B C55 3.3156 no 2_666
H38B C56 3.0158 no 2_666
H38B C57 3.3705 no 2_666
H39A C91 2.8735 no 2_566
H39A C91A 2.9859 no 2_566
H39A C92 3.2626 no 2_566
H39A H91A 2.8425 no 2_566
H39A H91B 2.2652 no 2_566
H39A H91C 2.2111 no 2_566
H39A H91D 3.2505 no 2_566
H39A H92B 2.7030 no 2_566
H39A H92E 2.8187 no 2_566
H39A H92F 3.4689 no 2_566
H39B C82 3.4294 no 1_765
H39B H36B 3.2710 no 2_776
H39B H36C 3.4839 no 2_776
H39B H54C 3.5944 no 1_655
H39B H82A 3.4278 no 1_765
H39B H82C 2.6825 no 1_765
H39B H91C 3.5809 no 2_566
H39B H92B 3.2316 no 2_566
H39B H92E 3.3720 no 2_566
H40A S5 3.2443 no 2_666
H40A C56 3.3757 no 1_655
H40A C57 3.2999 no 1_655
H40A H53A 3.2402 no 1_655
H40A H53B 3.2417 no 1_655
H40A H62B 3.1623 no 1_655
H40B C57 3.3841 no 1_655
H40B C58 3.4854 no 1_655
H40B C62 3.5738 no 1_655
H40B H62A 3.3070 no 1_655
H40B H62B 2.9879 no 1_655
H40C C53 3.5724 no 1_655
H40C C62 3.3670 no 1_655
H40C C92 3.3819 no 2_566
H40C H53A 3.5987 no 1_655
H40C H53B 2.9447 no 1_655
H40C H54C 3.2931 no 1_655
H40C H62A 3.3425 no 1_655
H40C H62B 2.5272 no 1_655
H40C H64B 3.1680 no 1_655
H40C H91B 3.4507 no 2_566
H40C H91C 3.5172 no 2_566
H40C H92B 2.4914 no 2_566
H40C H92E 2.4741 no 2_566
H47A C74 3.5231 no 2_566
H47A C83 3.0574 no 2_566
H47A C84 3.2874 no 2_566
H47A C110 3.4606 no 1_666
H47A H90A 2.7762 no 2_566
H47A H10U 3.1991 no 1_666
H47A H10V 2.8237 no 1_666
H47B C73 3.5239 no 2_566
H47B C74 3.2833 no 2_566
H47B C83 3.2390 no 2_566
H47B H79B 3.2442 no 2_566
H47B H90A 3.1265 no 2_566
H47B H91B 3.1201 no 2_566
H47B H91C 3.1312 no 2_566
H48A C90 3.5057 no 2_566
H48A C91A 3.1552 no 2_566
H48A C120 3.4428 no 1_666
H48A H90A 2.7709 no 2_566
H48A H91B 2.9267 no 2_566
H48A H91C 3.1120 no 2_566
H48A H91D 2.5402 no 2_566
H48A H10V 2.7956 no 1_666
H48A H11K 2.8299 no 1_666
H48A H11L 3.3903 no 1_666
H48A H11M 3.5985 no 1_666
H48B S3 3.2266 no 2_666
H48B H27 2.9936 no 2_666
H48B H10V 3.0889 no 1_666
H49A H91B 2.9995 no 2_566
H49A H91C 3.1091 no 2_566
H49A H91D 3.3678 no 2_566
H49B S3 3.2910 no 2_666
H49B S4 3.5992 no 2_666
H50A C59 3.3164 no 1_655
H50A C65 3.3266 no 1_655
H50A H62A 2.9670 no 1_655
H50A H65A 2.9544 no 1_655
H50A H65B 3.2990 no 1_655
H50B S3 3.5934 no 2_666
H50B C59 3.5989 no 1_655
H50B C65 3.2055 no 1_655
H50B H70 3.2758 no 1_655
H50B H65A 2.4172 no 1_655
H50B H65B 3.4359 no 1_655
H50C H62A 3.3944 no 1_655
H50C H65A 3.0824 no 1_655
H50C H65B 3.4127 no 1_655
H50C H11L 2.9281 no 1_666
H51A C27 3.5368 no 2_666
H51A C109 3.4319 no 1_666
H51A C110 3.1888 no 1_666
H51A H27 3.2224 no 2_666
H51A H10R 3.0002 no 1_666
H51A H10S 3.5516 no 1_666
H51A H10U 3.3694 no 1_666
H51A H10V 2.4813 no 1_666
H51B C27 3.3126 no 2_666
H51B C28 3.3405 no 2_666
H51B H27 3.4029 no 2_666
H52A S6 3.2978 no 2_566
H52A C83 3.1585 no 2_566
H52A C84 3.2593 no 2_566
H52A H10S 3.5722 no 1_666
H52A H10U 3.2551 no 1_666
H52A H10V 3.5198 no 1_666
H52B C109 3.0644 no 1_666
H52B C110 3.4111 no 1_666
H52B C124 3.5896 no 1_566
H52B H10R 2.9890 no 1_666
H52B H10S 2.5013 no 1_666
H52B H10U 3.2032 no 1_666
H52B H10V 3.3552 no 1_666
H52B H12M 3.5496 no 1_566
H52B H12O 2.7811 no 1_566
H53A S6 3.0757 no 2_566
H53A H69 3.1500 no 2_566
H53A H40A 3.2402 no 1_455
H53A H40C 3.5987 no 1_455
H53B C40 3.5453 no 1_455
H53B H40A 3.2417 no 1_455
H53B H40C 2.9447 no 1_455
H54A S6 3.1983 no 2_566
H54A C78 3.3401 no 1_665
H54A H77A 3.0290 no 1_665
H54A H78B 2.5761 no 1_665
H54A H78C 3.5134 no 1_665
H54A H12O 3.4113 no 1_566
H54B C123 3.2218 no 1_566
H54B C124 3.2428 no 1_566
H54B H78B 3.1558 no 1_665
H54B H92B 3.5236 no 2_466
H54B H92E 3.4790 no 2_466
H54B H12K 2.5464 no 1_566
H54B H12L 3.5219 no 1_566
H54B H12M 3.5163 no 1_566
H54B H12O 2.5918 no 1_566
H54C H36C 3.1986 no 2_676
H54C H39B 3.5944 no 1_455
H54C H40C 3.2931 no 1_455
H54C H78B 2.8660 no 1_665
H54C H78C 3.5672 no 1_665
H54C H82A 3.2396 no 1_665
H54C H92B 3.3829 no 2_466
H54C H92E 3.4202 no 2_466
H61A C23 3.3964 no 2_666
H61A C25A 3.4242 no 2_666
H61A H23A 2.5464 no 2_666
H61A H23B 3.4716 no 2_666
H61A H25C 2.7322 no 2_666
H61A H25D 3.3218 no 2_666
H61A H33A 3.2149 no 2_666
H61B C28 3.4968 no 2_666
H61B H28 2.9763 no 2_666
H61B H23A 2.6252 no 2_666
H61B H25C 3.4609 no 2_666
H61B H33A 2.8251 no 2_666
H62A H40B 3.3070 no 1_455
H62A H40C 3.3425 no 1_455
H62A H50A 2.9670 no 1_455
H62A H50C 3.3944 no 1_455
H62A H11L 3.4891 no 1_566
H62B C40 3.0534 no 1_455
H62B H40A 3.1623 no 1_455
H62B H40B 2.9879 no 1_455
H62B H40C 2.5272 no 1_455
H63A H23A 3.2480 no 2_666
H63A H23B 3.1611 no 2_666
H63A H12F 3.1948 no 1_456
H63B C23 3.3164 no 2_666
H63B H23A 2.7658 no 2_666
H63B H23B 3.1898 no 2_666
H64A C118 3.4486 no 1_566
H64A C119 3.1832 no 1_566
H64A C120 3.0460 no 1_566
H64A H92A 3.5163 no 2_466
H64A H10K 3.2955 no 1_666
H64A H11H 2.8479 no 1_566
H64A H11I 2.8520 no 1_566
H64A H11L 3.1115 no 1_566
H64A H11M 2.4968 no 1_566
H64A H12I 3.2669 no 1_566
H64A H12M 3.5858 no 1_566
H64B H40C 3.1680 no 1_455
H64B H92A 3.1131 no 2_466
H64B H92B 3.2220 no 2_466
H64B H92D 3.3408 no 2_466
H64B H92E 3.0326 no 2_466
H64B H11M 3.1233 no 1_566
H64B H12K 3.2597 no 1_566
H64B H12M 3.4038 no 1_566
H64C C106 3.2823 no 1_666
H64C C123 3.4921 no 1_566
H64C C124 3.1053 no 1_566
H64C H10K 3.0847 no 1_666
H64C H10L 3.0586 no 1_666
H64C H10M 3.1473 no 1_666
H64C H12I 2.9752 no 1_566
H64C H12K 3.2116 no 1_566
H64C H12M 2.2796 no 1_566
H64C H12O 3.3341 no 1_566
H65A C50 2.9732 no 1_455
H65A H50A 2.9544 no 1_455
H65A H50B 2.4172 no 1_455
H65A H50C 3.0824 no 1_455
H65B C50 3.5798 no 1_455
H65B H12F 3.3126 no 1_456
H65B H50A 3.2990 no 1_455
H65B H50B 3.4359 no 1_455
H65B H50C 3.4127 no 1_455
H66A C80 3.5734 no 2_456
H66A H80B 2.7469 no 2_456
H66A H81B 3.3119 no 2_456
H66A H82B 3.1227 no 2_456
H66B C25A 3.3520 no 2_666
H66B C34 3.5428 no 2_666
H66B H25C 2.6933 no 2_666
H66B H25D 3.3418 no 2_666
H66B H26C 2.8299 no 2_666
H66B H26D 3.2539 no 2_666
H66B H33A 3.2901 no 2_666
H66B H34A 2.6931 no 2_666
H66B H81B 3.4894 no 2_456
H66B H82B 3.5175 no 2_456
H67A C25A 3.5595 no 2_666
H67A C85 3.3954 no 2_456
H67A C86 2.8680 no 2_456
H67A C87 3.0787 no 2_456
H67A C89 3.1685 no 2_456
H67A C93 3.5851 no 2_456
H67A C94 3.1985 no 2_456
H67A H12D 3.5207 no 1_456
H67A H25C 3.5679 no 2_666
H67A H25D 3.0075 no 2_666
H67A H26C 2.9253 no 2_666
H67A H26D 3.0278 no 2_666
H67A H89A 3.1415 no 2_456
H67A H89B 2.9341 no 2_456
H67A H94A 3.4590 no 2_456
H67A H94B 2.3523 no 2_456
H67B C12 3.4419 no 1_456
H67B C12a 2.9366 no 1_456
H67B H12D 2.4758 no 1_456
H67B H12E 3.0450 no 1_456
H67B H12A 2.6678 no 1_456
H67B H12B 3.4380 no 1_456
H67B H25C 3.5741 no 2_666
H67B H25D 2.9848 no 2_666
H67B H26C 3.5613 no 2_666
H67B H12F 2.8161 no 1_456
H67B H94B 2.8248 no 2_456
H68A H12D 3.4813 no 1_456
H68A H12A 3.1889 no 1_456
H68A H8C 2.9729 no 1_456
H68A H8F 2.9262 no 1_456
H68B C12 3.2372 no 1_456
H68B C12a 3.3370 no 1_456
H68B H10D 3.3907 no 1_456
H68B H12C 3.5873 no 1_456
H68B H12D 2.3915 no 1_456
H68B H12A 2.2661 no 1_456
H68B C8 3.2342 no 1_456
H68B H6A 3.5319 no 1_456
H68B H7C 3.0760 no 1_456
H68B H8A 3.1812 no 1_456
H68B H8C 2.4580 no 1_456
H68B H8D 3.1618 no 1_456
H68B H8F 2.6568 no 1_456
H68C S7 3.1973 no 2_456
H68C C84 3.0676 no 2_456
H68C C85 2.7699 no 2_456
H68C C86 3.2407 no 2_456
H68C H7C 3.4233 no 1_456
H68C H8C 3.0924 no 1_456
H68C H8F 3.2859 no 1_456
H75A S3 3.4506 no 2_566
H75A C32 3.4357 no 2_566
H75A C41 3.4104 no 2_566
H75B S3 3.5769 no 2_566
H75B C31 3.2966 no 2_566
H75B C32 2.9970 no 2_566
H75B C41 3.1832 no 2_566
H75B H35B 3.3123 no 2_566
H75B H37A 3.5870 no 2_566
H76A C74 3.2751 no 2_456
H76A C80 3.5750 no 2_456
H76A C83 3.1652 no 2_456
H76A C84 3.3926 no 2_456
H76A H80A 3.5516 no 2_456
H76A H80B 2.7992 no 2_456
H76B S6 3.3561 no 2_456
H76B C74 3.2798 no 2_456
H77A S7 3.1506 no 2_456
H77A C83 3.1666 no 2_456
H77A C84 2.9066 no 2_456
H77A C85 3.2746 no 2_456
H77A H54A 3.0290 no 1_445
H77A H7A 3.3954 no 1_456
H77A H7C 2.9577 no 1_456
H77A H8C 3.0700 no 1_456
H77A H8F 3.2427 no 1_456
H77B C7 3.4810 no 1_456
H77B C7A 3.2627 no 1_456
H77B C8 2.8691 no 1_456
H77B H7A 3.2268 no 1_456
H77B H7C 2.9261 no 1_456
H77B H7D 3.3996 no 1_456
H77B H8B 2.9471 no 1_456
H77B H8C 2.1050 no 1_456
H77B H8E 3.2077 no 1_456
H77B H8F 2.0397 no 1_456
H78A C7 3.2504 no 1_456
H78A C7A 3.5575 no 1_456
H78A C35 3.3480 no 2_566
H78A C36 3.5614 no 2_566
H78A H25A 3.5841 no 2_566
H78A H34B 3.2085 no 2_566
H78A H35B 2.6362 no 2_566
H78A H36C 3.1326 no 2_566
H78A C8 3.3451 no 1_456
H78A H7A 2.9845 no 1_456
H78A H7B 3.2217 no 1_456
H78A H7D 3.1228 no 1_456
H78A H8B 3.1549 no 1_456
H78A H8C 3.1141 no 1_456
H78A H8E 3.1137 no 1_456
H78A H8F 2.9798 no 1_456
H78B C7 3.5486 no 1_456
H78B C7A 3.5884 no 1_456
H78B C54 3.0278 no 1_445
H78B H35B 3.4969 no 2_566
H78B H36C 2.9010 no 2_566
H78B H54A 2.5761 no 1_445
H78B H54B 3.1558 no 1_445
H78B H54C 2.8660 no 1_445
H78B H7A 2.8499 no 1_456
H78B H7C 3.3754 no 1_456
H78B H7D 3.0416 no 1_456
H78C C35 3.4514 no 2_566
H78C C36 3.4875 no 2_566
H78C H35B 2.6552 no 2_566
H78C H36C 2.7615 no 2_566
H78C H54A 3.5134 no 1_445
H78C H54C 3.5672 no 1_445
H79 C31 3.5758 no 2_566
H79 C37 3.1931 no 2_566
H79 H35B 3.2456 no 2_566
H79 H37A 2.6911 no 2_566
H79 H37B 2.9807 no 2_566
H79B H37A 2.9807 no 2_566
H79B H37B 3.5896 no 2_566
H79B H47B 3.2442 no 2_566
H80A S6 3.3959 no 2_456
H80A C71 3.3117 no 2_456
H80A H76A 3.5516 no 2_456
H80B C70 3.5450 no 2_456
H80B H70 3.5467 no 2_456
H80B H66A 2.7469 no 2_456
H80B H76A 2.7992 no 2_456
H81A C35 3.3567 no 2_566
H81A H35A 3.1005 no 1_345
H81A H35A 3.0350 no 2_566
H81A H35B 2.9960 no 2_566
H81A H36B 3.0148 no 1_345
H81A H36C 3.3273 no 2_566
H81A H37B 3.2967 no 2_566
H81B C34 3.3620 no 1_345
H81B C35 3.2611 no 1_345
H81B C36 3.3048 no 1_345
H81B H34A 2.6388 no 1_345
H81B H35A 2.7933 no 1_345
H81B H36A 3.5156 no 1_345
H81B H36B 2.7176 no 1_345
H81B H66A 3.3119 no 2_456
H81B H66B 3.4894 no 2_456
H82A S6 3.5481 no 2_456
H82A H69 3.3056 no 2_456
H82A H36C 3.0690 no 2_566
H82A H39B 3.4278 no 1_345
H82A H54C 3.2396 no 1_445
H82B S5 3.4853 no 2_456
H82B C60 2.9909 no 2_456
H82B C69 2.7455 no 2_456
H82B C70 3.2459 no 2_456
H82B H69 2.8037 no 2_456
H82B H33B 3.3851 no 1_345
H82B H34A 3.4380 no 1_345
H82B H35A 3.5937 no 1_345
H82B H66A 3.1227 no 2_456
H82B H66B 3.5175 no 2_456
H82C C35 3.4072 no 1_345
H82C H33B 3.0115 no 1_345
H82C H34A 3.3788 no 1_345
H82C H35A 2.5123 no 1_345
H82C H36B 3.4300 no 2_566
H82C H36C 3.2612 no 2_566
H82C H37B 3.2183 no 1_345
H82C H39B 2.6825 no 1_345
H89A H26A 3.5168 no 1_345
H89A H26D 3.0325 no 1_345
H89A H67A 3.1415 no 2_456
H89B C26 2.7654 no 1_345
H89B H26A 2.3903 no 1_345
H89B H26B 2.7082 no 1_345
H89B H26C 2.7369 no 1_345
H89B H26D 1.9140 no 1_345
H89B H26E 3.3028 no 1_345
H89B H26F 2.8647 no 1_345
H89B H67A 2.9341 no 2_456
H90A C47 3.2463 no 2_566
H90A C48 3.4564 no 2_566
H90A C110 3.3049 no 2_455
H90A H47A 2.7762 no 2_566
H90A H47B 3.1265 no 2_566
H90A H48A 2.7709 no 2_566
H90A H10T 3.3140 no 2_455
H90A H10U 2.9043 no 2_455
H90A H10V 3.1536 no 2_455
H90A H11K 3.2603 no 2_455
H90B C117 3.1484 no 2_455
H90B C120 3.4235 no 2_455
H90B H10T 3.4073 no 2_455
H90B H10U 3.5739 no 2_455
H90B H11E 2.8803 no 2_455
H90B H11F 2.5024 no 2_455
H90B H11K 2.9622 no 2_455
H90B H11M 3.0266 no 2_455
H90B H12H 3.5278 no 2_455
H91A C36 3.3834 no 1_345
H91A H36A 3.0101 no 1_345
H91A H36B 2.8844 no 1_345
H91A H39A 2.8425 no 2_566
H91B C39 3.2217 no 2_566
H91B C48 3.4846 no 2_566
H91B H39A 2.2652 no 2_566
H91B H40C 3.4507 no 2_566
H91B H47B 3.1201 no 2_566
H91B H48A 2.9267 no 2_566
H91B H49A 2.9995 no 2_566
H91B H11M 3.5861 no 2_455
H91C C39 3.1789 no 2_566
H91C H37A 3.5680 no 2_566
H91C H39A 2.2111 no 2_566
H91C H39B 3.5809 no 2_566
H91C H40C 3.5172 no 2_566
H91C H47B 3.1312 no 2_566
H91C H48A 3.1120 no 2_566
H91C H49A 3.1091 no 2_566
H91D C48 3.3815 no 2_566
H91D C120 2.7845 no 2_455
H91D H39A 3.2505 no 2_566
H91D H48A 2.5402 no 2_566
H91D H49A 3.3678 no 2_566
H91D H11F 3.5103 no 2_455
H91D H11K 2.5769 no 2_455
H91D H11L 3.1907 no 2_455
H91D H11M 2.2249 no 2_455
H92A C117 3.5594 no 2_455
H92A C120 3.3394 no 2_455
H92A H64A 3.5163 no 2_466
H92A H64B 3.1131 no 2_466
H92A H11F 2.5958 no 2_455
H92A H11K 3.4894 no 2_455
H92A H11M 2.4385 no 2_455
H92A H12H 2.7212 no 2_455
H92A H12K 3.3739 no 2_455
H92B C39 3.2013 no 2_566
H92B C40 3.2342 no 2_566
H92B H36A 3.3769 no 1_345
H92B H36C 3.5884 no 1_345
H92B H39A 2.7030 no 2_566
H92B H39B 3.2316 no 2_566
H92B H40C 2.4914 no 2_566
H92B H54B 3.5236 no 2_466
H92B H54C 3.3829 no 2_466
H92B H64B 3.2220 no 2_466
H92B H12K 3.5935 no 2_455
H92C C26 3.4684 no 1_345
H92C C36 3.3811 no 1_345
H92C H36A 2.6526 no 1_345
H92C H36B 3.5122 no 1_345
H92C H36C 3.5132 no 1_345
H92C H11F 3.5205 no 2_455
H92C H12H 2.8564 no 2_455
H92C H12K 3.2743 no 2_455
H92D C117 3.5427 no 2_455
H92D C121 3.2707 no 2_455
H92D H64B 3.3408 no 2_466
H92D H11F 2.5536 no 2_455
H92D H11M 2.9002 no 2_455
H92D H12G 3.5989 no 2_455
H92D H12H 2.3132 no 2_455
H92D H12K 3.0248 no 2_455
H92E C39 3.3083 no 2_566
H92E C40 3.2558 no 2_566
H92E H36A 3.5459 no 1_345
H92E H39A 2.8187 no 2_566
H92E H39B 3.3720 no 2_566
H92E H40C 2.4741 no 2_566
H92E H54B 3.4790 no 2_466
H92E H54C 3.4202 no 2_466
H92E H64B 3.0326 no 2_466
H92E H11M 3.4489 no 2_455
H92E H12K 3.4890 no 2_455
H92F C36 3.0329 no 1_345
H92F H36A 2.3842 no 1_345
H92F H36B 3.0376 no 1_345
H92F H36C 3.2333 no 1_345
H92F H39A 3.4689 no 2_566
H92F H12H 3.4316 no 2_455
H93A C111 3.0591 no 2_455
H93A C112 3.2404 no 2_455
H93A C113 3.1578 no 2_455
H93A C114 3.2479 no 2_455
H93A C117 3.4576 no 2_455
H93A H111 2.6056 no 2_455
H93A H10O 3.1500 no 2_455
H93A H11E 2.8487 no 2_455
H93B C26 3.4919 no 1_345
H93B C114 3.1251 no 2_455
H93B C115 3.5498 no 2_455
H93B C117 3.2102 no 2_455
H93B H26A 3.5733 no 1_345
H93B H26B 2.7261 no 1_345
H93B H26D 3.1880 no 1_345
H93B H26F 2.9197 no 1_345
H93B H11E 2.8866 no 2_455
H93B H11F 3.0609 no 2_455
H93B H12H 3.4977 no 2_455
H94A C12a 3.4203 no 2_555
H94A H12D 3.2258 no 2_555
H94A H12E 2.7484 no 2_555
H94A H10B 3.3218 no 2_555
H94A H11B 2.9393 no 2_555
H94A H67A 3.4590 no 2_456
H95B C24 3.5838 no 1_345
H95B C25A 3.2978 no 1_345
H95B C26 3.1752 no 1_345
H95B C115 3.3987 no 2_455
H95B C116 3.3478 no 2_455
H95B H24A 2.6915 no 1_345
H95B H25D 2.8219 no 1_345
H95B H26B 2.2444 no 1_345
H95B H26C 3.4562 no 1_345
H95B H26D 3.4799 no 1_345
H95B H26F 2.4569 no 1_345
H95B H24D 2.9608 no 1_345
H95A S9 3.0897 no 2_455
H95A C113 3.2369 no 2_455
H95A C114 3.5772 no 2_455
H95A C116 3.4543 no 2_455
H96A C12a 3.2308 no 2_555
H96A C23 3.5652 no 1_345
H96A C24 3.5959 no 1_345
H96A C25A 3.4170 no 1_345
H96A H12E 2.3096 no 2_555
H96A H11B 2.7999 no 2_555
H96A H19A 3.3971 no 1_345
H96A H20A 3.3795 no 1_345
H96A H21B 3.3642 no 1_345
H96A H23B 2.7735 no 1_345
H96A H24A 2.7263 no 1_345
H96A H25D 2.5808 no 1_345
H96A H12F 3.4347 no 2_555
H96A H24D 3.2722 no 1_345
H96B C11 3.4369 no 2_555
H96B C12a 3.4461 no 2_555
H96B H11C 3.4836 no 2_555
H96B H12E 2.4950 no 2_555
H96B H10A 3.4057 no 2_555
H96B H11B 2.5565 no 2_555
H96B H21A 3.2441 no 2_555
H96B H21B 3.0920 no 1_345
H96C C20 2.9921 no 1_345
H96C C21 2.8856 no 1_345
H96C C22 3.2277 no 1_345
H96C H19A 3.2606 no 1_345
H96C H20A 2.3711 no 1_345
H96C H21B 2.3406 no 1_345
H96C H22B 2.9657 no 1_345
H96C H22C 3.2605 no 1_345
H96C H23B 3.3973 no 1_345
H96C H24A 3.1972 no 1_345
H96C H24D 3.2626 no 1_345
H10E S8 3.5700 no 2_455
H10E C102 3.1194 no 2_455
H10E C111 3.0497 no 2_455
H10E C112 3.0374 no 2_455
H10E H111 3.5528 no 2_455
H10E H112 2.9738 no 2_455
H10F S8 3.2866 no 2_455
H10F H112 3.3852 no 2_455
H10F H12M 3.4882 no 1_455
H10F H12N 3.1921 no 1_455
H10G C9a 3.2000 no 2_555
H10G C10 3.0808 no 2_555
H10G H9C 3.1346 no 2_555
H10G H9D 2.4051 no 2_555
H10G H10A 2.1977 no 2_555
H10G H10B 3.1850 no 2_555
H10G H11B 3.5780 no 2_555
H10G H19B 3.3517 no 2_555
H10H C13 3.3151 no 2_555
H10H C14 3.3087 no 2_555
H10H C19 3.4433 no 2_555
H10H H9C 3.4124 no 2_555
H10H H9D 3.1668 no 2_555
H10H H10A 3.0567 no 2_555
H10H H19B 2.4918 no 2_555
H10I C19 3.3505 no 2_555
H10I C21 3.5221 no 2_555
H10I H19A 3.2282 no 2_555
H10I H19B 2.6218 no 2_555
H10I H21A 2.8728 no 2_555
H10I H21B 3.3296 no 1_345
H10I H21B 3.3690 no 2_555
H10I H22B 2.7041 no 1_345
H10J S9 3.1405 no 2_455
H10J H22B 2.8930 no 1_345
H10K C22 3.3195 no 1_345
H10K C64 3.5744 no 1_444
H10K H22A 3.4226 no 1_345
H10K H22B 2.4516 no 1_345
H10K H64A 3.2955 no 1_444
H10K H64C 3.0847 no 1_444
H10K H11H 3.2612 no 1_455
H10K H12I 3.3386 no 1_455
H10K H12M 3.5655 no 1_455
H10L C19 3.2610 no 2_555
H10L H19A 2.9738 no 2_555
H10L H19B 2.7504 no 2_555
H10L H64C 3.0586 no 1_444
H10L H12M 3.1753 no 1_455
H10M C122 3.3128 no 1_455
H10M C124 3.2700 no 1_455
H10M H64C 3.1473 no 1_444
H10M H12I 2.6925 no 1_455
H10M H12J 3.1832 no 1_455
H10M H12M 2.5116 no 1_455
H10M H12N 3.2290 no 1_455
H10N S8 3.2855 no 2_455
H10N C97 3.1259 no 2_455
H10N C98 3.0980 no 2_455
H10N C99 3.2978 no 2_455
H10N C124 3.3490 no 1_455
H10N H12M 3.4755 no 1_455
H10N H12N 2.6213 no 1_455
H10N H12O 3.4876 no 1_455
H10O C88 3.1317 no 2_455
H10O C97 2.8024 no 2_455
H10O C98 3.0509 no 2_455
H10O H93A 3.1500 no 2_455
H10P C13 3.3936 no 2_555
H10P C14 2.9993 no 2_555
H10P C15 3.3439 no 2_555
H10Q S1 3.3709 no 2_555
H10Q C13 3.3531 no 2_555
H10Q C14 3.0742 no 2_555
H10R S2 3.0623 no 2_555
H10R C15 3.3028 no 2_555
H10R C18 3.5707 no 2_555
H10R H51A 3.0002 no 1_444
H10R H52B 2.9890 no 1_444
H10S C52 3.3910 no 1_444
H10S C124 3.0722 no 1_455
H10S H51A 3.5516 no 1_444
H10S H52A 3.5722 no 1_444
H10S H52B 2.5013 no 1_444
H10S H12M 2.9915 no 1_455
H10S H12N 3.0650 no 1_455
H10S H12O 2.6513 no 1_455
H10T H90A 3.3140 no 2_455
H10T H90B 3.4073 no 2_455
H10U S7 3.0515 no 2_455
H10U C85 3.0165 no 2_455
H10U C86 3.2040 no 2_455
H10U C87 3.4392 no 2_455
H10U C88 3.2479 no 2_455
H10U C90 3.5998 no 2_455
H10U H47A 3.1991 no 1_444
H10U H51A 3.3694 no 1_444
H10U H52A 3.2551 no 1_444
H10U H52B 3.2032 no 1_444
H10U H90A 2.9043 no 2_455
H10U H90B 3.5739 no 2_455
H10V C47 3.4872 no 1_444
H10V C48 3.2677 no 1_444
H10V C51 3.3791 no 1_444
H10V H47A 2.8237 no 1_444
H10V H48A 2.7956 no 1_444
H10V H48B 3.0889 no 1_444
H10V H51A 2.4813 no 1_444
H10V H52A 3.5198 no 1_444
H10V H52B 3.3552 no 1_444
H10V H90A 3.1536 no 2_455
H11E C93 3.2838 no 2_455
H11E H90B 2.8803 no 2_455
H11E H93A 2.8487 no 2_455
H11E H93B 2.8866 no 2_455
H11F C90 3.4687 no 2_455
H11F C92 3.4216 no 2_455
H11F H90B 2.5024 no 2_455
H11F H91D 3.5103 no 2_455
H11F H92A 2.5958 no 2_455
H11F H92C 3.5205 no 2_455
H11F H92D 2.5536 no 2_455
H11F H93B 3.0609 no 2_455
H11G S1 3.2980 no 2_555
H11G C126 3.5447 no 2_555
H11G H22A 3.5324 no 1_445
H11G H22C 3.1623 no 1_445
H11H H64A 2.8479 no 1_544
H11H H10K 3.2612 no 1_655
H11I C11a 3.5049 no 1_445
H11I C22 3.4367 no 1_445
H11I H11C 3.5749 no 1_445
H11I H11D 2.6950 no 1_445
H11I H11A 3.2467 no 1_445
H11I H12B 3.0935 no 1_445
H11I H22A 2.6978 no 1_445
H11I H22C 3.5120 no 1_445
H11I H12F 3.4958 no 1_445
H11I H64A 2.8520 no 1_544
H11J S1 3.1766 no 2_555
H11J H11D 3.0251 no 1_445
H11K C90 3.5135 no 2_455
H11K C91A 3.3914 no 2_455
H11K H48A 2.8299 no 1_444
H11K H90A 3.2603 no 2_455
H11K H90B 2.9622 no 2_455
H11K H91D 2.5769 no 2_455
H11K H92A 3.4894 no 2_455
H11L C12 3.5526 no 1_445
H11L H11D 3.2165 no 1_445
H11L H12C 3.5586 no 1_445
H11L H12B 2.7173 no 1_445
H11L H12F 3.4458 no 1_445
H11L H48A 3.3903 no 1_444
H11L H50C 2.9281 no 1_444
H11L H62A 3.4891 no 1_544
H11L H64A 3.1115 no 1_544
H11L H91D 3.1907 no 2_455
H11M C64 3.2295 no 1_544
H11M C91A 3.0220 no 2_455
H11M C92 3.3032 no 2_455
H11M H48A 3.5985 no 1_444
H11M H64A 2.4968 no 1_544
H11M H64B 3.1233 no 1_544
H11M H90B 3.0266 no 2_455
H11M H91B 3.5861 no 2_455
H11M H91D 2.2249 no 2_455
H11M H92A 2.4385 no 2_455
H11M H92D 2.9002 no 2_455
H11M H92E 3.4489 no 2_455
H12G C25 3.5541 no 2_665
H12G C26 3.5126 no 2_665
H12G H25B 2.8288 no 2_665
H12G H26A 3.4557 no 2_665
H12G H26B 3.0572 no 2_665
H12G H26E 3.4619 no 2_665
H12G H26F 2.7152 no 2_665
H12G H92D 3.5989 no 2_455
H12H C92 3.2356 no 2_455
H12H H26A 3.5561 no 2_665
H12H H26B 3.4488 no 2_665
H12H H26F 3.1764 no 2_665
H12H H90B 3.5278 no 2_455
H12H H92A 2.7212 no 2_455
H12H H92C 2.8564 no 2_455
H12H H92D 2.3132 no 2_455
H12H H92F 3.4316 no 2_455
H12H H93B 3.4977 no 2_455
H12I C64 3.4952 no 1_544
H12I C106 3.4405 no 1_655
H12I H64A 3.2669 no 1_544
H12I H64C 2.9752 no 1_544
H12I H10K 3.3386 no 1_655
H12I H10M 2.6925 no 1_655
H12J S8 3.3550 no 2_555
H12J C112 3.5875 no 2_555
H12J H112 2.6534 no 2_555
H12J H10M 3.1832 no 1_655
H12K C54 3.5090 no 1_544
H12K H54B 2.5464 no 1_544
H12K H64B 3.2597 no 1_544
H12K H64C 3.2116 no 1_544
H12K H92A 3.3739 no 2_455
H12K H92B 3.5935 no 2_455
H12K H92C 3.2743 no 2_455
H12K H92D 3.0248 no 2_455
H12K H92E 3.4890 no 2_455
H12L H25B 3.5727 no 2_665
H12L H54B 3.5219 no 1_544
H12M C64 3.1866 no 1_544
H12M C106 3.2227 no 1_655
H12M H52B 3.5496 no 1_544
H12M H54B 3.5163 no 1_544
H12M H64A 3.5858 no 1_544
H12M H64B 3.4038 no 1_544
H12M H64C 2.2796 no 1_544
H12M H10F 3.4882 no 1_655
H12M H10K 3.5655 no 1_655
H12M H10L 3.1753 no 1_655
H12M H10M 2.5116 no 1_655
H12M H10N 3.4755 no 1_655
H12M H10S 2.9915 no 1_655
H12N S8 3.1691 no 2_555
H12N C107 3.5803 no 1_655
H12N H10F 3.1921 no 1_655
H12N H10M 3.2290 no 1_655
H12N H10N 2.6213 no 1_655
H12N H10S 3.0650 no 1_655
H12O S7 3.3194 no 2_555
H12O C52 3.5654 no 1_544
H12O C54 3.3663 no 1_544
H12O H52B 2.7811 no 1_544
H12O H54A 3.4113 no 1_544
H12O H54B 2.5918 no 1_544
H12O H64C 3.3341 no 1_544
H12O H10N 3.4876 no 1_655
H12O H10S 2.6513 no 1_655
C8 H68B 3.2342 no 1_654
C8 H77B 2.8691 no 1_654
C8 H78A 3.3451 no 1_654
H5A S2 2.8224 no 2_665
H5A C14 3.3527 no 2_665
H5A C15 2.7507 no 2_665
H5A C16 3.0835 no 2_665
H5A C17 3.3801 no 2_665
H5A C18 3.2736 no 2_665
H5A H20B 3.4214 no 2_665
H5B C15 3.4439 no 2_665
H5B C16 3.1083 no 2_665
H5B C17 3.2471 no 2_665
H5B C20 3.2487 no 2_665
H5B C24 3.1098 no 2_665
H5B H20A 2.7697 no 2_665
H5B H20B 2.9506 no 2_665
H6A H68B 3.5319 no 1_654
H7A C77 3.4789 no 1_654
H7A C78 3.2352 no 1_654
H7A H77A 3.3954 no 1_654
H7A H77B 3.2268 no 1_654
H7A H78A 2.9845 no 1_654
H7A H78B 2.8499 no 1_654
H7B C24 2.9962 no 2_665
H7B C26 3.5345 no 2_665
H7B H34B 3.5636 no 2_665
H7B H78A 3.2217 no 1_654
H5C S2 3.2553 no 2_665
H5C C15 3.2985 no 2_665
H5C C16 3.4699 no 2_665
H5C C17 3.5796 no 2_665
H5C C18 3.4552 no 2_665
H5D C24 3.3748 no 2_665
H5D H20A 3.2391 no 2_665
H5D H20B 3.5069 no 2_665
H6C S8 3.1569 no 2_555
H6D S8 3.5638 no 2_555
H6D C97 3.1587 no 2_555
H6D C98 3.1144 no 2_555
H6D C99 3.5885 no 2_555
H7C S7 2.6623 no 2_555
H7C C77 3.2958 no 1_654
H7C C88 3.5633 no 2_555
H7C H68B 3.0760 no 1_654
H7C H68C 3.4233 no 1_654
H7C H77A 2.9577 no 1_654
H7C H77B 2.9261 no 1_654
H7C H78B 3.3754 no 1_654
H7D C78 3.4181 no 1_654
H7D H77B 3.3996 no 1_654
H7D H78A 3.1228 no 1_654
H7D H78B 3.0416 no 1_654
H8A S2 3.5560 no 2_665
H8A H68B 3.1812 no 1_654
H8B C18 3.2685 no 2_665
H8B C27 2.7666 no 2_665
H8B C28 3.0481 no 2_665
H8B C29 3.5557 no 2_665
H8B H27 2.7539 no 2_665
H8B H28 3.4952 no 2_665
H8B H77B 2.9471 no 1_654
H8B H78A 3.1549 no 1_654
H8C C68 2.9990 no 1_654
H8C C77 2.9202 no 1_654
H8C C78 3.4252 no 1_654
H8C H68A 2.9729 no 1_654
H8C H68B 2.4580 no 1_654
H8C H68C 3.0924 no 1_654
H8C H77A 3.0700 no 1_654
H8C H77B 2.1050 no 1_654
H8C H78A 3.1141 no 1_654
H8D S2 3.4354 no 2_665
H8D H27 3.4994 no 2_665
H8D H68B 3.1618 no 1_654
H8E C18 3.2152 no 2_665
H8E C27 2.9003 no 2_665
H8E C28 3.0966 no 2_665
H8E H27 3.0863 no 2_665
H8E H28 3.3651 no 2_665
H8E H77B 3.2077 no 1_654
H8E H78A 3.1137 no 1_654
H8F C68 3.1199 no 1_654
H8F C77 2.9319 no 1_654
H8F C78 3.3960 no 1_654
H8F H68A 2.9262 no 1_654
H8F H68B 2.6568 no 1_654
H8F H68C 3.2859 no 1_654
H8F H77A 3.2427 no 1_654
H8F H77B 2.0397 no 1_654
H8F H78A 2.9798 no 1_654
H94B C25A 3.1892 no 1_345
H94B C26 3.3185 no 1_345
H94B C67 3.0199 no 2_456
H94B H12D 3.4592 no 2_555
H94B H12E 3.0207 no 2_555
H94B H11B 3.5449 no 2_555
H94B H24A 3.2569 no 1_345
H94B H25D 2.3789 no 1_345
H94B H26B 2.7346 no 1_345
H94B H26C 3.0098 no 1_345
H94B H26D 3.1093 no 1_345
H94B H26F 3.1338 no 1_345
H94B H67A 2.3523 no 2_456
H94B H67B 2.8248 no 2_456
H24D C96 3.5621 no 1_765
H24D H95B 2.9608 no 1_765
H24D H96A 3.2722 no 1_765
H24D H96C 3.2626 no 1_765

loop_
_geom_torsion_atom_site_label_1
_geom_torsion_atom_site_label_2
_geom_torsion_atom_site_label_3
_geom_torsion_atom_site_label_4
_geom_torsion
_geom_torsion_publ_flag
C1 S1 C4 C3 12.7(18) no
C1 S1 C4 C13 178.8(18) no
C4 S1 C1 C2 -14.9(19) no
C4 S1 C1 C126 -178.0(19) no
C15 S2 C18 C17 0.0(16) no
C15 S2 C18 C27 -177.9(15) no
C18 S2 C15 C14 177.8(17) no
C18 S2 C15 C16 -2.3(18) no
C29 S3 C32 C31 4.3(18) no
C29 S3 C32 C41 -178.2(19) no
C32 S3 C29 C28 -179.2(17) no
C32 S3 C29 C30 -5.5(17) no
C43 S4 C46 C45 0.5(18) no
C43 S4 C46 C55 179.3(18) no
C46 S4 C43 C42 -176.6(18) no
C46 S4 C43 C44 1.3(19) no
C57 S5 C60 C59 -4.2(19) no
C57 S5 C60 C69 -179.4(18) no
C60 S5 C57 C56 171(2) no
C60 S5 C57 C58 2(2) no
C71 S6 C74 C73 1.7(18) no
C71 S6 C74 C83 175.8(18) no
C74 S6 C71 C70 -175(2) no
C74 S6 C71 C72 1.9(17) no
C85 S7 C88 C87 -1.6(18) no
C85 S7 C88 C97 179.0(18) no
C88 S7 C85 C84 179.5(19) no
C88 S7 C85 C86 -2.0(16) no
C99 S8 C102 C101 -2.7(16) no
C99 S8 C102 C111 178.2(19) no
C102 S8 C99 C98 -175.0(16) no
C102 S8 C99 C100 5.5(17) no
C113 S9 C116 C115 0.3(18) no
C113 S9 C116 C125 -178.9(18) no
C116 S9 C113 C112 -177.3(16) no
C116 S9 C113 C114 -0.6(16) no
S1 C1 C2 C3 14(3) no
S1 C1 C2 C5 -163.7(17) no
S1 C1 C2 C5A 176.6(15) no
C126 C1 C2 C3 174(2) no
C126 C1 C2 C5 -3(5) no
C126 C1 C2 C5A -23(4) no
C1 C2 C3 C4 -5(3) no
C1 C2 C3 C9 177(2) no
C1 C2 C3 C9a 128(3) no
C1 C2 C5 C6 -85(5) no
C1 C2 C5A C6A -84(4) no
C3 C2 C5 C6 97(3) no
C5 C2 C3 C4 173(3) no
C5 C2 C3 C9 -5(4) no
C5 C2 C3 C9a -54(4) no
C3 C2 C5A C6A 76(4) no
C5A C2 C3 C4 -165(3) no
C5A C2 C3 C9 17(4) no
C5A C2 C3 C9a -32(5) no
C2 C3 C4 S1 -7(3) no
C2 C3 C4 C13 -171(2) no
C2 C3 C9 C10 -98(3) no
C2 C3 C9a C10a 59(10) no
C4 C3 C9 C10 84(3) no
C9 C3 C4 S1 171.1(19) no
C9 C3 C4 C13 7(4) no
C4 C3 C9a C10a -165(5) no
C9a C3 C4 S1 -154(5) no
C9a C3 C4 C13 42(6) no
C9 C3 C9a C10a -35(4) no
C9a C3 C9 C10 20(5) no
S1 C4 C13 C14 20(8) no
C3 C4 C13 C14 -177(5) no
C2 C5 C6 C7 157(3) no
C2 C5A C6A C7A -165(3) no
C5 C6 C7 C8 94.2 no
C5A C6A C7A C8 40.9 no
C6 C7 C8 C7A 68.9 no
C6A C7A C8 C7 -92.0 no
C3 C9 C10 C11 178.2(16) no
C3 C9a C10a C11a 151(7) no
C9 C10 C11 C12 -69(3) no
C9a C10a C11a C12a 115(9) no
S2 C15 C16 C17 4(3) no
S2 C15 C16 C19 177.4(16) no
C14 C15 C16 C17 -176(2) no
C14 C15 C16 C19 -3(4) no
C15 C16 C17 C18 -4(3) no
C15 C16 C17 C23 -173(2) no
C15 C16 C19 C20 87(3) no
C17 C16 C19 C20 -100(3) no
C19 C16 C17 C18 -177(2) no
C19 C16 C17 C23 13(4) no
C16 C17 C18 S2 2(3) no
C16 C17 C18 C27 179(3) no
C16 C17 C23 C24 96(3) no
C18 C17 C23 C24 -73(3) no
C23 C17 C18 S2 171.9(18) no
C23 C17 C18 C27 -12(5) no
S2 C18 C27 C28 -173.7(19) no
C17 C18 C27 C28 10(6) no
C16 C19 C20 C21 -174.1(16) no
C19 C20 C21 C22 177.1(17) no
C17 C23 C24 C25 95(4) no
C17 C23 C24 C25A 165.7 no
C23 C24 C25 C26 110(6) no
C23 C24 C25A C26 -178.0 no
C25 C24 C25A C26 -28.4 no
C25A C24 C25 C26 28.3 no
C24 C25 C26 C25A -28.4 no
C24 C25A C26 C25 28.3 no
C18 C27 C28 C29 180(2) no
C27 C28 C29 S3 -3(4) no
C27 C28 C29 C30 -175(3) no
S3 C29 C30 C31 5(2) no
S3 C29 C30 C33 -174.9(17) no
C28 C29 C30 C31 178(2) no
C28 C29 C30 C33 -2(4) no
C29 C30 C31 C32 -2(3) no
C29 C30 C31 C37 172(2) no
C29 C30 C33 C34 87(3) no
C31 C30 C33 C34 -93(3) no
C33 C30 C31 C32 178(2) no
C33 C30 C31 C37 -8(4) no
C30 C31 C32 S3 -2(3) no
C30 C31 C32 C41 -179(2) no
C30 C31 C37 C38 -75(3) no
C32 C31 C37 C38 99(3) no
C37 C31 C32 S3 -177(2) no
C37 C31 C32 C41 6(4) no
C30 C33 C34 C35 63(3) no
C33 C34 C35 C36 -177(2) no
C31 C37 C38 C39 172.5(17) no
C37 C38 C39 C40 171.0(16) no
S4 C43 C44 C45 -3(3) no
S4 C43 C44 C47 178.4(19) no
C42 C43 C44 C45 175(3) no
C42 C43 C44 C47 -4(5) no
C43 C44 C45 C46 3(3) no
C43 C44 C45 C51 -175(2) no
C43 C44 C47 C48 -95(3) no
C45 C44 C47 C48 86(3) no
C47 C44 C45 C46 -178(2) no
C47 C44 C45 C51 4(4) no
C44 C45 C46 S4 -2(3) no
C44 C45 C46 C55 179(2) no
C44 C45 C51 C52 86(3) no
C46 C45 C51 C52 -92(3) no
C51 C45 C46 S4 176(2) no
C51 C45 C46 C55 -2(5) no
C44 C47 C48 C49 76(2) no
C47 C48 C49 C50 176.7(17) no
C45 C51 C52 C53 63(3) no
C51 C52 C53 C54 -171(2) no
S5 C57 C58 C59 0(3) no
S5 C57 C58 C61 178.8(19) no
C56 C57 C58 C59 -166(3) no
C56 C57 C58 C61 12(5) no
C57 C58 C59 C60 -4(4) no
C57 C58 C59 C65 -176(2) no
C57 C58 C61 C62 92(3) no
C59 C58 C61 C62 -89(3) no
C61 C58 C59 C60 178(3) no
C61 C58 C59 C65 5(5) no
C58 C59 C60 S5 5(3) no
C58 C59 C60 C69 179(3) no
C58 C59 C65 C66 -104(3) no
C60 C59 C65 C66 84(3) no
C65 C59 C60 S5 177(3) no
C65 C59 C60 C69 -9(6) no
S5 C60 C69 C70 180(3) no
C59 C60 C69 C70 6(6) no
C58 C61 C62 C63 177.4(18) no
C61 C62 C63 C64 164(2) no
C59 C65 C66 C67 164.0(19) no
C65 C66 C67 C68 77(3) no
C60 C69 C70 C71 -176(3) no
C69 C70 C71 S6 7(4) no
C69 C70 C71 C72 -170(3) no
S6 C71 C72 C73 -5(3) no
S6 C71 C72 C75 -177.8(16) no
C70 C71 C72 C73 172(2) no
C70 C71 C72 C75 -1(4) no
C71 C72 C73 C74 6(3) no
C71 C72 C73 C79 -174(2) no
C71 C72 C75 C76 -96(3) no
C73 C72 C75 C76 92(3) no
C75 C72 C73 C74 179(2) no
C75 C72 C73 C79 -1(4) no
C72 C73 C74 S6 -5(3) no
C72 C73 C74 C83 -178(2) no
C72 C73 C79 C80 -95(3) no
C74 C73 C79 C80 85(3) no
C79 C73 C74 S6 175(2) no
C79 C73 C74 C83 2(4) no
C72 C75 C76 C77 178.8(16) no
C75 C76 C77 C78 77(3) no
C73 C79 C80 C81 175(2) no
C79 C80 C81 C82 -153(3) no
S7 C85 C86 C87 5(2) no
S7 C85 C86 C89 -175.2(13) no
C84 C85 C86 C87 -176(2) no
C84 C85 C86 C89 3(3) no
C85 C86 C87 C88 -6(3) no
C85 C86 C87 C93 180(2) no
C85 C86 C89 C90 89(2) no
C87 C86 C89 C90 -91(2) no
C89 C86 C87 C88 174.2(18) no
C89 C86 C87 C93 0(4) no
C86 C87 C88 S7 4(3) no
C86 C87 C88 C97 -176(2) no
C86 C87 C93 C94 -107(3) no
C88 C87 C93 C94 80(3) no
C93 C87 C88 S7 179(2) no
C93 C87 C88 C97 -1(4) no
C86 C89 C90 C91 -166.9(15) no
C86 C89 C90 C91A -172.9 no
C89 C90 C91 C92 -101(3) no
C89 C90 C91A C92 -56.4 no
C91 C90 C91A C92 -68.8 no
C91A C90 C91 C92 69.4 no
C90 C91 C92 C91A -69.4 no
C90 C91A C92 C91 68.9 no
C87 C93 C94 C95 178(2) no
C93 C94 C95 C96 175(2) no
S8 C99 C100 C101 -6(2) no
S8 C99 C100 C103 -175.9(14) no
C98 C99 C100 C101 174(2) no
C98 C99 C100 C103 5(4) no
C99 C100 C101 C102 4(3) no
C99 C100 C101 C107 -170.0(19) no
C99 C100 C103 C104 -90(3) no
C101 C100 C103 C104 102(3) no
C103 C100 C101 C102 173(2) no
C103 C100 C101 C107 -1(4) no
C100 C101 C102 S8 -0(3) no
C100 C101 C102 C111 178.8(19) no
C100 C101 C107 C108 -79(3) no
C102 C101 C107 C108 107(2) no
C107 C101 C102 S8 174.1(19) no
C107 C101 C102 C111 -7(4) no
S8 C102 C111 C112 -9(4) no
C101 C102 C111 C112 172(2) no
C100 C103 C104 C105 -178.1(16) no
C103 C104 C105 C106 69(3) no
C101 C107 C108 C109 178.3(17) no
C107 C108 C109 C110 76(3) no
C102 C111 C112 C113 -178(3) no
C111 C112 C113 S9 152(3) no
C111 C112 C113 C114 -24(6) no
S9 C113 C114 C115 1(3) no
S9 C113 C114 C117 175.7(15) no
C112 C113 C114 C115 176(3) no
C112 C113 C114 C117 -9(4) no
C113 C114 C115 C116 -0(3) no
C113 C114 C115 C121 -179(2) no
C113 C114 C117 C118 -77(3) no
C115 C114 C117 C118 98(3) no
C117 C114 C115 C116 -175(2) no
C117 C114 C115 C121 6(4) no
C114 C115 C116 S9 -0(3) no
C114 C115 C116 C125 179(2) no
C114 C115 C121 C122 -101(3) no
C116 C115 C121 C122 81(4) no
C121 C115 C116 S9 179(3) no
C121 C115 C116 C125 -2(5) no
C114 C117 C118 C119 173(2) no
C117 C118 C119 C120 36(4) no
C115 C121 C122 C123 -167.6(18) no
C121 C122 C123 C124 -178(2) no
